data_1563513
loop_
_publ_author_name
'Pizon, David'
'Henry, Natacha'
'Loiseau, Thierry'
'Roussel, Pascal'
'Abraham, Francis'

_publ_section_title
;
 Synthesis, crystal structure and thermal behavior of two hydrated forms
 of lanthanide phthalates Ln2(O2+C6H4--CO2)3(H2O) (Ln=Ce, Nd) and
 Nd2(O2C--C6H4--CO2)3(H2O)3
;
_journal_issue 9
_journal_name_full 'Journal of Solid State Chemistry'
_journal_page_first 1943
_journal_page_last 1948
_journal_paper_doi 10.1016/j.jssc.2010.06.021
_journal_volume 183
_journal_year 2010
_chemical_formula_moiety 'C48 H28 Ce4 O26'
_chemical_formula_structural 'Ce4 (C8 H4 O4)6 (H2 O)2'
_chemical_formula_sum 'C48 H24 Ce4 O26'
_chemical_formula_weight 1577.17
_space_group_IT_number 1
_space_group_name_Hall 'P 1'
_space_group_name_H-M_alt 'P 1'
_symmetry_cell_setting triclinic
_symmetry_space_group_name_Hall 'P 1'
_symmetry_space_group_name_H-M 'P 1'
_cell_angle_alpha 111.667(1)
_cell_angle_beta 95.073(1)
_cell_angle_gamma 102.134(1)
_cell_formula_units_Z 1
_cell_length_a 7.9053(2)
_cell_length_b 11.7211(2)
_cell_length_c 15.0873(4)
_cell_measurement_reflns_used 4455
_cell_measurement_temperature 293(2)
_cell_measurement_theta_max 32.845
_cell_measurement_theta_min 2.680
_cell_volume 1248.78(5)
_computing_publication_material 'Jana2000 (Petricek, Dusek & Palatinus, 2000)'
_computing_structure_refinement 'Jana2000 (Petricek, Dusek & Palatinus, 2000)'
_diffrn_ambient_temperature 293
_diffrn_measured_fraction_theta_full 0.98
_diffrn_measured_fraction_theta_max 0.98
_diffrn_measurement_device_type 'CCD area detector'
_diffrn_measurement_method 'phi and omega scans'
_diffrn_radiation_monochromator graphite
_diffrn_radiation_source 'fine-focus sealed tube'
_diffrn_radiation_type 'Mo K\a'
_diffrn_radiation_wavelength 0.71069
_diffrn_reflns_av_R_equivalents 0.0434
_diffrn_reflns_av_sigmaI/netI 0.0593
_diffrn_reflns_limit_h_max 11
_diffrn_reflns_limit_h_min -12
_diffrn_reflns_limit_k_max 17
_diffrn_reflns_limit_k_min -16
_diffrn_reflns_limit_l_max 23
_diffrn_reflns_limit_l_min -19
_diffrn_reflns_number 55289
_diffrn_reflns_theta_full 33.14
_diffrn_reflns_theta_max 33.14
_diffrn_reflns_theta_min 1.91
_exptl_absorpt_coefficient_mu 3.669
_exptl_absorpt_correction_T_max 0.739
_exptl_absorpt_correction_T_min 0.285
_exptl_absorpt_correction_type 'empirical (TWINABS)'
_exptl_crystal_colour colorless
_exptl_crystal_density_diffrn 2.0965
_exptl_crystal_description platelet
_exptl_crystal_F_000 752
_exptl_crystal_size_max 0.515
_exptl_crystal_size_mid 0.284
_exptl_crystal_size_min 0.080
_refine_diff_density_max 2.09
_refine_diff_density_min -1.39
_refine_ls_extinction_method none
_refine_ls_goodness_of_fit_gt 2.62
_refine_ls_goodness_of_fit_ref 2.44
_refine_ls_hydrogen_treatment geom
_refine_ls_number_parameters 201
_refine_ls_number_reflns 30016
_refine_ls_R_factor_all 0.0658
_refine_ls_R_factor_gt 0.0502
_refine_ls_shift/su_max 0.0076
_refine_ls_shift/su_mean 0.0006
_refine_ls_structure_factor_coef F
_refine_ls_weighting_details w=1/\s^2^(F)
_refine_ls_weighting_scheme sigma
_refine_ls_wR_factor_gt 0.0515
_refine_ls_wR_factor_ref 0.0528
_reflns_number_gt 24641
_reflns_number_total 30016
_reflns_threshold_expression I>3\s(I)
_cod_data_source_file JSSC-2010-183-1943.cif
_cod_data_source_block 2
_cod_depositor_comments
;
The following automatic conversions were performed:

data item '_exptl_crystal_density_meas' value 'not measured' was
changed to '?' -- the value is perceived as not measured.

Automatic conversion script
Id: cif_fix_values 8369 2020-08-20 11:38:08Z andrius 
;
_cod_original_cell_volume 1248.78(8)
_cod_database_code 1563513

loop_
_symmetry_equiv_pos_site_id
_symmetry_equiv_pos_as_xyz
1 x,y,z

loop_
_atom_site_label
_atom_site_type_symbol
_atom_site_fract_x
_atom_site_fract_y
_atom_site_fract_z
_atom_site_adp_type
_atom_site_U_iso_or_equiv
_atom_site_symmetry_multiplicity
_atom_site_occupancy
_atom_site_calc_flag
_atom_site_refinement_flags
_atom_site_disorder_assembly
_atom_site_disorder_group
Ce1 Ce 0.543741 0.721576 0.727396 Uani 0.0139(3) 1 1 d . . .
Ce2 Ce 1.21560(10) 0.94497(7) 0.77469(6) Uani 0.0144(3) 1 1 d . . .
Ce3 Ce 0.23896(10) 0.48569(7) 0.84670(6) Uani 0.0130(3) 1 1 d . . .
Ce4 Ce 0.59518(12) 0.31603(8) 0.90811(5) Uani 0.0146(3) 1 1 d . . .
O12c O 0.6553(9) 1.1135(6) 0.7970(5) Uiso 0.0200(17) 1 1 d . . .
O12f O 0.2023(8) 0.7108(6) 0.6800(4) Uiso 0.0131(15) 1 1 d . . .
O11e O 0.5761(9) 0.5342(6) 0.9212(5) Uiso 0.0147(16) 1 1 d . . .
O81b O 0.3740(8) 0.3123(6) 0.7703(5) Uiso 0.0124(15) 1 1 d . . .
O11b O 0.3425(8) 0.5004(6) 0.7018(4) Uiso 0.0133(15) 1 1 d . . .
O11c O 0.4930(9) 0.9190(6) 0.6998(5) Uiso 0.0181(17) 1 1 d . . .
O81a O 0.4166(10) 0.8708(6) 0.8609(5) Uiso 0.0170(18) 1 1 d . . .
O82e O 0.7765(9) 0.8871(6) 0.8588(5) Uiso 0.0198(18) 1 1 d . . .
O12e O 0.7003(8) 0.6323(6) 0.8315(5) Uiso 0.0165(16) 1 1 d . . .
O81c O 0.7499(9) 1.3426(6) 0.7814(5) Uiso 0.0225(19) 1 1 d . . .
O82d O 0.2976(8) 0.3922(6) 0.9663(5) Uiso 0.0175(16) 1 1 d . . .
O11a O 0.3858(8) 1.1183(6) 0.9294(5) Uiso 0.0180(16) 1 1 d . . .
O82c O 1.0005(9) 1.2903(6) 0.7656(5) Uiso 0.0230(18) 1 1 d . . .
O12a O 0.6682(9) 1.1891(6) 1.0057(5) Uiso 0.0221(18) 1 1 d . . .
O11f O 0.3483(9) 0.6363(7) 0.5601(5) Uiso 0.0281(19) 1 1 d . . .
O12b O 0.5651(9) 0.4951(6) 0.6253(5) Uiso 0.0231(18) 1 1 d . . .
O81d O 0.5291(9) 0.4218(6) 1.0755(5) Uiso 0.0290(19) 1 1 d . . .
O1w O 0.0093(9) 0.5517(6) 0.7596(5) Uiso 0.0194(17) 1 1 d . . .
O81e O 1.0451(9) 0.8613(7) 0.8746(5) Uiso 0.0228(18) 1 1 d . . .
O2w O 1.0175(10) 1.0873(7) 0.8321(5) Uiso 0.033(2) 1 1 d . . .
O82a O 0.3786(9) 0.7146(7) 0.9089(5) Uiso 0.028(2) 1 1 d . . .
O82b O 0.2930(9) 0.1037(6) 0.7101(5) Uiso 0.0211(18) 1 1 d . . .
O81f O 0.0250(9) 0.8520(6) 0.6151(5) Uiso 0.0250(17) 1 1 d . . .
O12d O -0.1249(9) 0.4259(7) 1.0084(5) Uiso 0.0288(19) 1 1 d . . .
O11d O 0.0787(9) 0.5597(6) 0.9740(5) Uiso 0.0254(17) 1 1 d . . .
O82f O -0.2342(11) 0.7656(7) 0.6394(6) Uiso 0.040(2) 1 1 d . . .
C8a C 0.3884(10) 0.8301(6) 0.9237(4) Uiso 0.0208(9) 1 1 d . . .
C2a C 0.4750(15) 1.0540(8) 1.0567(6) Uiso 0.0191(9) 1 1 d . . .
C7a C 0.4185(13) 0.9218(8) 1.0276(5) Uiso 0.0205(9) 1 1 d . . .
C1a C 0.5160(17) 1.1141(7) 0.9883(7) Uiso 0.0210(9) 1 1 d . . .
C6a C 0.3900(15) 0.8695(9) 1.0966(6) Uiso 0.0317(10) 1 1 d . . .
C3a C 0.5053(18) 1.1300(9) 1.1532(7) Uiso 0.0330(11) 1 1 d . . .
C4a C 0.4756(19) 1.0822(11) 1.2214(6) Uiso 0.0433(13) 1 1 d . . .
C5a C 0.4154(17) 0.9503(11) 1.1921(6) Uiso 0.0467(13) 1 1 d . . .
H6a H 0.3519(10) 0.7753(6) 1.0765(4) Uiso 0.0381 1 1 d . . .
H3a H 0.5508(10) 1.2241(6) 1.1744(4) Uiso 0.0396 1 1 d . . .
H4a H 0.4964(10) 1.1403(6) 1.2916(4) Uiso 0.052 1 1 d . . .
H5a H 0.3905(10) 0.9145(6) 1.2418(4) Uiso 0.056 1 1 d . . .
C8b C 0.3122(11) 0.2138(7) 0.7007(5) Uiso 0.0208(9) 1 1 d . . .
C2b C 0.3459(16) 0.3025(10) 0.5705(7) Uiso 0.0191(9) 1 1 d . . .
C7b C 0.2882(15) 0.2002(9) 0.5972(6) Uiso 0.0205(9) 1 1 d . . .
C1b C 0.4292(17) 0.4329(11) 0.6419(8) Uiso 0.0210(9) 1 1 d . . .
C6b C 0.2017(17) 0.0793(10) 0.5263(7) Uiso 0.0317(10) 1 1 d . . .
C3b C 0.3128(19) 0.2824(11) 0.4749(8) Uiso 0.0330(11) 1 1 d . . .
C4b C 0.232(2) 0.1659(12) 0.4045(7) Uiso 0.0433(13) 1 1 d . . .
C5b C 0.1781(19) 0.0632(12) 0.4310(7) Uiso 0.0467(13) 1 1 d . . .
H6b H 0.1581(11) 0.0063(7) 0.5449(5) Uiso 0.0381 1 1 d . . .
H3b H 0.3490(11) 0.3560(7) 0.4560(5) Uiso 0.0396 1 1 d . . .
H4b H 0.2120(11) 0.1535(7) 0.3348(5) Uiso 0.052 1 1 d . . .
H5b H 0.1212(11) -0.0234(7) 0.3795(5) Uiso 0.056 1 1 d . . .
C8c C 0.8389(11) 1.2771(6) 0.7362(5) Uiso 0.0208(9) 1 1 d . . .
C2c C 0.6572(14) 1.0514(8) 0.6305(7) Uiso 0.0191(9) 1 1 d . . .
C7c C 0.7651(13) 1.1681(8) 0.6399(6) Uiso 0.0205(9) 1 1 d . . .
C1c C 0.6018(16) 1.0272(8) 0.7139(8) Uiso 0.0210(9) 1 1 d . . .
C6c C 0.8064(15) 1.1880(9) 0.5574(7) Uiso 0.0317(10) 1 1 d . . .
C3c C 0.5905(17) 0.9590(9) 0.5397(8) Uiso 0.0330(11) 1 1 d . . .
C4c C 0.6310(18) 0.9747(11) 0.4587(7) Uiso 0.0433(13) 1 1 d . . .
C5c C 0.7419(17) 1.0904(11) 0.4683(7) Uiso 0.0467(13) 1 1 d . . .
H6c H 0.8813(11) 1.2716(6) 0.5635(5) Uiso 0.0381 1 1 d . . .
H3c H 0.5092(11) 0.8771(6) 0.5327(5) Uiso 0.0396 1 1 d . . .
H4c H 0.5823(11) 0.9048(6) 0.3931(5) Uiso 0.052 1 1 d . . .
H5c H 0.7745(11) 1.1020(6) 0.4090(5) Uiso 0.056 1 1 d . . .
C8d C 0.3790(9) 0.4466(8) 1.0530(5) Uiso 0.0208(9) 1 1 d . . .
C2d C 0.1359(13) 0.5430(11) 1.1236(8) Uiso 0.0191(9) 1 1 d . . .
C7d C 0.3000(13) 0.5179(10) 1.1363(7) Uiso 0.0205(9) 1 1 d . . .
C1d C 0.0298(13) 0.5057(12) 1.0273(9) Uiso 0.0210(9) 1 1 d . . .
C6d C 0.3994(15) 0.5613(11) 1.2296(7) Uiso 0.0317(10) 1 1 d . . .
C3d C 0.0772(15) 0.6126(13) 1.2034(8) Uiso 0.0330(11) 1 1 d . . .
C4d C 0.1691(18) 0.6539(13) 1.2947(8) Uiso 0.0433(13) 1 1 d . . .
C5d C 0.3313(17) 0.6263(12) 1.3074(8) Uiso 0.0467(13) 1 1 d . . .
H6d H 0.5176(9) 0.5452(8) 1.2391(5) Uiso 0.0381 1 1 d . . .
H3d H -0.0373(9) 0.6340(8) 1.1942(5) Uiso 0.0396 1 1 d . . .
H4d H 0.1217(9) 0.7031(8) 1.3519(5) Uiso 0.052 1 1 d . . .
H5d H 0.3984(9) 0.6546(8) 1.3745(5) Uiso 0.056 1 1 d . . .
C8e C 0.9003(11) 0.8639(7) 0.9024(5) Uiso 0.0208(9) 1 1 d . . .
C2e C 0.7748(15) 0.7398(10) 0.9998(7) Uiso 0.0191(9) 1 1 d . . .
C7e C 0.8751(14) 0.8513(10) 0.9960(7) Uiso 0.0205(9) 1 1 d . . .
C1e C 0.6804(17) 0.6273(10) 0.9123(8) Uiso 0.0210(9) 1 1 d . . .
C6e C 0.9549(15) 0.9579(11) 1.0818(7) Uiso 0.0317(10) 1 1 d . . .
C3e C 0.7536(18) 0.7384(11) 1.0882(8) Uiso 0.0330(11) 1 1 d . . .
C4e C 0.8321(19) 0.8393(13) 1.1725(8) Uiso 0.0433(13) 1 1 d . . .
C5e C 0.9353(18) 0.9496(13) 1.1687(7) Uiso 0.0467(13) 1 1 d . . .
H6e H 1.0246(11) 1.0382(7) 1.0796(5) Uiso 0.0381 1 1 d . . .
H3e H 0.6778(11) 0.6604(7) 1.0910(5) Uiso 0.0396 1 1 d . . .
H4e H 0.8164(11) 0.8350(7) 1.2363(5) Uiso 0.052 1 1 d . . .
H5e H 0.9958(11) 1.0237(7) 1.2304(5) Uiso 0.056 1 1 d . . .
C8f C -0.1115(9) 0.7575(7) 0.6005(6) Uiso 0.0208(9) 1 1 d . . .
C2f C 0.0363(13) 0.5836(9) 0.5159(8) Uiso 0.0191(9) 1 1 d . . .
C7f C -0.1112(13) 0.6330(8) 0.5224(7) Uiso 0.0205(9) 1 1 d . . .
C1f C 0.2055(14) 0.6518(11) 0.5829(9) Uiso 0.0210(9) 1 1 d . . .
C6f C -0.2664(14) 0.5668(9) 0.4536(8) Uiso 0.0317(10) 1 1 d . . .
C3f C 0.0267(15) 0.4718(11) 0.4403(9) Uiso 0.0330(11) 1 1 d . . .
C4f C -0.1228(17) 0.4044(11) 0.3737(9) Uiso 0.0433(13) 1 1 d . . .
C5f C -0.2713(16) 0.4525(10) 0.3815(8) Uiso 0.0467(13) 1 1 d . . .
H6f H -0.3712(9) 0.6023(7) 0.4571(6) Uiso 0.0381 1 1 d . . .
H3f H 0.1334(9) 0.4383(7) 0.4338(6) Uiso 0.0396 1 1 d . . .
H4f H -0.1269(9) 0.3218(7) 0.3198(6) Uiso 0.052 1 1 d . . .
H5f H -0.3827(9) 0.4025(7) 0.3336(6) Uiso 0.056 1 1 d . . .

loop_
_atom_site_aniso_label
_atom_site_aniso_type_symbol
_atom_site_aniso_U_11
_atom_site_aniso_U_22
_atom_site_aniso_U_33
_atom_site_aniso_U_12
_atom_site_aniso_U_13
_atom_site_aniso_U_23
Ce1 Ce 0.0116(3) 0.0110(3) 0.0212(4) 0.0038(3) 0.0038(3) 0.0082(3)
Ce2 Ce 0.0137(4) 0.0115(3) 0.0211(4) 0.0040(3) 0.0022(3) 0.0099(3)
Ce3 Ce 0.0113(3) 0.0109(3) 0.0193(4) 0.0027(3) 0.0035(3) 0.0088(3)
Ce4 Ce 0.0116(3) 0.0142(3) 0.0214(4) 0.0040(3) 0.0018(3) 0.0108(3)

loop_
_atom_type_symbol
_atom_type_scat_dispersion_real
_atom_type_scat_dispersion_imag
_atom_type_scat_source
_atom_type_scat_Cromer_Mann_a1
_atom_type_scat_Cromer_Mann_b1
_atom_type_scat_Cromer_Mann_a2
_atom_type_scat_Cromer_Mann_b2
_atom_type_scat_Cromer_Mann_a3
_atom_type_scat_Cromer_Mann_b3
_atom_type_scat_Cromer_Mann_a4
_atom_type_scat_Cromer_Mann_b4
_atom_type_scat_Cromer_Mann_c
C 0.003 0.002 'International Tables Vol C Tables  4.2.6.8 and 6.1.1.4' 2.31 20.843901 1.02 10.2075 1.5886 0.5687 0.865 51.651199 0.2156
H 0.000 0.000 'International Tables Vol C Tables  4.2.6.8 and 6.1.1.4' 0.493002 10.5109 0.322912 26.1257 0.140191 3.14236 0.04081 57.799702 0.003038
O 0.011 0.006 'International Tables Vol C Tables  4.2.6.8 and 6.1.1.4' 3.0485 13.2771 2.2868 5.7011 1.5463 0.3239 0.867 32.908901 0.2508
Ce -0.249 2.633 'International Tables Vol C Tables  4.2.6.8 and 6.1.1.4' 21.167101 2.81219 19.769501 0.226836 11.8513 17.608299 3.33049 127.112999 1.8626

loop_
_geom_angle_atom_site_label_1
_geom_angle_atom_site_label_2
_geom_angle_atom_site_label_3
_geom_angle_site_symmetry_1
_geom_angle_site_symmetry_2
_geom_angle_site_symmetry_3
_geom_angle
_geom_angle_publ_flag
O12f Ce1 O11b . . . 69.3(2) yes
O12f Ce1 O11c . . . 65.9(2) yes
O12f Ce1 O81a . . . 64.46(19) yes
O12f Ce1 O82e . . . 130.1(2) yes
O12f Ce1 O12e . . . 132.5(2) yes
O12f Ce1 O11f . . . 50.2(2) yes
O12f Ce1 O12b . . . 103.73(19) yes
O12f Ce1 O82f . . 1_655 124.7(3) yes
O11b Ce1 O11c . . . 134.8(2) yes
O11b Ce1 O81a . . . 100.7(2) yes
O11b Ce1 O82e . . . 135.0(2) yes
O11b Ce1 O12e . . . 71.8(2) yes
O11b Ce1 O11f . . . 73.7(2) yes
O11b Ce1 O12b . . . 49.8(2) yes
O11b Ce1 O82f . . 1_655 127.9(2) yes
O11c Ce1 O81a . . . 65.0(2) yes
O11c Ce1 O82e . . . 81.6(2) yes
O11c Ce1 O12e . . . 148.62(17) yes
O11c Ce1 O11f . . . 73.6(2) yes
O11c Ce1 O12b . . . 138.4(2) yes
O11c Ce1 O82f . . 1_655 76.3(3) yes
O81a Ce1 O82e . . . 67.9(2) yes
O81a Ce1 O12e . . . 97.9(2) yes
O81a Ce1 O11f . . . 112.3(2) yes
O81a Ce1 O12b . . . 149.7(2) yes
O81a Ce1 O82f . . 1_655 131.2(2) yes
O82e Ce1 O12e . . . 67.3(2) yes
O82e Ce1 O11f . . . 151.4(3) yes
O82e Ce1 O12b . . . 125.1(2) yes
O82e Ce1 O82f . . 1_655 78.5(2) yes
O12e Ce1 O11f . . . 137.5(2) yes
O12e Ce1 O12b . . . 68.8(2) yes
O12e Ce1 O82f . . 1_655 100.6(3) yes
O11f Ce1 O12b . . . 70.2(2) yes
O11f Ce1 O82f . . 1_655 81.9(2) yes
O12b Ce1 O82f . . 1_655 78.9(3) yes
O12f Ce2 O11c 1_655 . 1_655 68.3(2) yes
O12f Ce2 O81a 1_655 . 1_655 68.2(2) yes
O12f Ce2 O11a 1_655 . 1_655 136.4(2) yes
O12f Ce2 O81e 1_655 . . 83.3(2) yes
O12f Ce2 O2w 1_655 . . 140.7(2) yes
O12f Ce2 O82b 1_655 . 1_665 122.8(2) yes
O12f Ce2 O81f 1_655 . 1_655 66.8(2) yes
O11c Ce2 O81a 1_655 . 1_655 67.0(3) yes
O11c Ce2 O11a 1_655 . 1_655 93.3(2) yes
O11c Ce2 O81e 1_655 . . 137.9(3) yes
O11c Ce2 O2w 1_655 . . 145.6(3) yes
O11c Ce2 O82b 1_655 . 1_665 71.4(3) yes
O11c Ce2 O81f 1_655 . 1_655 92.3(2) yes
O81a Ce2 O11a 1_655 . 1_655 68.2(2) yes
O81a Ce2 O81e 1_655 . . 74.0(3) yes
O81a Ce2 O2w 1_655 . . 132.2(3) yes
O81a Ce2 O82b 1_655 . 1_665 127.2(2) yes
O81a Ce2 O81f 1_655 . 1_655 134.8(2) yes
O11a Ce2 O81e 1_655 . . 86.4(2) yes
O11a Ce2 O2w 1_655 . . 74.8(2) yes
O11a Ce2 O82b 1_655 . 1_665 83.7(2) yes
O11a Ce2 O81f 1_655 . 1_655 156.3(3) yes
O81e Ce2 O2w . . . 74.5(3) yes
O81e Ce2 O82b . . 1_665 149.8(3) yes
O81e Ce2 O81f . . 1_655 104.6(2) yes
O2w Ce2 O82b . . 1_665 75.3(3) yes
O2w Ce2 O81f . . 1_655 87.7(2) yes
O82b Ce2 O81f 1_665 . 1_655 76.3(2) yes
O11e Ce3 O81b . . . 65.89(19) yes
O11e Ce3 O11b . . . 86.0(2) yes
O11e Ce3 O82d . . . 64.9(2) yes
O11e Ce3 O82c . . 1_445 133.9(2) yes
O11e Ce3 O1w . . . 146.3(2) yes
O11e Ce3 O82a . . . 69.8(2) yes
O11e Ce3 O11d . . . 109.8(2) yes
O81b Ce3 O11b . . . 69.7(3) yes
O81b Ce3 O82d . . . 72.3(2) yes
O81b Ce3 O82c . . 1_445 72.6(2) yes
O81b Ce3 O1w . . . 125.8(2) yes
O81b Ce3 O82a . . . 127.0(2) yes
O81b Ce3 O11d . . . 141.3(3) yes
O11b Ce3 O82d . . . 139.2(2) yes
O11b Ce3 O82c . . 1_445 98.1(2) yes
O11b Ce3 O1w . . . 72.3(2) yes
O11b Ce3 O82a . . . 79.8(2) yes
O11b Ce3 O11d . . . 148.5(3) yes
O82d Ce3 O82c . . 1_445 84.4(2) yes
O82d Ce3 O1w . . . 145.7(2) yes
O82d Ce3 O82a . . . 112.8(2) yes
O82d Ce3 O11d . . . 71.6(3) yes
O82c Ce3 O1w 1_445 . . 76.0(2) yes
O82c Ce3 O82a 1_445 . . 156.2(3) yes
O82c Ce3 O11d 1_445 . . 90.2(2) yes
O1w Ce3 O82a . . . 80.9(2) yes
O1w Ce3 O11d . . . 80.4(2) yes
O82a Ce3 O11d . . . 80.6(2) yes
O12c Ce4 O11e 1_545 . . 142.9(2) yes
O12c Ce4 O81b 1_545 . . 91.2(2) yes
O12c Ce4 O81c 1_545 . 1_545 66.9(2) yes
O12c Ce4 O82d 1_545 . . 135.80(18) yes
O12c Ce4 O11a 1_545 . 1_545 71.3(2) yes
O12c Ce4 O12a 1_545 . 1_545 70.3(2) yes
O12c Ce4 O81d 1_545 . . 141.9(3) yes
O12c Ce4 O12d 1_545 . 1_655 101.4(2) yes
O11e Ce4 O81b . . . 66.0(2) yes
O11e Ce4 O81c . . 1_545 77.6(2) yes
O11e Ce4 O82d . . . 62.4(2) yes
O11e Ce4 O11a . . 1_545 136.0(2) yes
O11e Ce4 O12a . . 1_545 144.0(2) yes
O11e Ce4 O81d . . . 75.2(3) yes
O11e Ce4 O12d . . 1_655 84.6(2) yes
O81b Ce4 O81c . . 1_545 70.6(2) yes
O81b Ce4 O82d . . . 65.7(2) yes
O81b Ce4 O11a . . 1_545 94.7(2) yes
O81b Ce4 O12a . . 1_545 143.99(19) yes
O81b Ce4 O81d . . . 114.1(2) yes
O81b Ce4 O12d . . 1_655 143.8(3) yes
O81c Ce4 O82d 1_545 . . 129.5(3) yes
O81c Ce4 O11a 1_545 . 1_545 135.1(2) yes
O81c Ce4 O12a 1_545 . 1_545 124.2(3) yes
O81c Ce4 O81d 1_545 . . 146.6(2) yes
O81c Ce4 O12d 1_545 . 1_655 83.2(2) yes
O82d Ce4 O11a . . 1_545 73.6(2) yes
O82d Ce4 O12a . . 1_545 106.1(2) yes
O82d Ce4 O81d . . . 49.3(2) yes
O82d Ce4 O12d . . 1_655 119.8(2) yes
O11a Ce4 O12a 1_545 . 1_545 50.6(2) yes
O11a Ce4 O81d 1_545 . . 78.3(2) yes
O11a Ce4 O12d 1_545 . 1_655 121.5(3) yes
O12a Ce4 O81d 1_545 . . 72.8(2) yes
O12a Ce4 O12d 1_545 . 1_655 71.8(3) yes
O81d Ce4 O12d . . 1_655 75.4(2) yes
Ce4 O12c O11c 1_565 . . 135.8(4) yes
Ce4 O12c O81c 1_565 . . 55.1(2) yes
Ce4 O12c O12a 1_565 . . 55.4(2) yes
Ce4 O12c O2w 1_565 . . 116.5(2) yes
Ce4 O12c C8c 1_565 . . 80.0(3) yes
Ce4 O12c C2c 1_565 . . 126.1(4) yes
Ce4 O12c C7c 1_565 . . 104.4(3) yes
Ce4 O12c C1c 1_565 . . 141.2(8) yes
O11c O12c O81c . . . 135.2(4) yes
O11c O12c O12a . . . 117.2(4) yes
O11c O12c O2w . . . 105.4(4) yes
O11c O12c C8c . . . 124.4(4) yes
O11c O12c C2c . . . 63.3(3) yes
O11c O12c C7c . . . 92.8(3) yes
O11c O12c C1c . . . 30.0(6) yes
O81c O12c O12a . . . 102.5(3) yes
O81c O12c O2w . . . 96.4(3) yes
O81c O12c C8c . . . 26.0(2) yes
O81c O12c C2c . . . 77.9(4) yes
O81c O12c C7c . . . 50.6(3) yes
O81c O12c C1c . . . 109.0(8) yes
O12a O12c O2w . . . 86.4(3) yes
O12a O12c C8c . . . 118.4(3) yes
O12a O12c C2c . . . 177.5(5) yes
O12a O12c C7c . . . 149.9(3) yes
O12a O12c C1c . . . 147.1(8) yes
O2w O12c C8c . . . 77.4(3) yes
O2w O12c C2c . . . 91.1(4) yes
O2w O12c C7c . . . 84.1(3) yes
O2w O12c C1c . . . 99.2(7) yes
C8c O12c C2c . . . 61.1(3) yes
C8c O12c C7c . . . 31.5(2) yes
C8c O12c C1c . . . 94.4(7) yes
C2c O12c C7c . . . 29.5(3) yes
C2c O12c C1c . . . 33.4(7) yes
C7c O12c C1c . . . 62.9(7) yes
Ce1 O12f Ce2 . . 1_455 98.74(17) yes
Ce1 O12f O11c . . . 55.46(19) yes
Ce1 O12f O81a . . . 55.7(2) yes
Ce1 O12f O11f . . . 61.8(2) yes
Ce1 O12f O1w . . . 106.3(3) yes
Ce1 O12f O81f . . . 135.0(3) yes
Ce1 O12f C8f . . . 160.6(3) yes
Ce1 O12f C2f . . . 121.5(4) yes
Ce1 O12f C1f . . . 91.2(6) yes
Ce2 O12f O11c 1_455 . . 56.19(18) yes
Ce2 O12f O81a 1_455 . . 54.14(19) yes
Ce2 O12f O11f 1_455 . . 125.8(4) yes
Ce2 O12f O1w 1_455 . . 111.8(3) yes
Ce2 O12f O81f 1_455 . . 54.69(18) yes
Ce2 O12f C8f 1_455 . . 72.8(2) yes
Ce2 O12f C2f 1_455 . . 124.1(4) yes
Ce2 O12f C1f 1_455 . . 127.3(7) yes
O11c O12f O81a . . . 58.4(2) yes
O11c O12f O11f . . . 73.1(3) yes
O11c O12f O1w . . . 150.3(3) yes
O11c O12f O81f . . . 80.0(3) yes
O11c O12f C8f . . . 106.6(3) yes
O11c O12f C2f . . . 115.9(4) yes
O11c O12f C1f . . . 90.8(6) yes
O81a O12f O11f . . . 114.9(3) yes
O81a O12f O1w . . . 92.1(3) yes
O81a O12f O81f . . . 108.7(3) yes
O81a O12f C8f . . . 124.4(3) yes
O81a O12f C2f . . . 174.3(4) yes
O81a O12f C1f . . . 143.1(6) yes
O11f O12f O1w . . . 122.0(4) yes
O11f O12f O81f . . . 102.1(4) yes
O11f O12f C8f . . . 108.5(4) yes
O11f O12f C2f . . . 61.1(3) yes
O11f O12f C1f . . . 29.5(5) yes
O1w O12f O81f . . . 116.9(3) yes
O1w O12f C8f . . . 93.1(3) yes
O1w O12f C2f . . . 93.5(4) yes
O1w O12f C1f . . . 114.6(6) yes
O81f O12f C8f . . . 26.6(2) yes
O81f O12f C2f . . . 69.4(4) yes
O81f O12f C1f . . . 82.3(7) yes
C8f O12f C2f . . . 56.2(3) yes
C8f O12f C1f . . . 81.0(6) yes
C2f O12f C1f . . . 32.2(5) yes
Ce3 O11e Ce4 . . . 101.0(2) yes
Ce3 O11e O81b . . . 53.50(18) yes
Ce3 O11e O12e . . . 99.8(3) yes
Ce3 O11e O82d . . . 54.7(2) yes
Ce3 O11e O82a . . . 51.82(18) yes
Ce3 O11e C8d . . . 75.0(2) yes
Ce3 O11e C2e . . . 125.5(4) yes
Ce3 O11e C1e . . . 115.9(8) yes
Ce3 O11e C3e . . . 124.8(4) yes
Ce3 O11e H3e . . . 119.2(4) yes
Ce4 O11e O81b . . . 57.8(2) yes
Ce4 O11e O12e . . . 124.3(3) yes
Ce4 O11e O82d . . . 63.4(2) yes
Ce4 O11e O82a . . . 152.4(3) yes
Ce4 O11e C8d . . . 66.9(3) yes
Ce4 O11e C2e . . . 132.8(4) yes
Ce4 O11e C1e . . . 134.3(8) yes
Ce4 O11e C3e . . . 117.2(4) yes
Ce4 O11e H3e . . . 102.1(4) yes
O81b O11e O12e . . . 98.2(3) yes
O81b O11e O82d . . . 63.4(2) yes
O81b O11e O82a . . . 100.4(3) yes
O81b O11e C8d . . . 86.9(3) yes
O81b O11e C2e . . . 158.7(5) yes
O81b O11e C1e . . . 126.1(7) yes
O81b O11e C3e . . . 171.5(5) yes
O81b O11e H3e . . . 150.5(4) yes
O12e O11e O82d . . . 153.9(4) yes
O12e O11e O82a . . . 71.8(3) yes
O12e O11e C8d . . . 168.7(4) yes
O12e O11e C2e . . . 60.6(4) yes
O12e O11e C1e . . . 28.0(6) yes
O12e O11e C3e . . . 90.3(4) yes
O12e O11e H3e . . . 111.3(3) yes
O82d O11e O82a . . . 92.6(3) yes
O82d O11e C8d . . . 25.11(19) yes
O82d O11e C2e . . . 136.1(4) yes
O82d O11e C1e . . . 161.8(8) yes
O82d O11e C3e . . . 108.5(4) yes
O82d O11e H3e . . . 88.9(3) yes
O82a O11e C8d . . . 97.4(3) yes
O82a O11e C2e . . . 73.8(4) yes
O82a O11e C1e . . . 71.2(7) yes
O82a O11e C3e . . . 81.9(4) yes
O82a O11e H3e . . . 90.0(3) yes
C8d O11e C2e . . . 114.0(4) yes
C8d O11e C1e . . . 146.0(6) yes
C8d O11e C3e . . . 84.7(4) yes
C8d O11e H3e . . . 64.3(3) yes
C2e O11e C1e . . . 32.6(6) yes
C2e O11e C3e . . . 29.8(4) yes
C2e O11e H3e . . . 50.7(4) yes
C1e O11e C3e . . . 62.4(6) yes
C1e O11e H3e . . . 83.3(6) yes
C3e O11e H3e . . . 21.0(4) yes
Ce3 O81b Ce4 . . . 105.4(2) yes
Ce3 O81b O11e . . . 60.6(2) yes
Ce3 O81b O11b . . . 55.2(2) yes
Ce3 O81b O81c . . 1_545 124.4(2) yes
Ce3 O81b O82d . . . 54.5(2) yes
Ce3 O81b O82c . . 1_445 53.71(18) yes
Ce3 O81b O82b . . . 136.6(4) yes
Ce3 O81b C8b . . . 129.0(6) yes
Ce3 O81b C2b . . . 100.8(4) yes
Ce3 O81b C7b . . . 116.4(4) yes
Ce3 O81b C1b . . . 82.2(4) yes
Ce4 O81b O11e . . . 56.2(2) yes
Ce4 O81b O11b . . . 131.3(2) yes
Ce4 O81b O81c . . 1_545 52.4(2) yes
Ce4 O81b O82d . . . 60.6(2) yes
Ce4 O81b O82c . . 1_445 126.5(3) yes
Ce4 O81b O82b . . . 90.6(3) yes
Ce4 O81b C8b . . . 119.0(7) yes
Ce4 O81b C2b . . . 141.5(4) yes
Ce4 O81b C7b . . . 138.0(4) yes
Ce4 O81b C1b . . . 129.2(3) yes
O11e O81b O11b . . . 77.3(3) yes
O11e O81b O81c . . 1_545 66.4(2) yes
O11e O81b O82d . . . 58.0(2) yes
O11e O81b O82c . . 1_445 111.5(3) yes
O11e O81b O82b . . . 146.6(4) yes
O11e O81b C8b . . . 169.4(7) yes
O11e O81b C2b . . . 118.2(4) yes
O11e O81b C7b . . . 145.5(4) yes
O11e O81b C1b . . . 89.2(3) yes
O11b O81b O81c . . 1_545 98.6(3) yes
O11b O81b O82d . . . 108.2(3) yes
O11b O81b O82c . . 1_445 80.9(3) yes
O11b O81b O82b . . . 135.7(4) yes
O11b O81b C8b . . . 104.2(6) yes
O11b O81b C2b . . . 50.0(3) yes
O11b O81b C7b . . . 75.2(4) yes
O11b O81b C1b . . . 27.1(3) yes
O81c O81b O82d 1_545 . . 108.8(3) yes
O81c O81b O82c 1_545 . 1_445 177.9(3) yes
O81c O81b O82b 1_545 . . 97.5(3) yes
O81c O81b C8b 1_545 . . 103.0(6) yes
O81c O81b C2b 1_545 . . 89.5(4) yes
O81c O81b C7b 1_545 . . 97.7(4) yes
O81c O81b C1b 1_545 . . 81.3(4) yes
O82d O81b O82c . . 1_445 69.6(2) yes
O82d O81b O82b . . . 105.1(4) yes
O82d O81b C8b . . . 129.8(6) yes
O82d O81b C2b . . . 154.6(4) yes
O82d O81b C7b . . . 152.2(4) yes
O82d O81b C1b . . . 133.9(4) yes
O82c O81b O82b 1_445 . . 84.2(3) yes
O82c O81b C8b 1_445 . . 79.0(5) yes
O82c O81b C2b 1_445 . . 91.8(3) yes
O82c O81b C7b 1_445 . . 84.2(4) yes
O82c O81b C1b 1_445 . . 99.0(4) yes
O82b O81b C8b . . . 31.7(5) yes
O82b O81b C2b . . . 89.3(3) yes
O82b O81b C7b . . . 61.8(4) yes
O82b O81b C1b . . . 118.3(4) yes
C8b O81b C2b . . . 58.6(6) yes
C8b O81b C7b . . . 30.7(6) yes
C8b O81b C1b . . . 88.0(6) yes
C2b O81b C7b . . . 27.9(3) yes
C2b O81b C1b . . . 29.4(3) yes
C7b O81b C1b . . . 57.4(4) yes
Ce1 O11b Ce3 . . . 115.4(2) yes
Ce1 O11b O81b . . . 134.7(3) yes
Ce1 O11b O12b . . . 64.4(2) yes
Ce1 O11b O1w . . . 105.1(3) yes
Ce1 O11b C2b . . . 123.0(4) yes
Ce1 O11b C1b . . . 95.6(6) yes
Ce3 O11b O81b . . . 55.1(2) yes
Ce3 O11b O12b . . . 144.1(4) yes
Ce3 O11b O1w . . . 55.5(2) yes
Ce3 O11b C2b . . . 117.4(4) yes
Ce3 O11b C1b . . . 131.4(8) yes
O81b O11b O12b . . . 98.0(4) yes
O81b O11b O1w . . . 101.4(3) yes
O81b O11b C2b . . . 68.4(4) yes
O81b O11b C1b . . . 76.4(7) yes
O12b O11b O1w . . . 159.6(4) yes
O12b O11b C2b . . . 60.7(4) yes
O12b O11b C1b . . . 31.3(6) yes
O1w O11b C2b . . . 121.4(4) yes
O1w O11b C1b . . . 151.3(6) yes
C2b O11b C1b . . . 30.7(6) yes
Ce1 O11c Ce2 . . 1_455 100.7(3) yes
Ce1 O11c O12c . . . 120.2(4) yes
Ce1 O11c O12f . . . 58.6(2) yes
Ce1 O11c O81a . . . 57.1(2) yes
Ce1 O11c O82b . . 1_565 152.1(3) yes
Ce1 O11c C2c . . . 131.6(4) yes
Ce1 O11c C1c . . . 131.3(7) yes
Ce1 O11c C3c . . . 119.3(4) yes
Ce1 O11c H3c . . . 106.3(3) yes
Ce2 O11c O12c 1_455 . . 94.5(3) yes
Ce2 O11c O12f 1_455 . . 55.54(19) yes
Ce2 O11c O81a 1_455 . . 54.4(2) yes
Ce2 O11c O82b 1_455 . 1_565 51.4(2) yes
Ce2 O11c C2c 1_455 . . 127.7(4) yes
Ce2 O11c C1c 1_455 . . 113.2(7) yes
Ce2 O11c C3c 1_455 . . 129.9(4) yes
Ce2 O11c H3c 1_455 . . 124.7(4) yes
O12c O11c O12f . . . 145.4(4) yes
O12c O11c O81a . . . 89.9(3) yes
O12c O11c O82b . . 1_565 70.2(3) yes
O12c O11c C2c . . . 60.7(3) yes
O12c O11c C1c . . . 28.6(6) yes
O12c O11c C3c . . . 90.2(4) yes
O12c O11c H3c . . . 111.0(4) yes
O12f O11c O81a . . . 59.5(2) yes
O12f O11c O82b . . 1_565 97.5(3) yes
O12f O11c C2c . . . 149.8(4) yes
O12f O11c C1c . . . 168.3(7) yes
O12f O11c C3c . . . 121.5(3) yes
O12f O11c H3c . . . 101.2(3) yes
O81a O11c O82b . . 1_565 99.7(3) yes
O81a O11c C2c . . . 150.2(3) yes
O81a O11c C1c . . . 118.3(6) yes
O81a O11c C3c . . . 175.6(5) yes
O81a O11c H3c . . . 158.6(3) yes
O82b O11c C2c 1_565 . . 76.3(4) yes
O82b O11c C1c 1_565 . . 71.2(7) yes
O82b O11c C3c 1_565 . . 84.4(4) yes
O82b O11c H3c 1_565 . . 91.5(4) yes
C2c O11c C1c . . . 32.1(6) yes
C2c O11c C3c . . . 29.5(3) yes
C2c O11c H3c . . . 50.3(3) yes
C1c O11c C3c . . . 61.6(6) yes
C1c O11c H3c . . . 82.4(7) yes
C3c O11c H3c . . . 20.8(2) yes
Ce1 O81a Ce2 . . 1_455 104.9(3) yes
Ce1 O81a O12f . . . 59.86(19) yes
Ce1 O81a O11c . . . 58.0(2) yes
Ce1 O81a O82e . . . 54.31(19) yes
Ce1 O81a O11a . . . 139.4(4) yes
Ce1 O81a O81e . . 1_455 128.5(2) yes
Ce1 O81a O82a . . . 82.8(3) yes
Ce1 O81a C8a . . . 111.3(6) yes
Ce1 O81a C2a . . . 147.2(4) yes
Ce1 O81a C7a . . . 136.0(4) yes
Ce1 O81a C1a . . . 137.1(4) yes
Ce2 O81a O12f 1_455 . . 57.6(2) yes
Ce2 O81a O11c 1_455 . . 58.6(2) yes
Ce2 O81a O82e 1_455 . . 129.0(4) yes
Ce2 O81a O11a 1_455 . . 56.5(2) yes
Ce2 O81a O81e 1_455 . 1_455 52.8(2) yes
Ce2 O81a O82a 1_455 . . 133.1(4) yes
Ce2 O81a C8a 1_455 . . 127.7(6) yes
Ce2 O81a C2a 1_455 . . 102.5(3) yes
Ce2 O81a C7a 1_455 . . 118.3(4) yes
Ce2 O81a C1a 1_455 . . 84.3(4) yes
O12f O81a O11c . . . 62.1(2) yes
O12f O81a O82e . . . 112.7(3) yes
O12f O81a O11a . . . 114.1(4) yes
O12f O81a O81e . . 1_455 70.4(2) yes
O12f O81a O82a . . . 91.1(3) yes
O12f O81a C8a . . . 112.4(4) yes
O12f O81a C2a . . . 152.8(4) yes
O12f O81a C7a . . . 139.9(4) yes
O12f O81a C1a . . . 141.7(5) yes
O11c O81a O82e . . . 72.7(3) yes
O11c O81a O11a . . . 83.1(3) yes
O11c O81a O81e . . 1_455 109.7(3) yes
O11c O81a O82a . . . 139.5(4) yes
O11c O81a C8a . . . 169.2(6) yes
O11c O81a C2a . . . 126.7(3) yes
O11c O81a C7a . . . 155.5(4) yes
O11c O81a C1a . . . 96.3(4) yes
O82e O81a O11a . . . 106.4(3) yes
O82e O81a O81e . . 1_455 176.9(3) yes
O82e O81a O82a . . . 93.5(4) yes
O82e O81a C8a . . . 102.9(6) yes
O82e O81a C2a . . . 94.2(3) yes
O82e O81a C7a . . . 99.4(4) yes
O82e O81a C1a . . . 87.0(4) yes
O11a O81a O81e . . 1_455 72.3(3) yes
O11a O81a O82a . . . 137.2(4) yes
O11a O81a C8a . . . 107.6(5) yes
O11a O81a C2a . . . 50.6(3) yes
O11a O81a C7a . . . 76.9(3) yes
O11a O81a C1a . . . 28.0(3) yes
O81e O81a O82a 1_455 . . 85.9(4) yes
O81e O81a C8a 1_455 . . 75.1(5) yes
O81e O81a C2a 1_455 . . 82.7(3) yes
O81e O81a C7a 1_455 . . 77.6(4) yes
O81e O81a C1a 1_455 . . 90.7(4) yes
O82a O81a C8a . . . 29.8(4) yes
O82a O81a C2a . . . 91.3(4) yes
O82a O81a C7a . . . 62.5(4) yes
O82a O81a C1a . . . 121.4(4) yes
C8a O81a C2a . . . 62.7(4) yes
C8a O81a C7a . . . 33.6(4) yes
C8a O81a C1a . . . 93.3(5) yes
C2a O81a C7a . . . 29.1(3) yes
C2a O81a C1a . . . 30.5(3) yes
C7a O81a C1a . . . 59.7(4) yes
Ce1 O82e O81a . . . 57.84(18) yes
Ce1 O82e O12e . . . 57.77(19) yes
Ce1 O82e O81e . . . 119.4(3) yes
Ce1 O82e O2w . . . 123.1(3) yes
Ce1 O82e C8e . . . 123.8(5) yes
Ce1 O82e C7e . . . 120.1(4) yes
O81a O82e O12e . . . 87.3(3) yes
O81a O82e O81e . . . 164.4(5) yes
O81a O82e O2w . . . 124.3(4) yes
O81a O82e C8e . . . 137.6(7) yes
O81a O82e C7e . . . 104.1(4) yes
O12e O82e O81e . . . 79.4(3) yes
O12e O82e O2w . . . 144.9(4) yes
O12e O82e C8e . . . 68.5(5) yes
O12e O82e C7e . . . 65.5(3) yes
O81e O82e O2w . . . 70.7(3) yes
O81e O82e C8e . . . 28.5(5) yes
O81e O82e C7e . . . 62.9(4) yes
O2w O82e C8e . . . 91.6(5) yes
O2w O82e C7e . . . 113.8(4) yes
C8e O82e C7e . . . 34.5(5) yes
Ce1 O12e O11e . . . 126.1(3) yes
Ce1 O12e O82e . . . 54.9(2) yes
Ce1 O12e O12b . . . 56.1(2) yes
Ce1 O12e O1w . . 1_655 113.5(3) yes
Ce1 O12e C8e . . . 80.8(3) yes
Ce1 O12e C2e . . . 121.3(4) yes
Ce1 O12e C7e . . . 102.7(3) yes
Ce1 O12e C1e . . . 132.0(8) yes
O11e O12e O82e . . . 130.6(3) yes
O11e O12e O12b . . . 113.2(3) yes
O11e O12e O1w . . 1_655 114.6(4) yes
O11e O12e C8e . . . 124.3(3) yes
O11e O12e C2e . . . 62.6(4) yes
O11e O12e C7e . . . 92.4(4) yes
O11e O12e C1e . . . 28.4(5) yes
O82e O12e O12b . . . 104.2(3) yes
O82e O12e O1w . . 1_655 103.4(3) yes
O82e O12e C8e . . . 26.8(3) yes
O82e O12e C2e . . . 76.8(4) yes
O82e O12e C7e . . . 50.0(3) yes
O82e O12e C1e . . . 107.5(6) yes
O12b O12e O1w . . 1_655 78.3(2) yes
O12b O12e C8e . . . 121.6(4) yes
O12b O12e C2e . . . 173.3(4) yes
O12b O12e C7e . . . 153.1(4) yes
O12b O12e C1e . . . 141.5(6) yes
O1w O12e C8e 1_655 . . 86.7(3) yes
O1w O12e C2e 1_655 . . 108.1(4) yes
O1w O12e C7e 1_655 . . 99.0(3) yes
O1w O12e C1e 1_655 . . 114.2(8) yes
C8e O12e C2e . . . 61.9(4) yes
C8e O12e C7e . . . 32.0(3) yes
C8e O12e C1e . . . 96.1(6) yes
C2e O12e C7e . . . 29.9(4) yes
C2e O12e C1e . . . 34.3(6) yes
C7e O12e C1e . . . 64.2(5) yes
Ce4 O81c O12c 1_565 . . 58.0(2) yes
Ce4 O81c O81b 1_565 . 1_565 57.0(2) yes
Ce4 O81c O82c 1_565 . . 119.9(4) yes
Ce4 O81c O1w 1_565 . 1_665 136.5(3) yes
Ce4 O81c C8c 1_565 . . 127.6(7) yes
Ce4 O81c C7c 1_565 . . 123.0(4) yes
O12c O81c O81b . . 1_565 80.4(3) yes
O12c O81c O82c . . . 81.5(4) yes
O12c O81c O1w . . 1_665 152.6(4) yes
O12c O81c C8c . . . 72.8(5) yes
O12c O81c C7c . . . 66.9(3) yes
O81b O81c O82c 1_565 . . 159.2(4) yes
O81b O81c O1w 1_565 . 1_665 126.7(4) yes
O81b O81c C8c 1_565 . . 133.8(5) yes
O81b O81c C7c 1_565 . . 102.6(3) yes
O82c O81c O1w . . 1_665 71.1(3) yes
O82c O81c C8c . . . 28.4(4) yes
O82c O81c C7c . . . 60.5(3) yes
O1w O81c C8c 1_665 . . 83.3(5) yes
O1w O81c C7c 1_665 . . 99.5(4) yes
C8c O81c C7c . . . 32.1(4) yes
Ce3 O82d Ce4 . . . 98.4(2) yes
Ce3 O82d O11e . . . 60.4(2) yes
Ce3 O82d O81b . . . 53.2(2) yes
Ce3 O82d O81d . . . 134.8(4) yes
Ce3 O82d O11d . . . 52.6(2) yes
Ce3 O82d C8d . . . 129.4(6) yes
Ce3 O82d C2d . . . 99.1(4) yes
Ce3 O82d C7d . . . 117.8(4) yes
Ce3 O82d C1d . . . 76.5(4) yes
Ce4 O82d O11e . . . 54.2(2) yes
Ce4 O82d O81b . . . 53.68(19) yes
Ce4 O82d O81d . . . 59.3(2) yes
Ce4 O82d O11d . . . 147.4(3) yes
Ce4 O82d C8d . . . 89.7(5) yes
Ce4 O82d C2d . . . 148.2(3) yes
Ce4 O82d C7d . . . 120.6(3) yes
Ce4 O82d C1d . . . 171.0(4) yes
O11e O82d O81b . . . 58.6(2) yes
O11e O82d O81d . . . 75.4(3) yes
O11e O82d O11d . . . 94.6(3) yes
O11e O82d C8d . . . 86.6(5) yes
O11e O82d C2d . . . 114.6(3) yes
O11e O82d C7d . . . 104.1(3) yes
O11e O82d C1d . . . 117.0(4) yes
O81b O82d O81d . . . 112.1(4) yes
O81b O82d O11d . . . 104.6(3) yes
O81b O82d C8d . . . 139.2(5) yes
O81b O82d C2d . . . 152.1(4) yes
O81b O82d C7d . . . 162.5(4) yes
O81b O82d C1d . . . 125.1(4) yes
O81d O82d O11d . . . 127.8(3) yes
O81d O82d C8d . . . 31.4(5) yes
O81d O82d C2d . . . 89.8(3) yes
O81d O82d C7d . . . 61.8(4) yes
O81d O82d C1d . . . 119.2(4) yes
O11d O82d C8d . . . 98.3(5) yes
O11d O82d C2d . . . 47.6(3) yes
O11d O82d C7d . . . 71.9(4) yes
O11d O82d C1d . . . 25.3(4) yes
C8d O82d C2d . . . 58.7(5) yes
C8d O82d C7d . . . 30.9(5) yes
C8d O82d C1d . . . 87.9(5) yes
C2d O82d C7d . . . 28.0(3) yes
C2d O82d C1d . . . 29.5(3) yes
C7d O82d C1d . . . 57.4(4) yes
Ce2 O11a Ce4 1_455 . 1_565 114.4(3) yes
Ce2 O11a O81a 1_455 . . 55.34(19) yes
Ce2 O11a O12a 1_455 . . 135.9(3) yes
Ce2 O11a C2a 1_455 . . 116.2(3) yes
Ce2 O11a C1a 1_455 . . 127.3(5) yes
Ce4 O11a O81a 1_565 . . 126.2(3) yes
Ce4 O11a O12a 1_565 . . 61.6(3) yes
Ce4 O11a C2a 1_565 . . 120.3(3) yes
Ce4 O11a C1a 1_565 . . 90.8(5) yes
O81a O11a O12a . . . 90.1(3) yes
O81a O11a C2a . . . 66.7(3) yes
O81a O11a C1a . . . 72.3(5) yes
O12a O11a C2a . . . 60.5(4) yes
O12a O11a C1a . . . 29.2(5) yes
C2a O11a C1a . . . 32.2(6) yes
Ce3 O82c O81b 1_665 . 1_665 53.67(18) yes
Ce3 O82c O81c 1_665 . . 107.6(3) yes
Ce3 O82c O2w 1_665 . . 115.1(3) yes
Ce3 O82c C8b 1_665 . 1_665 76.3(2) yes
Ce3 O82c C8c 1_665 . . 129.2(6) yes
Ce3 O82c C7c 1_665 . . 149.3(5) yes
O81b O82c O81c 1_665 . . 161.0(4) yes
O81b O82c O2w 1_665 . . 83.1(3) yes
O81b O82c C8b 1_665 . 1_665 23.87(17) yes
O81b O82c C8c 1_665 . . 161.9(6) yes
O81b O82c C7c 1_665 . . 129.6(4) yes
O81c O82c O2w . . . 111.3(4) yes
O81c O82c C8b . . 1_665 167.5(4) yes
O81c O82c C8c . . . 27.0(4) yes
O81c O82c C7c . . . 63.6(3) yes
O2w O82c C8b . . 1_665 76.4(3) yes
O2w O82c C8c . . . 107.2(6) yes
O2w O82c C7c . . . 94.9(4) yes
C8b O82c C8c 1_665 . . 142.6(5) yes
C8b O82c C7c 1_665 . . 106.7(4) yes
C8c O82c C7c . . . 36.6(4) yes
Ce4 O12a O12c 1_565 . . 54.2(2) yes
Ce4 O12a O11a 1_565 . . 67.8(3) yes
Ce4 O12a O12d 1_565 . 1_665 51.1(2) yes
Ce4 O12a C2a 1_565 . . 128.8(4) yes
Ce4 O12a C1a 1_565 . . 98.2(7) yes
Ce4 O12a C3a 1_565 . . 131.5(4) yes
Ce4 O12a H3a 1_565 . . 119.7(3) yes
O12c O12a O11a . . . 70.7(3) yes
O12c O12a O12d . . 1_665 81.1(3) yes
O12c O12a C2a . . . 117.6(3) yes
O12c O12a C1a . . . 89.4(6) yes
O12c O12a C3a . . . 145.1(3) yes
O12c O12a H3a . . . 158.8(3) yes
O11a O12a O12d . . 1_665 117.9(4) yes
O11a O12a C2a . . . 63.2(4) yes
O11a O12a C1a . . . 30.4(6) yes
O11a O12a C3a . . . 80.8(4) yes
O11a O12a H3a . . . 88.2(3) yes
O12d O12a C2a 1_665 . . 157.8(4) yes
O12d O12a C1a 1_665 . . 147.1(8) yes
O12d O12a C3a 1_665 . . 131.4(3) yes
O12d O12a H3a 1_665 . . 111.4(3) yes
C2a O12a C1a . . . 33.7(6) yes
C2a O12a C3a . . . 27.8(3) yes
C2a O12a H3a . . . 47.1(3) yes
C1a O12a C3a . . . 56.6(6) yes
C1a O12a H3a . . . 70.7(6) yes
C3a O12a H3a . . . 20.2(2) yes
Ce1 O11f O12f . . . 68.0(2) yes
Ce1 O11f O12b . . . 55.2(2) yes
Ce1 O11f H5d . . 1_554 134.4(3) yes
Ce1 O11f C2f . . . 130.1(4) yes
Ce1 O11f C1f . . . 101.1(7) yes
Ce1 O11f C3f . . . 145.6(4) yes
Ce1 O11f H6f . . 1_655 94.5(3) yes
Ce1 O11f H3f . . . 142.5(4) yes
O12f O11f O12b . . . 105.3(4) yes
O12f O11f H5d . . 1_554 138.8(5) yes
O12f O11f C2f . . . 63.7(4) yes
O12f O11f C1f . . . 33.1(6) yes
O12f O11f C3f . . . 89.3(4) yes
O12f O11f H6f . . 1_655 160.6(3) yes
O12f O11f H3f . . . 105.6(4) yes
O12b O11f H5d . . 1_554 115.7(3) yes
O12b O11f C2f . . . 128.3(5) yes
O12b O11f C1f . . . 126.2(9) yes
O12b O11f C3f . . . 111.3(4) yes
O12b O11f H6f . . 1_655 68.4(3) yes
O12b O11f H3f . . . 94.5(3) yes
H5d O11f C2f 1_554 . . 92.1(4) yes
H5d O11f C1f 1_554 . . 113.7(8) yes
H5d O11f C3f 1_554 . . 79.6(4) yes
H5d O11f H6f 1_554 . 1_655 49.6(3) yes
H5d O11f H3f 1_554 . . 75.8(3) yes
C2f O11f C1f . . . 31.3(5) yes
C2f O11f C3f . . . 28.8(3) yes
C2f O11f H6f . . 1_655 135.0(4) yes
C2f O11f H3f . . . 49.1(3) yes
C1f O11f C3f . . . 59.1(6) yes
C1f O11f H6f . . 1_655 163.2(8) yes
C1f O11f H3f . . . 78.2(5) yes
C3f O11f H6f . . 1_655 110.0(3) yes
C3f O11f H3f . . . 20.6(3) yes
H6f O11f H3f 1_655 . . 93.3(3) yes
Ce1 O12b O11b . . . 65.8(2) yes
Ce1 O12b O12e . . . 55.13(19) yes
Ce1 O12b O11f . . . 54.57(19) yes
Ce1 O12b C2b . . . 128.5(4) yes
Ce1 O12b C1b . . . 98.4(7) yes
Ce1 O12b C3b . . . 131.0(4) yes
Ce1 O12b H3b . . . 120.2(4) yes
O11b O12b O12e . . . 71.5(3) yes
O11b O12b O11f . . . 72.4(3) yes
O11b O12b C2b . . . 65.0(4) yes
O11b O12b C1b . . . 32.6(6) yes
O11b O12b C3b . . . 82.6(4) yes
O11b O12b H3b . . . 90.9(3) yes
O12e O12b O11f . . . 108.9(3) yes
O12e O12b C2b . . . 119.2(4) yes
O12e O12b C1b . . . 90.9(6) yes
O12e O12b C3b . . . 147.0(4) yes
O12e O12b H3b . . . 162.3(4) yes
O11f O12b C2b . . . 96.2(4) yes
O11f O12b C1b . . . 89.6(8) yes
O11f O12b C3b . . . 81.3(4) yes
O11f O12b H3b . . . 66.1(3) yes
C2b O12b C1b . . . 33.7(6) yes
C2b O12b C3b . . . 28.0(4) yes
C2b O12b H3b . . . 47.7(4) yes
C1b O12b C3b . . . 57.2(6) yes
C1b O12b H3b . . . 72.5(6) yes
C3b O12b H3b . . . 20.3(4) yes
Ce4 O81d O82d . . . 71.5(3) yes
Ce4 O81d O12d . . 1_655 49.94(18) yes
Ce4 O81d C8d . . . 100.3(5) yes
Ce4 O81d C7d . . . 134.2(4) yes
Ce4 O81d C6d . . . 164.0(5) yes
Ce4 O81d H6d . . . 169.9(3) yes
Ce4 O81d H3e . . . 94.0(3) yes
O82d O81d O12d . . 1_655 116.7(4) yes
O82d O81d C8d . . . 29.8(4) yes
O82d O81d C7d . . . 63.4(3) yes
O82d O81d C6d . . . 94.2(4) yes
O82d O81d H6d . . . 115.4(4) yes
O82d O81d H3e . . . 93.9(4) yes
O12d O81d C8d 1_655 . . 138.1(7) yes
O12d O81d C7d 1_655 . . 153.3(4) yes
O12d O81d C6d 1_655 . . 138.2(3) yes
O12d O81d H6d 1_655 . . 120.5(3) yes
O12d O81d H3e 1_655 . . 71.5(3) yes
C8d O81d C7d . . . 34.0(4) yes
C8d O81d C6d . . . 64.8(5) yes
C8d O81d H6d . . . 85.8(5) yes
C8d O81d H3e . . . 84.4(6) yes
C7d O81d C6d . . . 30.9(3) yes
C7d O81d H6d . . . 52.0(3) yes
C7d O81d H3e . . . 81.9(4) yes
C6d O81d H6d . . . 21.2(3) yes
C6d O81d H3e . . . 79.5(4) yes
H6d O81d H3e . . . 78.5(3) yes
Ce3 O1w O12f . . . 105.6(3) yes
Ce3 O1w O11b . . . 52.2(2) yes
Ce3 O1w O12e . . 1_455 126.9(3) yes
Ce3 O1w O81c . . 1_445 84.9(3) yes
O12f O1w O11b . . . 62.8(3) yes
O12f O1w O12e . . 1_455 113.6(3) yes
O12f O1w O81c . . 1_445 162.7(3) yes
O11b O1w O12e . . 1_455 173.5(3) yes
O11b O1w O81c . . 1_445 117.4(3) yes
O12e O1w O81c 1_455 . 1_445 67.8(3) yes
Ce2 O81e O81a . . 1_655 53.3(2) yes
Ce2 O81e O82e . . . 110.1(4) yes
Ce2 O81e O2w . . . 53.7(2) yes
Ce2 O81e C8a . . 1_655 77.5(3) yes
Ce2 O81e C8e . . . 137.4(7) yes
Ce2 O81e C7e . . . 160.9(4) yes
O81a O81e O82e 1_655 . . 163.2(5) yes
O81a O81e O2w 1_655 . . 99.5(3) yes
O81a O81e C8a 1_655 . 1_655 24.3(2) yes
O81a O81e C8e 1_655 . . 165.7(6) yes
O81a O81e C7e 1_655 . . 133.3(4) yes
O82e O81e O2w . . . 65.0(3) yes
O82e O81e C8a . . 1_655 171.4(4) yes
O82e O81e C8e . . . 28.6(5) yes
O82e O81e C7e . . . 61.6(4) yes
O2w O81e C8a . . 1_655 119.2(3) yes
O2w O81e C8e . . . 86.3(6) yes
O2w O81e C7e . . . 108.9(4) yes
C8a O81e C8e 1_655 . . 143.0(7) yes
C8a O81e C7e 1_655 . . 110.0(4) yes
C8e O81e C7e . . . 33.0(5) yes
Ce2 O2w O12c . . . 144.2(3) yes
Ce2 O2w O82e . . . 90.1(3) yes
Ce2 O2w O82c . . . 121.9(4) yes
Ce2 O2w O81e . . . 51.8(2) yes
Ce2 O2w O82b . . 1_665 50.8(2) yes
O12c O2w O82e . . . 71.2(3) yes
O12c O2w O82c . . . 66.9(3) yes
O12c O2w O81e . . . 115.4(3) yes
O12c O2w O82b . . 1_665 127.0(4) yes
O82e O2w O82c . . . 137.9(4) yes
O82e O2w O81e . . . 44.2(2) yes
O82e O2w O82b . . 1_665 136.1(3) yes
O82c O2w O81e . . . 172.5(3) yes
O82c O2w O82b . . 1_665 71.5(3) yes
O81e O2w O82b . . 1_665 102.5(3) yes
Ce3 O82a O11e . . . 58.4(2) yes
Ce3 O82a O81a . . . 140.1(4) yes
Ce3 O82a C8a . . . 156.1(6) yes
Ce3 O82a C7a . . . 149.5(4) yes
Ce3 O82a C6a . . . 121.0(4) yes
Ce3 O82a H6a . . . 100.0(3) yes
Ce3 O82a C1e . . . 81.0(3) yes
O11e O82a O81a . . . 136.1(4) yes
O11e O82a C8a . . . 145.3(5) yes
O11e O82a C7a . . . 125.3(4) yes
O11e O82a C6a . . . 104.8(4) yes
O11e O82a H6a . . . 90.9(4) yes
O11e O82a C1e . . . 25.7(3) yes
O81a O82a C8a . . . 28.6(4) yes
O81a O82a C7a . . . 62.5(3) yes
O81a O82a C6a . . . 93.4(4) yes
O81a O82a H6a . . . 114.3(4) yes
O81a O82a C1e . . . 111.3(5) yes
C8a O82a C7a . . . 34.7(4) yes
C8a O82a C6a . . . 65.1(5) yes
C8a O82a H6a . . . 85.8(5) yes
C8a O82a C1e . . . 121.2(6) yes
C7a O82a C6a . . . 31.0(3) yes
C7a O82a H6a . . . 52.2(3) yes
C7a O82a C1e . . . 112.7(4) yes
C6a O82a H6a . . . 21.3(3) yes
C6a O82a C1e . . . 104.9(4) yes
H6a O82a C1e . . . 99.4(4) yes
Ce2 O82b O81b 1_445 . . 135.5(4) yes
Ce2 O82b O11c 1_445 . 1_545 57.2(2) yes
Ce2 O82b O2w 1_445 . 1_445 53.9(2) yes
Ce2 O82b O81f 1_445 . 1_545 52.6(2) yes
Ce2 O82b C8b 1_445 . . 159.7(6) yes
Ce2 O82b C7b 1_445 . . 158.2(3) yes
Ce2 O82b C6b 1_445 . . 127.5(3) yes
Ce2 O82b H6b 1_445 . . 106.0(3) yes
Ce2 O82b C1c 1_445 . 1_545 79.4(3) yes
O81b O82b O11c . . 1_545 131.2(3) yes
O81b O82b O2w . . 1_445 95.0(3) yes
O81b O82b O81f . . 1_545 153.0(4) yes
O81b O82b C8b . . . 28.4(4) yes
O81b O82b C7b . . . 63.5(3) yes
O81b O82b C6b . . . 94.4(4) yes
O81b O82b H6b . . . 114.8(5) yes
O81b O82b C1c . . 1_545 105.9(3) yes
O11c O82b O2w 1_545 . 1_445 110.7(4) yes
O11c O82b O81f 1_545 . 1_545 75.8(2) yes
O11c O82b C8b 1_545 . . 138.9(6) yes
O11c O82b C7b 1_545 . . 122.5(4) yes
O11c O82b C6b 1_545 . . 106.2(4) yes
O11c O82b H6b 1_545 . . 95.5(3) yes
O11c O82b C1c 1_545 . 1_545 26.4(2) yes
O2w O82b O81f 1_445 . 1_545 69.9(2) yes
O2w O82b C8b 1_445 . . 107.3(6) yes
O2w O82b C7b 1_445 . . 124.0(5) yes
O2w O82b C6b 1_445 . . 120.2(4) yes
O2w O82b H6b 1_445 . . 109.1(3) yes
O2w O82b C1c 1_445 . 1_545 128.1(4) yes
O81f O82b C8b 1_545 . . 133.4(5) yes
O81f O82b C7b 1_545 . . 105.7(3) yes
O81f O82b C6b 1_545 . . 75.7(3) yes
O81f O82b H6b 1_545 . . 54.4(3) yes
O81f O82b C1c 1_545 . 1_545 101.0(3) yes
C8b O82b C7b . . . 35.5(4) yes
C8b O82b C6b . . . 66.0(5) yes
C8b O82b H6b . . . 86.5(5) yes
C8b O82b C1c . . 1_545 113.6(6) yes
C7b O82b C6b . . . 31.3(3) yes
C7b O82b H6b . . . 52.6(3) yes
C7b O82b C1c . . 1_545 107.8(5) yes
C6b O82b H6b . . . 21.5(3) yes
C6b O82b C1c . . 1_545 105.2(5) yes
H6b O82b C1c . . 1_545 104.1(4) yes
Ce2 O81f O12f 1_455 . . 58.5(2) yes
Ce2 O81f O82b 1_455 . 1_565 51.11(19) yes
Ce2 O81f O82f 1_455 . . 104.8(4) yes
Ce2 O81f H6b 1_455 . 1_565 100.0(3) yes
Ce2 O81f C8f 1_455 . . 116.6(6) yes
Ce2 O81f C2f 1_455 . . 108.8(4) yes
Ce2 O81f C7f 1_455 . . 126.7(5) yes
Ce2 O81f C1f 1_455 . . 82.9(3) yes
O12f O81f O82b . . 1_565 98.3(3) yes
O12f O81f O82f . . . 95.0(4) yes
O12f O81f H6b . . 1_565 125.1(4) yes
O12f O81f C8f . . . 83.0(6) yes
O12f O81f C2f . . . 50.3(3) yes
O12f O81f C7f . . . 71.3(4) yes
O12f O81f C1f . . . 27.9(3) yes
O82b O81f O82f 1_565 . . 135.9(4) yes
O82b O81f H6b 1_565 . 1_565 49.8(2) yes
O82b O81f C8f 1_565 . . 160.9(6) yes
O82b O81f C2f 1_565 . . 135.4(4) yes
O82b O81f C7f 1_565 . . 162.4(4) yes
O82b O81f C1f 1_565 . . 108.4(3) yes
O82f O81f H6b . . 1_565 139.7(5) yes
O82f O81f C8f . . . 25.8(4) yes
O82f O81f C2f . . . 83.8(4) yes
O82f O81f C7f . . . 60.7(4) yes
O82f O81f C1f . . . 102.8(4) yes
H6b O81f C8f 1_565 . . 142.7(6) yes
H6b O81f C2f 1_565 . . 117.4(4) yes
H6b O81f C7f 1_565 . . 124.3(4) yes
H6b O81f C1f 1_565 . . 111.4(4) yes
C8f O81f C2f . . . 58.7(5) yes
C8f O81f C7f . . . 35.0(4) yes
C8f O81f C1f . . . 81.6(5) yes
C2f O81f C7f . . . 27.7(3) yes
C2f O81f C1f . . . 29.0(3) yes
C7f O81f C1f . . . 56.0(4) yes
Ce4 O12d O12a 1_455 . 1_445 57.1(2) yes
Ce4 O12d O81d 1_455 . 1_455 54.67(19) yes
Ce4 O12d O11d 1_455 . . 123.0(4) yes
Ce4 O12d C2d 1_455 . . 173.3(5) yes
Ce4 O12d C1d 1_455 . . 150.4(9) yes
Ce4 O12d C3d 1_455 . . 147.0(4) yes
Ce4 O12d H3d 1_455 . . 128.9(3) yes
O12a O12d O81d 1_445 . 1_455 61.6(3) yes
O12a O12d O11d 1_445 . . 159.4(4) yes
O12a O12d C2d 1_445 . . 121.0(5) yes
O12a O12d C1d 1_445 . . 148.3(9) yes
O12a O12d C3d 1_445 . . 114.9(4) yes
O12a O12d H3d 1_445 . . 114.7(4) yes
O81d O12d O11d 1_455 . . 137.6(4) yes
O81d O12d C2d 1_455 . . 118.6(4) yes
O81d O12d C1d 1_455 . . 138.5(7) yes
O81d O12d C3d 1_455 . . 92.7(3) yes
O81d O12d H3d 1_455 . . 76.6(3) yes
O11d O12d C2d . . . 61.4(4) yes
O11d O12d C1d . . . 27.5(7) yes
O11d O12d C3d . . . 76.3(4) yes
O11d O12d H3d . . . 81.8(3) yes
C2d O12d C1d . . . 34.1(7) yes
C2d O12d C3d . . . 26.3(4) yes
C2d O12d H3d . . . 44.9(3) yes
C1d O12d C3d . . . 52.9(6) yes
C1d O12d H3d . . . 64.4(6) yes
C3d O12d H3d . . . 19.5(3) yes
Ce3 O11d O82d . . . 55.8(2) yes
Ce3 O11d O12d . . . 122.0(3) yes
Ce3 O11d H6a . . . 92.0(3) yes
Ce3 O11d C2d . . . 122.9(4) yes
Ce3 O11d C1d . . . 126.0(7) yes
O82d O11d O12d . . . 86.9(4) yes
O82d O11d H6a . . . 93.0(3) yes
O82d O11d C2d . . . 68.6(4) yes
O82d O11d C1d . . . 73.9(7) yes
O12d O11d H6a . . . 137.1(4) yes
O12d O11d C2d . . . 61.9(4) yes
O12d O11d C1d . . . 29.3(5) yes
H6a O11d C2d . . . 78.2(3) yes
H6a O11d C1d . . . 110.3(6) yes
C2d O11d C1d . . . 32.8(5) yes
Ce1 O82f O81f 1_455 . . 158.0(4) yes
Ce1 O82f C8f 1_455 . . 159.9(8) yes
Ce1 O82f C7f 1_455 . . 131.8(4) yes
Ce1 O82f C6f 1_455 . . 114.0(3) yes
Ce1 O82f H6f 1_455 . . 103.4(3) yes
O81f O82f C8f . . . 28.9(4) yes
O81f O82f C7f . . . 63.0(4) yes
O81f O82f C6f . . . 86.0(4) yes
O81f O82f H6f . . . 98.4(4) yes
C8f O82f C7f . . . 34.2(4) yes
C8f O82f C6f . . . 59.4(5) yes
C8f O82f H6f . . . 75.6(5) yes
C7f O82f C6f . . . 29.1(3) yes
C7f O82f H6f . . . 49.1(3) yes
C6f O82f H6f . . . 20.5(3) yes
O81a C8a O81e . . 1_455 80.7(6) yes
O81a C8a O82a . . . 121.5(7) yes
O81a C8a C2a . . . 92.0(5) yes
O81a C8a C7a . . . 119.5(6) yes
O81a C8a C6a . . . 149.8(5) yes
O81a C8a H6a . . . 171.9(4) yes
O81e C8a O82a 1_455 . . 110.5(5) yes
O81e C8a C2a 1_455 . . 89.8(4) yes
O81e C8a C7a 1_455 . . 94.6(6) yes
O81e C8a C6a 1_455 . . 99.2(4) yes
O81e C8a H6a 1_455 . . 101.1(3) yes
O82a C8a C2a . . . 142.5(6) yes
O82a C8a C7a . . . 116.5(7) yes
O82a C8a C6a . . . 87.1(6) yes
O82a C8a H6a . . . 65.4(5) yes
C2a C8a C7a . . . 27.6(5) yes
C2a C8a C6a . . . 57.9(4) yes
C2a C8a H6a . . . 80.2(3) yes
C7a C8a C6a . . . 30.3(5) yes
C7a C8a H6a . . . 52.6(5) yes
C6a C8a H6a . . . 22.3(3) yes
O81a C2a O11a . . . 62.7(3) yes
O81a C2a O12a . . . 85.8(4) yes
O81a C2a C8a . . . 25.3(2) yes
O81a C2a C7a . . . 55.0(5) yes
O81a C2a C1a . . . 67.8(4) yes
O81a C2a C6a . . . 84.8(3) yes
O81a C2a C3a . . . 173.3(8) yes
O81a C2a C4a . . . 144.9(5) yes
O81a C2a C5a . . . 114.5(4) yes
O81a C2a H3a . . . 160.6(6) yes
O11a C2a O12a . . . 56.4(3) yes
O11a C2a C8a . . . 85.0(3) yes
O11a C2a C7a . . . 111.7(6) yes
O11a C2a C1a . . . 28.6(6) yes
O11a C2a C6a . . . 137.3(4) yes
O11a C2a C3a . . . 124.0(8) yes
O11a C2a C4a . . . 146.3(6) yes
O11a C2a C5a . . . 154.2(6) yes
O11a C2a H3a . . . 101.7(5) yes
O12a C2a C8a . . . 108.9(4) yes
O12a C2a C7a . . . 134.5(8) yes
O12a C2a C1a . . . 28.7(5) yes
O12a C2a C6a . . . 153.0(6) yes
O12a C2a C3a . . . 98.8(7) yes
O12a C2a C4a . . . 124.6(4) yes
O12a C2a C5a . . . 148.2(5) yes
O12a C2a H3a . . . 75.6(4) yes
C8a C2a C7a . . . 29.7(4) yes
C8a C2a C1a . . . 93.1(5) yes
C8a C2a C6a . . . 59.5(3) yes
C8a C2a C3a . . . 148.4(8) yes
C8a C2a C4a . . . 119.6(5) yes
C8a C2a C5a . . . 89.2(4) yes
C8a C2a H3a . . . 173.3(6) yes
C7a C2a C1a . . . 122.8(7) yes
C7a C2a C6a . . . 29.8(5) yes
C7a C2a C3a . . . 118.7(10) yes
C7a C2a C4a . . . 90.0(7) yes
C7a C2a C5a . . . 59.5(5) yes
C7a C2a H3a . . . 144.0(8) yes
C1a C2a C6a . . . 152.5(6) yes
C1a C2a C3a . . . 118.3(8) yes
C1a C2a C4a . . . 147.1(6) yes
C1a C2a C5a . . . 176.8(7) yes
C1a C2a H3a . . . 93.0(5) yes
C6a C2a C3a . . . 88.9(7) yes
C6a C2a C4a . . . 60.1(4) yes
C6a C2a C5a . . . 29.7(3) yes
C6a C2a H3a . . . 114.2(5) yes
C3a C2a C4a . . . 28.8(6) yes
C3a C2a C5a . . . 59.3(6) yes
C3a C2a H3a . . . 25.3(5) yes
C4a C2a C5a . . . 30.4(4) yes
C4a C2a H3a . . . 54.2(4) yes
C5a C2a H3a . . . 84.6(4) yes
O81a C7a O82a . . . 55.0(3) yes
O81a C7a C8a . . . 26.9(4) yes
O81a C7a C2a . . . 95.9(7) yes
O81a C7a C1a . . . 66.5(4) yes
O81a C7a C6a . . . 143.8(6) yes
O81a C7a C3a . . . 126.0(5) yes
O81a C7a C4a . . . 155.4(5) yes
O81a C7a C5a . . . 174.1(6) yes
O81a C7a H6a . . . 119.6(4) yes
O82a C7a C8a . . . 28.8(4) yes
O82a C7a C2a . . . 149.7(7) yes
O82a C7a C1a . . . 120.8(5) yes
O82a C7a C6a . . . 89.0(6) yes
O82a C7a C3a . . . 171.0(6) yes
O82a C7a C4a . . . 148.7(6) yes
O82a C7a C5a . . . 119.0(6) yes
O82a C7a H6a . . . 65.0(4) yes
C8a C7a C2a . . . 122.7(8) yes
C8a C7a C1a . . . 93.4(6) yes
C8a C7a C6a . . . 116.9(7) yes
C8a C7a C3a . . . 152.9(7) yes
C8a C7a C4a . . . 177.5(7) yes
C8a C7a C5a . . . 147.3(7) yes
C8a C7a H6a . . . 92.7(5) yes
C2a C7a C1a . . . 29.4(5) yes
C2a C7a C6a . . . 120.3(7) yes
C2a C7a C3a . . . 30.2(5) yes
C2a C7a C4a . . . 59.6(5) yes
C2a C7a C5a . . . 90 yes
C2a C7a H6a . . . 144.5(7) yes
C1a C7a C6a . . . 149.6(6) yes
C1a C7a C3a . . . 59.5(4) yes
C1a C7a C4a . . . 88.9(4) yes
C1a C7a C5a . . . 119.3(4) yes
C1a C7a H6a . . . 173.5(4) yes
C6a C7a C3a . . . 90.1(5) yes
C6a C7a C4a . . . 60.7(5) yes
C6a C7a C5a . . . 30.3(5) yes
C6a C7a H6a . . . 24.2(4) yes
C3a C7a C4a . . . 29.4(4) yes
C3a C7a C5a . . . 59.8(4) yes
C3a C7a H6a . . . 114.3(5) yes
C4a C7a C5a . . . 30.4(4) yes
C4a C7a H6a . . . 84.9(4) yes
C5a C7a H6a . . . 54.5(4) yes
O81a C1a O11a . . . 79.8(5) yes
O81a C1a O12a . . . 125.2(8) yes
O81a C1a C2a . . . 81.6(5) yes
O81a C1a C7a . . . 53.8(3) yes
O81a C1a C3a . . . 111.2(5) yes
O81a C1a H3a . . . 133.9(5) yes
O11a C1a O12a . . . 120.3(10) yes
O11a C1a C2a . . . 119.2(10) yes
O11a C1a C7a . . . 109.0(7) yes
O11a C1a C3a . . . 124.8(9) yes
O11a C1a H3a . . . 121.7(8) yes
O12a C1a C2a . . . 117.6(10) yes
O12a C1a C7a . . . 129.9(9) yes
O12a C1a C3a . . . 97.5(7) yes
O12a C1a H3a . . . 81.5(5) yes
C2a C1a C7a . . . 27.8(4) yes
C2a C1a C3a . . . 29.6(4) yes
C2a C1a H3a . . . 52.3(4) yes
C7a C1a C3a . . . 57.4(4) yes
C7a C1a H3a . . . 80.1(4) yes
C3a C1a H3a . . . 22.8(3) yes
O82a C6a C8a . . . 27.8(3) yes
O82a C6a C2a . . . 89.7(4) yes
O82a C6a C7a . . . 60.1(4) yes
O82a C6a C3a . . . 118.9(5) yes
O82a C6a C4a . . . 147.9(6) yes
O82a C6a C5a . . . 173.7(9) yes
O82a C6a H6a . . . 61.0(6) yes
O82a C6a H5a . . . 156.0(6) yes
C8a C6a C2a . . . 62.6(4) yes
C8a C6a C7a . . . 32.7(4) yes
C8a C6a C3a . . . 92.1(4) yes
C8a C6a C4a . . . 121.5(6) yes
C8a C6a C5a . . . 151.3(9) yes
C8a C6a H6a . . . 88.0(6) yes
C8a C6a H5a . . . 176.2(6) yes
C2a C6a C7a . . . 29.9(4) yes
C2a C6a C3a . . . 29.6(3) yes
C2a C6a C4a . . . 58.9(4) yes
C2a C6a C5a . . . 88.7(7) yes
C2a C6a H6a . . . 150.6(8) yes
C2a C6a H5a . . . 113.8(4) yes
C7a C6a C3a . . . 59.4(5) yes
C7a C6a C4a . . . 88.8(6) yes
C7a C6a C5a . . . 118.6(9) yes
C7a C6a H6a . . . 120.7(8) yes
C7a C6a H5a . . . 143.6(7) yes
C3a C6a C4a . . . 29.4(4) yes
C3a C6a C5a . . . 59.2(7) yes
C3a C6a H6a . . . 178.4(11) yes
C3a C6a H5a . . . 84.3(4) yes
C4a C6a C5a . . . 29.8(7) yes
C4a C6a H6a . . . 150.5(9) yes
C4a C6a H5a . . . 54.9(4) yes
C5a C6a H6a . . . 120.7(11) yes
C5a C6a H5a . . . 25.1(6) yes
H6a C6a H5a . . . 95.6(8) yes
O12a C3a C2a . . . 53.4(6) yes
O12a C3a C7a . . . 82.0(4) yes
O12a C3a C1a . . . 25.9(3) yes
O12a C3a C6a . . . 110.5(4) yes
O12a C3a C4a . . . 159.8(11) yes
O12a C3a C5a . . . 137.9(5) yes
O12a C3a H3a . . . 69.2(8) yes
O12a C3a H4a . . . 154.5(6) yes
C2a C3a C7a . . . 31.1(5) yes
C2a C3a C1a . . . 32.1(6) yes
C2a C3a C6a . . . 61.5(6) yes
C2a C3a C4a . . . 122.2(9) yes
C2a C3a C5a . . . 91.2(7) yes
C2a C3a H3a . . . 118.9(12) yes
C2a C3a H4a . . . 147.0(8) yes
C7a C3a C1a . . . 63.2(4) yes
C7a C3a C6a . . . 30.4(3) yes
C7a C3a C4a . . . 91.1(7) yes
C7a C3a C5a . . . 60.1(4) yes
C7a C3a H3a . . . 149.9(10) yes
C7a C3a H4a . . . 115.9(6) yes
C1a C3a C6a . . . 93.6(4) yes
C1a C3a C4a . . . 154.3(7) yes
C1a C3a C5a . . . 123.3(4) yes
C1a C3a H3a . . . 86.8(8) yes
C1a C3a H4a . . . 179.0(6) yes
C6a C3a C4a . . . 60.7(6) yes
C6a C3a C5a . . . 29.7(3) yes
C6a C3a H3a . . . 178.2(12) yes
C6a C3a H4a . . . 85.5(5) yes
C4a C3a C5a . . . 31.0(5) yes
C4a C3a H3a . . . 118.9(9) yes
C4a C3a H4a . . . 24.8(5) yes
C5a C3a H3a . . . 149.9(9) yes
C5a C3a H4a . . . 55.8(4) yes
H3a C3a H4a . . . 94.1(7) yes
C2a C4a C7a . . . 30.5(3) yes
C2a C4a C6a . . . 60.9(4) yes
C2a C4a C3a . . . 29.0(4) yes
C2a C4a C5a . . . 90.0(6) yes
C2a C4a H3a . . . 54.4(4) yes
C2a C4a H4a . . . 149.5(11) yes
C2a C4a H5a . . . 114.7(5) yes
C2a C4a H4b . . 1_566 127.2(7) yes
C7a C4a C6a . . . 30.5(3) yes
C7a C4a C3a . . . 59.5(5) yes
C7a C4a C5a . . . 59.5(5) yes
C7a C4a H3a . . . 84.9(4) yes
C7a C4a H4a . . . 180 yes
C7a C4a H5a . . . 84.2(4) yes
C7a C4a H4b . . 1_566 126.8(5) yes
C6a C4a C3a . . . 89.9(6) yes
C6a C4a C5a . . . 29.1(5) yes
C6a C4a H3a . . . 115.3(5) yes
C6a C4a H4a . . . 149.6(11) yes
C6a C4a H5a . . . 53.8(4) yes
C6a C4a H4b . . 1_566 115.2(6) yes
C3a C4a C5a . . . 119.0(8) yes
C3a C4a H3a . . . 25.4(4) yes
C3a C4a H4a . . . 120.5(12) yes
C3a C4a H5a . . . 143.7(7) yes
C3a C4a H4b . . 1_566 118.1(10) yes
C5a C4a H3a . . . 144.4(7) yes
C5a C4a H4a . . . 120.5(12) yes
C5a C4a H5a . . . 24.7(5) yes
C5a C4a H4b . . 1_566 97.8(9) yes
H3a C4a H4a . . . 95.1(9) yes
H3a C4a H5a . . . 169.1(5) yes
H3a C4a H4b . . 1_566 104.7(6) yes
H4a C4a H5a . . . 95.8(9) yes
H4a C4a H4b . . 1_566 53.3(8) yes
H5a C4a H4b . . 1_566 81.9(5) yes
C2a C5a C7a . . . 30.5(3) yes
C2a C5a C6a . . . 61.6(7) yes
C2a C5a C3a . . . 29.6(3) yes
C2a C5a C4a . . . 59.6(6) yes
C2a C5a H6a . . . 86.2(4) yes
C2a C5a H4a . . . 83.9(5) yes
C2a C5a H5a . . . 178.0(12) yes
C7a C5a C6a . . . 31.1(6) yes
C7a C5a C3a . . . 60.1(4) yes
C7a C5a C4a . . . 90.0(7) yes
C7a C5a H6a . . . 55.7(4) yes
C7a C5a H4a . . . 114.3(6) yes
C7a C5a H5a . . . 150.5(9) yes
C6a C5a C3a . . . 91.1(8) yes
C6a C5a C4a . . . 121.1(11) yes
C6a C5a H6a . . . 24.6(6) yes
C6a C5a H4a . . . 145.4(10) yes
C6a C5a H5a . . . 119.4(11) yes
C3a C5a C4a . . . 30.0(5) yes
C3a C5a H6a . . . 115.7(5) yes
C3a C5a H4a . . . 54.3(4) yes
C3a C5a H5a . . . 149.4(8) yes
C4a C5a H6a . . . 145.7(8) yes
C4a C5a H4a . . . 24.3(5) yes
C4a C5a H5a . . . 119.4(8) yes
H6a C5a H4a . . . 169.8(7) yes
H6a C5a H5a . . . 94.9(8) yes
H4a C5a H5a . . . 95.1(6) yes
O82a H6a O11d . . . 74.1(3) yes
O82a H6a C8a . . . 28.8(2) yes
O82a H6a C7a . . . 62.8(3) yes
O82a H6a C6a . . . 97.6(7) yes
O82a H6a C5a . . . 132.0(5) yes
O82a H6a H5a . . . 156.5(4) yes
O11d H6a C8a . . . 93.3(3) yes
O11d H6a C7a . . . 121.7(4) yes
O11d H6a C6a . . . 143.9(9) yes
O11d H6a C5a . . . 142.9(5) yes
O11d H6a H5a . . . 127.1(4) yes
C8a H6a C7a . . . 34.7(2) yes
C8a H6a C6a . . . 69.7(7) yes
C8a H6a C5a . . . 104.4(5) yes
C8a H6a H5a . . . 129.3(3) yes
C7a H6a C6a . . . 35.1(6) yes
C7a H6a C5a . . . 69.8(4) yes
C7a H6a H5a . . . 94.6(3) yes
C6a H6a C5a . . . 34.7(7) yes
C6a H6a H5a . . . 59.5(6) yes
C5a H6a H5a . . . 24.8(4) yes
O12a H3a C2a . . . 57.3(4) yes
O12a H3a C1a . . . 27.7(3) yes
O12a H3a C3a . . . 90.5(8) yes
O12a H3a C4a . . . 123.6(4) yes
O12a H3a H4a . . . 145.6(4) yes
O12a H3a H4f . . 1_666 103.8(3) yes
O12a H3a H5f . . 1_666 133.8(4) yes
C2a H3a C1a . . . 34.7(4) yes
C2a H3a C3a . . . 35.8(7) yes
C2a H3a C4a . . . 71.4(4) yes
C2a H3a H4a . . . 96.5(4) yes
C2a H3a H4f . . 1_666 127.2(5) yes
C2a H3a H5f . . 1_666 168.4(5) yes
C1a H3a C3a . . . 70.5(7) yes
C1a H3a C4a . . . 106.1(4) yes
C1a H3a H4a . . . 131.2(4) yes
C1a H3a H4f . . 1_666 128.2(4) yes
C1a H3a H5f . . 1_666 156.8(4) yes
C3a H3a C4a . . . 35.7(7) yes
C3a H3a H4a . . . 60.8(7) yes
C3a H3a H4f . . 1_666 110.7(9) yes
C3a H3a H5f . . 1_666 132.7(8) yes
C4a H3a H4a . . . 25.1(3) yes
C4a H3a H4f . . 1_666 88.3(4) yes
C4a H3a H5f . . 1_666 97.1(4) yes
H4a H3a H4f . . 1_666 72.9(3) yes
H4a H3a H5f . . 1_666 72.0(3) yes
H4f H3a H5f 1_666 . 1_666 52.1(3) yes
C3a H4a C4a . . . 34.7(8) yes
C3a H4a C5a . . . 69.9(4) yes
C3a H4a H3a . . . 25.1(3) yes
C3a H4a H5a . . . 94.4(4) yes
C3a H4a C4b . . 1_566 132.4(6) yes
C3a H4a H4b . . 1_566 112.1(6) yes
C3a H4a H5c . . 1_556 123.5(5) yes
C3a H4a H5f . . 1_666 80.9(4) yes
C4a H4a C5a . . . 35.2(8) yes
C4a H4a H3a . . . 59.8(8) yes
C4a H4a H5a . . . 59.7(8) yes
C4a H4a C4b . . 1_566 124.2(10) yes
C4a H4a H4b . . 1_566 107.3(10) yes
C4a H4a H5c . . 1_556 112.8(10) yes
C4a H4a H5f . . 1_666 115.6(9) yes
C5a H4a H3a . . . 95.0(4) yes
C5a H4a H5a . . . 24.5(4) yes
C5a H4a C4b . . 1_566 104.2(5) yes
C5a H4a H4b . . 1_566 96.3(5) yes
C5a H4a H5c . . 1_556 94.7(5) yes
C5a H4a H5f . . 1_666 150.7(5) yes
H3a H4a H5a . . . 119.5(3) yes
H3a H4a C4b . . 1_566 127.7(5) yes
H3a H4a H4b . . 1_566 111.0(4) yes
H3a H4a H5c . . 1_556 122.7(4) yes
H3a H4a H5f . . 1_666 55.7(3) yes
H5a H4a C4b . . 1_566 87.4(4) yes
H5a H4a H4b . . 1_566 86.7(3) yes
H5a H4a H5c . . 1_556 81.4(3) yes
H5a H4a H5f . . 1_666 175.2(4) yes
C4b H4a H4b 1_566 . 1_566 20.4(3) yes
C4b H4a H5c 1_566 . 1_556 103.9(4) yes
C4b H4a H5f 1_566 . 1_666 95.3(4) yes
H4b H4a H5c 1_566 . 1_556 123.7(4) yes
H4b H4a H5f 1_566 . 1_666 94.6(3) yes
H5c H4a H5f 1_556 . 1_666 101.7(3) yes
C6a H5a C4a . . . 71.3(4) yes
C6a H5a C5a . . . 35.5(6) yes
C6a H5a H6a . . . 24.8(3) yes
C6a H5a H4a . . . 95.8(4) yes
C6a H5a H4c . . 1_556 138.7(5) yes
C4a H5a C5a . . . 35.8(6) yes
C4a H5a H6a . . . 96.1(4) yes
C4a H5a H4a . . . 24.5(3) yes
C4a H5a H4c . . 1_556 114.1(4) yes
C5a H5a H6a . . . 60.3(6) yes
C5a H5a H4a . . . 60.3(6) yes
C5a H5a H4c . . 1_556 135.6(9) yes
H6a H5a H4a . . . 120.6(4) yes
H6a H5a H4c . . 1_556 126.6(4) yes
H4a H5a H4c . . 1_556 95.4(3) yes
O81b C8b O82c . . 1_445 77.1(5) yes
O81b C8b O82b . . . 119.9(8) yes
O81b C8b C2b . . . 97.6(7) yes
O81b C8b C7b . . . 125.2(9) yes
O81b C8b C6b . . . 155.3(8) yes
O81b C8b H6b . . . 175.5(8) yes
O82c C8b O82b 1_445 . . 102.2(6) yes
O82c C8b C2b 1_445 . . 100.3(5) yes
O82c C8b C7b 1_445 . . 103.2(7) yes
O82c C8b C6b 1_445 . . 102.3(4) yes
O82c C8b H6b 1_445 . . 99.4(3) yes
O82b C8b C2b . . . 139.5(6) yes
O82b C8b C7b . . . 113.6(6) yes
O82b C8b C6b . . . 84.6(5) yes
O82b C8b H6b . . . 63.3(4) yes
C2b C8b C7b . . . 27.6(5) yes
C2b C8b C6b . . . 57.9(4) yes
C2b C8b H6b . . . 80.2(4) yes
C7b C8b C6b . . . 30.3(5) yes
C7b C8b H6b . . . 52.6(5) yes
C6b C8b H6b . . . 22.3(4) yes
O81b C2b O11b . . . 61.7(3) yes
O81b C2b O12b . . . 90.3(4) yes
O81b C2b C8b . . . 23.8(2) yes
O81b C2b C7b . . . 53.5(5) yes
O81b C2b C1b . . . 69.3(7) yes
O81b C2b C6b . . . 83.3(5) yes
O81b C2b C3b . . . 171.5(8) yes
O81b C2b C4b . . . 143.3(6) yes
O81b C2b C5b . . . 113.0(5) yes
O81b C2b H3b . . . 162.0(5) yes
O11b C2b O12b . . . 54.4(3) yes
O11b C2b C8b . . . 83.2(4) yes
O11b C2b C7b . . . 109.5(7) yes
O11b C2b C1b . . . 27.1(6) yes
O11b C2b C6b . . . 134.2(6) yes
O11b C2b C3b . . . 123.2(10) yes
O11b C2b C4b . . . 144.9(8) yes
O11b C2b C5b . . . 151.5(6) yes
O11b C2b H3b . . . 101.1(6) yes
O12b C2b C8b . . . 112.4(5) yes
O12b C2b C7b . . . 139.7(8) yes
O12b C2b C1b . . . 28.5(6) yes
O12b C2b C6b . . . 161.1(7) yes
O12b C2b C3b . . . 98.1(8) yes
O12b C2b C4b . . . 125.0(7) yes
O12b C2b C5b . . . 151.3(6) yes
O12b C2b H3b . . . 74.3(5) yes
C8b C2b C7b . . . 29.7(4) yes
C8b C2b C1b . . . 93.1(8) yes
C8b C2b C6b . . . 59.5(4) yes
C8b C2b C3b . . . 148.4(8) yes
C8b C2b C4b . . . 119.6(6) yes
C8b C2b C5b . . . 89.2(5) yes
C8b C2b H3b . . . 173.3(5) yes
C7b C2b C1b . . . 122.8(10) yes
C7b C2b C6b . . . 29.8(5) yes
C7b C2b C3b . . . 118.7(9) yes
C7b C2b C4b . . . 90.0(6) yes
C7b C2b C5b . . . 59.5(5) yes
C7b C2b H3b . . . 144.0(7) yes
C1b C2b C6b . . . 152.5(10) yes
C1b C2b C3b . . . 118.3(12) yes
C1b C2b C4b . . . 147.1(10) yes
C1b C2b C5b . . . 176.8(10) yes
C1b C2b H3b . . . 93.0(8) yes
C6b C2b C3b . . . 88.9(7) yes
C6b C2b C4b . . . 60.1(5) yes
C6b C2b C5b . . . 29.7(4) yes
C6b C2b H3b . . . 114.2(5) yes
C3b C2b C4b . . . 28.8(7) yes
C3b C2b C5b . . . 59.3(7) yes
C3b C2b H3b . . . 25.3(6) yes
C4b C2b C5b . . . 30.4(5) yes
C4b C2b H3b . . . 54.2(5) yes
C5b C2b H3b . . . 84.6(4) yes
O81b C7b O82b . . . 54.7(3) yes
O81b C7b C8b . . . 24.2(4) yes
O81b C7b C2b . . . 98.6(6) yes
O81b C7b C1b . . . 69.2(4) yes
O81b C7b C6b . . . 141.0(9) yes
O81b C7b C3b . . . 128.7(5) yes
O81b C7b C4b . . . 158.0(6) yes
O81b C7b C5b . . . 171.2(7) yes
O81b C7b H6b . . . 116.8(6) yes
O82b C7b C8b . . . 30.9(4) yes
O82b C7b C2b . . . 151.3(6) yes
O82b C7b C1b . . . 123.0(5) yes
O82b C7b C6b . . . 87.3(8) yes
O82b C7b C3b . . . 172.1(7) yes
O82b C7b C4b . . . 147.1(5) yes
O82b C7b C5b . . . 117.2(6) yes
O82b C7b H6b . . . 63.4(4) yes
C8b C7b C2b . . . 122.7(7) yes
C8b C7b C1b . . . 93.4(5) yes
C8b C7b C6b . . . 116.9(10) yes
C8b C7b C3b . . . 152.9(7) yes
C8b C7b C4b . . . 177.5(7) yes
C8b C7b C5b . . . 147.3(8) yes
C8b C7b H6b . . . 92.7(7) yes
C2b C7b C1b . . . 29.4(5) yes
C2b C7b C6b . . . 120.3(9) yes
C2b C7b C3b . . . 30.2(5) yes
C2b C7b C4b . . . 59.6(6) yes
C2b C7b C5b . . . 90 yes
C2b C7b H6b . . . 144.5(7) yes
C1b C7b C6b . . . 149.6(9) yes
C1b C7b C3b . . . 59.5(5) yes
C1b C7b C4b . . . 88.9(5) yes
C1b C7b C5b . . . 119.3(6) yes
C1b C7b H6b . . . 173.5(6) yes
C6b C7b C3b . . . 90.1(7) yes
C6b C7b C4b . . . 60.7(7) yes
C6b C7b C5b . . . 30.3(7) yes
C6b C7b H6b . . . 24.2(6) yes
C3b C7b C4b . . . 29.4(4) yes
C3b C7b C5b . . . 59.8(5) yes
C3b C7b H6b . . . 114.3(5) yes
C4b C7b C5b . . . 30.4(5) yes
C4b C7b H6b . . . 84.9(4) yes
C5b C7b H6b . . . 54.5(5) yes
O81b C1b O11b . . . 76.5(7) yes
O81b C1b O12b . . . 133.6(9) yes
O81b C1b C2b . . . 81.2(8) yes
O81b C1b C7b . . . 53.4(4) yes
O81b C1b C3b . . . 110.7(5) yes
O81b C1b H3b . . . 133.4(5) yes
O11b C1b O12b . . . 116.1(9) yes
O11b C1b C2b . . . 122.2(11) yes
O11b C1b C7b . . . 108.6(8) yes
O11b C1b C3b . . . 126.4(9) yes
O11b C1b H3b . . . 122.8(9) yes
O12b C1b C2b . . . 117.9(10) yes
O12b C1b C7b . . . 135.1(9) yes
O12b C1b C3b . . . 96.9(8) yes
O12b C1b H3b . . . 79.6(7) yes
C2b C1b C7b . . . 27.8(6) yes
C2b C1b C3b . . . 29.6(7) yes
C2b C1b H3b . . . 52.3(6) yes
C7b C1b C3b . . . 57.4(5) yes
C7b C1b H3b . . . 80.1(4) yes
C3b C1b H3b . . . 22.8(4) yes
O82b C6b C8b . . . 29.4(3) yes
O82b C6b C2b . . . 91.0(4) yes
O82b C6b C7b . . . 61.4(6) yes
O82b C6b C3b . . . 120.4(4) yes
O82b C6b C4b . . . 149.2(5) yes
O82b C6b C5b . . . 171.8(11) yes
O82b C6b H6b . . . 60.0(6) yes
O82b C6b H5b . . . 153.6(7) yes
C8b C6b C2b . . . 62.6(4) yes
C8b C6b C7b . . . 32.7(6) yes
C8b C6b C3b . . . 92.1(4) yes
C8b C6b C4b . . . 121.5(6) yes
C8b C6b C5b . . . 151.3(9) yes
C8b C6b H6b . . . 88.0(7) yes
C8b C6b H5b . . . 176.2(7) yes
C2b C6b C7b . . . 29.9(6) yes
C2b C6b C3b . . . 29.6(4) yes
C2b C6b C4b . . . 58.9(5) yes
C2b C6b C5b . . . 88.7(9) yes
C2b C6b H6b . . . 150.6(8) yes
C2b C6b H5b . . . 113.8(7) yes
C7b C6b C3b . . . 59.4(7) yes
C7b C6b C4b . . . 88.8(8) yes
C7b C6b C5b . . . 118.6(12) yes
C7b C6b H6b . . . 120.7(11) yes
C7b C6b H5b . . . 143.6(10) yes
C3b C6b C4b . . . 29.4(3) yes
C3b C6b C5b . . . 59.2(7) yes
C3b C6b H6b . . . 178.4(12) yes
C3b C6b H5b . . . 84.3(5) yes
C4b C6b C5b . . . 29.8(7) yes
C4b C6b H6b . . . 150.5(8) yes
C4b C6b H5b . . . 54.9(4) yes
C5b C6b H6b . . . 120.7(10) yes
C5b C6b H5b . . . 25.1(6) yes
H6b C6b H5b . . . 95.6(7) yes
O12b C3b C2b . . . 53.9(6) yes
O12b C3b C7b . . . 83.9(4) yes
O12b C3b C1b . . . 25.9(4) yes
O12b C3b C6b . . . 113.3(5) yes
O12b C3b C4b . . . 163.4(12) yes
O12b C3b C5b . . . 140.9(7) yes
O12b C3b H3b . . . 67.6(7) yes
O12b C3b H4b . . . 155.0(7) yes
O12b C3b H3f . . . 92.0(4) yes
C2b C3b C7b . . . 31.1(6) yes
C2b C3b C1b . . . 32.1(6) yes
C2b C3b C6b . . . 61.5(7) yes
C2b C3b C4b . . . 122.2(13) yes
C2b C3b C5b . . . 91.2(9) yes
C2b C3b H3b . . . 118.9(10) yes
C2b C3b H4b . . . 147.0(10) yes
C2b C3b H3f . . . 115.2(9) yes
C7b C3b C1b . . . 63.2(5) yes
C7b C3b C6b . . . 30.4(3) yes
C7b C3b C4b . . . 91.1(9) yes
C7b C3b C5b . . . 60.1(5) yes
C7b C3b H3b . . . 149.9(8) yes
C7b C3b H4b . . . 115.9(6) yes
C7b C3b H3f . . . 128.8(7) yes
C1b C3b C6b . . . 93.6(6) yes
C1b C3b C4b . . . 154.3(11) yes
C1b C3b C5b . . . 123.3(7) yes
C1b C3b H3b . . . 86.8(8) yes
C1b C3b H4b . . . 179.0(8) yes
C1b C3b H3f . . . 93.5(6) yes
C6b C3b C4b . . . 60.7(8) yes
C6b C3b C5b . . . 29.7(4) yes
C6b C3b H3b . . . 178.2(13) yes
C6b C3b H4b . . . 85.5(5) yes
C6b C3b H3f . . . 131.1(6) yes
C4b C3b C5b . . . 31.0(7) yes
C4b C3b H3b . . . 118.9(12) yes
C4b C3b H4b . . . 24.8(7) yes
C4b C3b H3f . . . 103.4(10) yes
C5b C3b H3b . . . 149.9(9) yes
C5b C3b H4b . . . 55.8(4) yes
C5b C3b H3f . . . 121.7(7) yes
H3b C3b H4b . . . 94.1(9) yes
H3b C3b H3f . . . 47.1(9) yes
H4b C3b H3f . . . 86.9(6) yes
H4a C4b C2b 1_544 . . 112.5(6) yes
H4a C4b C7b 1_544 . . 122.7(6) yes
H4a C4b C6b 1_544 . . 123.3(7) yes
H4a C4b C3b 1_544 . . 98.6(10) yes
H4a C4b C5b 1_544 . . 113.5(10) yes
H4a C4b H3b 1_544 . . 85.0(6) yes
H4a C4b H4b 1_544 . . 57.3(9) yes
H4a C4b H5b 1_544 . . 100.9(6) yes
H4a C4b H5e 1_544 . 1_444 86.0(4) yes
C2b C4b C7b . . . 30.5(4) yes
C2b C4b C6b . . . 60.9(5) yes
C2b C4b C3b . . . 29.0(7) yes
C2b C4b C5b . . . 90.0(7) yes
C2b C4b H3b . . . 54.4(4) yes
C2b C4b H4b . . . 149.5(12) yes
C2b C4b H5b . . . 114.7(7) yes
C2b C4b H5e . . 1_444 160.7(8) yes
C7b C4b C6b . . . 30.5(3) yes
C7b C4b C3b . . . 59.5(8) yes
C7b C4b C5b . . . 59.5(6) yes
C7b C4b H3b . . . 84.9(4) yes
C7b C4b H4b . . . 180 yes
C7b C4b H5b . . . 84.2(6) yes
C7b C4b H5e . . 1_444 141.9(6) yes
C6b C4b C3b . . . 89.9(8) yes
C6b C4b C5b . . . 29.1(5) yes
C6b C4b H3b . . . 115.3(5) yes
C6b C4b H4b . . . 149.6(11) yes
C6b C4b H5b . . . 53.8(5) yes
C6b C4b H5e . . 1_444 114.4(6) yes
C3b C4b C5b . . . 119.0(11) yes
C3b C4b H3b . . . 25.4(7) yes
C3b C4b H4b . . . 120.5(15) yes
C3b C4b H5b . . . 143.7(11) yes
C3b C4b H5e . . 1_444 147.6(12) yes
C5b C4b H3b . . . 144.4(8) yes
C5b C4b H4b . . . 120.5(11) yes
C5b C4b H5b . . . 24.7(5) yes
C5b C4b H5e . . 1_444 87.4(7) yes
H3b C4b H4b . . . 95.1(11) yes
H3b C4b H5b . . . 169.1(7) yes
H3b C4b H5e . . 1_444 125.5(7) yes
H4b C4b H5b . . . 95.8(9) yes
H4b C4b H5e . . 1_444 38.1(7) yes
H5b C4b H5e . . 1_444 64.5(4) yes
C2b C5b C7b . . . 30.5(4) yes
C2b C5b C6b . . . 61.6(6) yes
C2b C5b C3b . . . 29.6(4) yes
C2b C5b C4b . . . 59.6(6) yes
C2b C5b H6b . . . 86.2(4) yes
C2b C5b H4b . . . 83.9(5) yes
C2b C5b H5b . . . 178.0(13) yes
C7b C5b C6b . . . 31.1(6) yes
C7b C5b C3b . . . 60.1(5) yes
C7b C5b C4b . . . 90.0(7) yes
C7b C5b H6b . . . 55.7(4) yes
C7b C5b H4b . . . 114.3(6) yes
C7b C5b H5b . . . 150.5(13) yes
C6b C5b C3b . . . 91.1(7) yes
C6b C5b C4b . . . 121.1(9) yes
C6b C5b H6b . . . 24.6(6) yes
C6b C5b H4b . . . 145.4(9) yes
C6b C5b H5b . . . 119.4(14) yes
C3b C5b C4b . . . 30.0(5) yes
C3b C5b H6b . . . 115.7(5) yes
C3b C5b H4b . . . 54.3(5) yes
C3b C5b H5b . . . 149.4(12) yes
C4b C5b H6b . . . 145.7(7) yes
C4b C5b H4b . . . 24.3(5) yes
C4b C5b H5b . . . 119.4(12) yes
H6b C5b H4b . . . 169.8(6) yes
H6b C5b H5b . . . 94.9(11) yes
H4b C5b H5b . . . 95.1(9) yes
O82b H6b O81f . . 1_545 75.8(3) yes
O82b H6b C8b . . . 30.2(3) yes
O82b H6b C7b . . . 63.9(4) yes
O82b H6b C6b . . . 98.5(7) yes
O82b H6b C5b . . . 132.6(5) yes
O82b H6b H5b . . . 155.9(5) yes
O81f H6b C8b 1_545 . . 102.8(4) yes
O81f H6b C7b 1_545 . . 137.0(5) yes
O81f H6b C6b 1_545 . . 169.2(9) yes
O81f H6b C5b 1_545 . . 151.6(4) yes
O81f H6b H5b 1_545 . . 127.5(3) yes
C8b H6b C7b . . . 34.7(4) yes
C8b H6b C6b . . . 69.7(6) yes
C8b H6b C5b . . . 104.4(5) yes
C8b H6b H5b . . . 129.3(5) yes
C7b H6b C6b . . . 35.1(6) yes
C7b H6b C5b . . . 69.8(5) yes
C7b H6b H5b . . . 94.6(5) yes
C6b H6b C5b . . . 34.7(6) yes
C6b H6b H5b . . . 59.5(6) yes
C5b H6b H5b . . . 24.8(4) yes
O12b H3b C2b . . . 58.1(4) yes
O12b H3b C1b . . . 27.9(3) yes
O12b H3b C3b . . . 92.1(8) yes
O12b H3b C4b . . . 125.9(6) yes
O12b H3b H4b . . . 148.1(5) yes
O12b H3b H3f . . . 112.5(4) yes
C2b H3b C1b . . . 34.7(4) yes
C2b H3b C3b . . . 35.8(7) yes
C2b H3b C4b . . . 71.4(5) yes
C2b H3b H4b . . . 96.5(5) yes
C2b H3b H3f . . . 113.7(6) yes
C1b H3b C3b . . . 70.5(7) yes
C1b H3b C4b . . . 106.1(6) yes
C1b H3b H4b . . . 131.2(5) yes
C1b H3b H3f . . . 104.4(5) yes
C3b H3b C4b . . . 35.7(7) yes
C3b H3b H4b . . . 60.8(7) yes
C3b H3b H3f . . . 113.3(11) yes
C4b H3b H4b . . . 25.1(4) yes
C4b H3b H3f . . . 103.9(6) yes
H4b H3b H3f . . . 94.6(4) yes
C4a H4b H4a 1_544 . 1_544 19.4(2) yes
C4a H4b C3b 1_544 . . 114.0(6) yes
C4a H4b C4b 1_544 . . 118.5(12) yes
C4a H4b C5b 1_544 . . 112.1(6) yes
C4a H4b H3b 1_544 . . 105.6(4) yes
C4a H4b H5b 1_544 . . 102.3(5) yes
C4a H4b H5e 1_544 . 1_444 96.1(4) yes
H4a H4b C3b 1_544 . . 94.6(5) yes
H4a H4b C4b 1_544 . . 102.3(11) yes
H4a H4b C5b 1_544 . . 105.7(6) yes
H4a H4b H3b 1_544 . . 88.3(4) yes
H4a H4b H5b 1_544 . . 104.1(5) yes
H4a H4b H5e 1_544 . 1_444 115.3(4) yes
C3b H4b C4b . . . 34.7(9) yes
C3b H4b C5b . . . 69.9(5) yes
C3b H4b H3b . . . 25.1(5) yes
C3b H4b H5b . . . 94.4(5) yes
C3b H4b H5e . . 1_444 149.3(7) yes
C4b H4b C5b . . . 35.2(9) yes
C4b H4b H3b . . . 59.8(8) yes
C4b H4b H5b . . . 59.7(9) yes
C4b H4b H5e . . 1_444 124.7(10) yes
C5b H4b H3b . . . 95.0(4) yes
C5b H4b H5b . . . 24.5(3) yes
C5b H4b H5e . . 1_444 94.0(5) yes
H3b H4b H5b . . . 119.5(4) yes
H3b H4b H5e . . 1_444 151.3(6) yes
H5b H4b H5e . . 1_444 72.4(4) yes
C6b H5b C4b . . . 71.3(5) yes
C6b H5b C5b . . . 35.5(9) yes
C6b H5b H6b . . . 24.8(4) yes
C6b H5b H4b . . . 95.8(5) yes
C6b H5b H4e . . 1_444 142.0(6) yes
C6b H5b H5e . . 1_444 135.5(6) yes
C4b H5b C5b . . . 35.8(9) yes
C4b H5b H6b . . . 96.1(4) yes
C4b H5b H4b . . . 24.5(4) yes
C4b H5b H4e . . 1_444 119.9(6) yes
C4b H5b H5e . . 1_444 70.7(5) yes
C5b H5b H6b . . . 60.3(9) yes
C5b H5b H4b . . . 60.3(9) yes
C5b H5b H4e . . 1_444 142.4(12) yes
C5b H5b H5e . . 1_444 103.8(11) yes
H6b H5b H4b . . . 120.6(4) yes
H6b H5b H4e . . 1_444 126.7(4) yes
H6b H5b H5e . . 1_444 152.7(5) yes
H4b H5b H4e . . 1_444 100.0(4) yes
H4b H5b H5e . . 1_444 48.5(3) yes
H4e H5b H5e 1_444 . 1_444 51.8(3) yes
O12c C8c O81c . . . 81.1(6) yes
O12c C8c O82c . . . 106.7(6) yes
O12c C8c C2c . . . 53.7(3) yes
O12c C8c C7c . . . 81.2(5) yes
O12c C8c C6c . . . 111.5(3) yes
O12c C8c H6c . . . 133.8(3) yes
O81c C8c O82c . . . 124.6(6) yes
O81c C8c C2c . . . 112.0(6) yes
O81c C8c C7c . . . 122.4(8) yes
O81c C8c C6c . . . 124.4(7) yes
O81c C8c H6c . . . 119.1(7) yes
O82c C8c C2c . . . 116.2(6) yes
O82c C8c C7c . . . 113.0(7) yes
O82c C8c C6c . . . 103.9(6) yes
O82c C8c H6c . . . 95.0(6) yes
C2c C8c C7c . . . 27.6(5) yes
C2c C8c C6c . . . 57.9(4) yes
C2c C8c H6c . . . 80.2(3) yes
C7c C8c C6c . . . 30.3(5) yes
C7c C8c H6c . . . 52.6(5) yes
C6c C8c H6c . . . 22.3(3) yes
O12c C2c O11c . . . 55.9(3) yes
O12c C2c C8c . . . 65.3(3) yes
O12c C2c C7c . . . 94.9(6) yes
O12c C2c C1c . . . 27.9(4) yes
O12c C2c C6c . . . 124.7(4) yes
O12c C2c C3c . . . 146.1(9) yes
O12c C2c C4c . . . 174.4(6) yes
O12c C2c C5c . . . 154.4(4) yes
O12c C2c H3c . . . 120.8(6) yes
O11c C2c C8c . . . 121.2(5) yes
O11c C2c C7c . . . 150.8(7) yes
O11c C2c C1c . . . 28.1(4) yes
O11c C2c C6c . . . 176.5(7) yes
O11c C2c C3c . . . 90.2(7) yes
O11c C2c C4c . . . 119.0(4) yes
O11c C2c C5c . . . 149.4(4) yes
O11c C2c H3c . . . 64.9(4) yes
C8c C2c C7c . . . 29.7(5) yes
C8c C2c C1c . . . 93.1(5) yes
C8c C2c C6c . . . 59.5(3) yes
C8c C2c C3c . . . 148.4(9) yes
C8c C2c C4c . . . 119.6(6) yes
C8c C2c C5c . . . 89.2(4) yes
C8c C2c H3c . . . 173.3(7) yes
C7c C2c C1c . . . 122.8(8) yes
C7c C2c C6c . . . 29.8(5) yes
C7c C2c C3c . . . 118.7(11) yes
C7c C2c C4c . . . 90.0(7) yes
C7c C2c C5c . . . 59.5(6) yes
C7c C2c H3c . . . 144.0(9) yes
C1c C2c C6c . . . 152.5(6) yes
C1c C2c C3c . . . 118.3(9) yes
C1c C2c C4c . . . 147.1(6) yes
C1c C2c C5c . . . 176.8(8) yes
C1c C2c H3c . . . 93.0(6) yes
C6c C2c C3c . . . 88.9(8) yes
C6c C2c C4c . . . 60.1(5) yes
C6c C2c C5c . . . 29.7(3) yes
C6c C2c H3c . . . 114.2(6) yes
C3c C2c C4c . . . 28.8(7) yes
C3c C2c C5c . . . 59.3(7) yes
C3c C2c H3c . . . 25.3(6) yes
C4c C2c C5c . . . 30.4(4) yes
C4c C2c H3c . . . 54.2(4) yes
C5c C2c H3c . . . 84.6(5) yes
O12c C7c O81c . . . 62.5(3) yes
O12c C7c O82c . . . 77.5(4) yes
O12c C7c C8c . . . 67.2(5) yes
O12c C7c C2c . . . 55.5(6) yes
O12c C7c C1c . . . 26.2(3) yes
O12c C7c C6c . . . 175.3(6) yes
O12c C7c C3c . . . 85.7(5) yes
O12c C7c C4c . . . 115.1(4) yes
O12c C7c C5c . . . 145.5(5) yes
O12c C7c H6c . . . 159.8(4) yes
O81c C7c O82c . . . 55.8(3) yes
O81c C7c C8c . . . 25.5(4) yes
O81c C7c C2c . . . 113.3(7) yes
O81c C7c C1c . . . 86.3(4) yes
O81c C7c C6c . . . 120.1(7) yes
O81c C7c C3c . . . 138.1(6) yes
O81c C7c C4c . . . 154.1(6) yes
O81c C7c C5c . . . 144.7(6) yes
O81c C7c H6c . . . 98.4(4) yes
O82c C7c C8c . . . 30.4(4) yes
O82c C7c C2c . . . 124.2(8) yes
O82c C7c C1c . . . 100.0(5) yes
O82c C7c C6c . . . 107.3(7) yes
O82c C7c C3c . . . 146.1(6) yes
O82c C7c C4c . . . 149.9(6) yes
O82c C7c C5c . . . 131.9(6) yes
O82c C7c H6c . . . 86.4(4) yes
C8c C7c C2c . . . 122.7(9) yes
C8c C7c C1c . . . 93.4(6) yes
C8c C7c C6c . . . 116.9(8) yes
C8c C7c C3c . . . 152.9(8) yes
C8c C7c C4c . . . 177.5(8) yes
C8c C7c C5c . . . 147.3(7) yes
C8c C7c H6c . . . 92.7(6) yes
C2c C7c C1c . . . 29.4(5) yes
C2c C7c C6c . . . 120.3(8) yes
C2c C7c C3c . . . 30.2(6) yes
C2c C7c C4c . . . 59.6(6) yes
C2c C7c C5c . . . 90 yes
C2c C7c H6c . . . 144.5(7) yes
C1c C7c C6c . . . 149.6(6) yes
C1c C7c C3c . . . 59.5(4) yes
C1c C7c C4c . . . 88.9(4) yes
C1c C7c C5c . . . 119.3(5) yes
C1c C7c H6c . . . 173.5(5) yes
C6c C7c C3c . . . 90.1(6) yes
C6c C7c C4c . . . 60.7(5) yes
C6c C7c C5c . . . 30.3(5) yes
C6c C7c H6c . . . 24.2(4) yes
C3c C7c C4c . . . 29.4(4) yes
C3c C7c C5c . . . 59.8(5) yes
C3c C7c H6c . . . 114.3(5) yes
C4c C7c C5c . . . 30.4(4) yes
C4c C7c H6c . . . 84.9(4) yes
C5c C7c H6c . . . 54.5(4) yes
O12c C1c O11c . . . 121.4(11) yes
O12c C1c O82b . . 1_565 88.0(7) yes
O12c C1c C2c . . . 118.8(9) yes
O12c C1c C7c . . . 90.9(7) yes
O12c C1c C3c . . . 148.3(9) yes
O12c C1c H3c . . . 170.8(9) yes
O11c C1c O82b . . 1_565 82.4(7) yes
O11c C1c C2c . . . 119.8(8) yes
O11c C1c C7c . . . 147.5(8) yes
O11c C1c C3c . . . 90.2(6) yes
O11c C1c H3c . . . 67.5(5) yes
O82b C1c C2c 1_565 . . 97.4(8) yes
O82b C1c C7c 1_565 . . 96.8(5) yes
O82b C1c C3c 1_565 . . 93.8(5) yes
O82b C1c H3c 1_565 . . 91.0(4) yes
C2c C1c C7c . . . 27.8(4) yes
C2c C1c C3c . . . 29.6(4) yes
C2c C1c H3c . . . 52.3(5) yes
C7c C1c C3c . . . 57.4(4) yes
C7c C1c H3c . . . 80.1(5) yes
C3c C1c H3c . . . 22.8(3) yes
C8c C6c C2c . . . 62.6(4) yes
C8c C6c C7c . . . 32.7(4) yes
C8c C6c C3c . . . 92.1(5) yes
C8c C6c C4c . . . 121.5(6) yes
C8c C6c C5c . . . 151.3(9) yes
C8c C6c H6c . . . 88.0(7) yes
C8c C6c H5c . . . 176.2(6) yes
C2c C6c C7c . . . 29.9(4) yes
C2c C6c C3c . . . 29.6(3) yes
C2c C6c C4c . . . 58.9(4) yes
C2c C6c C5c . . . 88.7(8) yes
C2c C6c H6c . . . 150.6(9) yes
C2c C6c H5c . . . 113.8(5) yes
C7c C6c C3c . . . 59.4(5) yes
C7c C6c C4c . . . 88.8(6) yes
C7c C6c C5c . . . 118.6(10) yes
C7c C6c H6c . . . 120.7(9) yes
C7c C6c H5c . . . 143.6(7) yes
C3c C6c C4c . . . 29.4(4) yes
C3c C6c C5c . . . 59.2(7) yes
C3c C6c H6c . . . 178.4(11) yes
C3c C6c H5c . . . 84.3(4) yes
C4c C6c C5c . . . 29.8(7) yes
C4c C6c H6c . . . 150.5(10) yes
C4c C6c H5c . . . 54.9(4) yes
C5c C6c H6c . . . 120.7(12) yes
C5c C6c H5c . . . 25.1(6) yes
H6c C6c H5c . . . 95.6(9) yes
O11c C3c C2c . . . 60.2(7) yes
O11c C3c C7c . . . 91.3(4) yes
O11c C3c C1c . . . 28.1(3) yes
O11c C3c C6c . . . 121.7(4) yes
O11c C3c C4c . . . 177.3(8) yes
O11c C3c C5c . . . 151.3(4) yes
O11c C3c H3c . . . 58.7(8) yes
O11c C3c H4c . . . 152.8(5) yes
C2c C3c C7c . . . 31.1(6) yes
C2c C3c C1c . . . 32.1(6) yes
C2c C3c C6c . . . 61.5(7) yes
C2c C3c C4c . . . 122.2(10) yes
C2c C3c C5c . . . 91.2(7) yes
C2c C3c H3c . . . 118.9(13) yes
C2c C3c H4c . . . 147.0(10) yes
C7c C3c C1c . . . 63.2(4) yes
C7c C3c C6c . . . 30.4(4) yes
C7c C3c C4c . . . 91.1(7) yes
C7c C3c C5c . . . 60.1(4) yes
C7c C3c H3c . . . 149.9(11) yes
C7c C3c H4c . . . 115.9(6) yes
C1c C3c C6c . . . 93.6(4) yes
C1c C3c C4c . . . 154.3(8) yes
C1c C3c C5c . . . 123.3(5) yes
C1c C3c H3c . . . 86.8(9) yes
C1c C3c H4c . . . 179.0(6) yes
C6c C3c C4c . . . 60.7(6) yes
C6c C3c C5c . . . 29.7(3) yes
C6c C3c H3c . . . 178.2(12) yes
C6c C3c H4c . . . 85.5(5) yes
C4c C3c C5c . . . 31.0(5) yes
C4c C3c H3c . . . 118.9(10) yes
C4c C3c H4c . . . 24.8(5) yes
C5c C3c H3c . . . 149.9(10) yes
C5c C3c H4c . . . 55.8(4) yes
H3c C3c H4c . . . 94.1(8) yes
C2c C4c C7c . . . 30.5(3) yes
C2c C4c C6c . . . 60.9(4) yes
C2c C4c C3c . . . 29.0(5) yes
C2c C4c C5c . . . 90.0(6) yes
C2c C4c H3c . . . 54.4(4) yes
C2c C4c H4c . . . 149.5(12) yes
C2c C4c H5c . . . 114.7(5) yes
C7c C4c C6c . . . 30.5(4) yes
C7c C4c C3c . . . 59.5(5) yes
C7c C4c C5c . . . 59.5(6) yes
C7c C4c H3c . . . 84.9(5) yes
C7c C4c H4c . . . 180 yes
C7c C4c H5c . . . 84.2(4) yes
C6c C4c C3c . . . 89.9(6) yes
C6c C4c C5c . . . 29.1(5) yes
C6c C4c H3c . . . 115.3(5) yes
C6c C4c H4c . . . 149.6(12) yes
C6c C4c H5c . . . 53.8(4) yes
C3c C4c C5c . . . 119.0(8) yes
C3c C4c H3c . . . 25.4(5) yes
C3c C4c H4c . . . 120.5(12) yes
C3c C4c H5c . . . 143.7(7) yes
C5c C4c H3c . . . 144.4(8) yes
C5c C4c H4c . . . 120.5(13) yes
C5c C4c H5c . . . 24.7(5) yes
H3c C4c H4c . . . 95.1(10) yes
H3c C4c H5c . . . 169.1(5) yes
H4c C4c H5c . . . 95.8(10) yes
C2c C5c C7c . . . 30.5(3) yes
C2c C5c C6c . . . 61.6(7) yes
C2c C5c C3c . . . 29.6(3) yes
C2c C5c C4c . . . 59.6(6) yes
C2c C5c H6c . . . 86.2(4) yes
C2c C5c H4c . . . 83.9(5) yes
C2c C5c H5c . . . 178.0(12) yes
C7c C5c C6c . . . 31.1(6) yes
C7c C5c C3c . . . 60.1(4) yes
C7c C5c C4c . . . 90.0(8) yes
C7c C5c H6c . . . 55.7(4) yes
C7c C5c H4c . . . 114.3(7) yes
C7c C5c H5c . . . 150.5(9) yes
C6c C5c C3c . . . 91.1(8) yes
C6c C5c C4c . . . 121.1(11) yes
C6c C5c H6c . . . 24.6(6) yes
C6c C5c H4c . . . 145.4(10) yes
C6c C5c H5c . . . 119.4(12) yes
C3c C5c C4c . . . 30.0(6) yes
C3c C5c H6c . . . 115.7(6) yes
C3c C5c H4c . . . 54.3(4) yes
C3c C5c H5c . . . 149.4(8) yes
C4c C5c H6c . . . 145.7(9) yes
C4c C5c H4c . . . 24.3(5) yes
C4c C5c H5c . . . 119.4(9) yes
H6c C5c H4c . . . 169.8(7) yes
H6c C5c H5c . . . 94.9(9) yes
H4c C5c H5c . . . 95.1(7) yes
C8c H6c C7c . . . 34.7(3) yes
C8c H6c C6c . . . 69.7(7) yes
C8c H6c C5c . . . 104.4(5) yes
C8c H6c H5c . . . 129.3(4) yes
C7c H6c C6c . . . 35.1(7) yes
C7c H6c C5c . . . 69.8(5) yes
C7c H6c H5c . . . 94.6(4) yes
C6c H6c C5c . . . 34.7(7) yes
C6c H6c H5c . . . 59.5(7) yes
C5c H6c H5c . . . 24.8(4) yes
O11c H3c C2c . . . 64.8(4) yes
O11c H3c C1c . . . 30.1(3) yes
O11c H3c C3c . . . 100.5(8) yes
O11c H3c C4c . . . 136.2(4) yes
O11c H3c H4c . . . 161.3(3) yes
O11c H3c H5d . . 1_554 129.4(4) yes
C2c H3c C1c . . . 34.7(4) yes
C2c H3c C3c . . . 35.8(8) yes
C2c H3c C4c . . . 71.4(5) yes
C2c H3c H4c . . . 96.5(5) yes
C2c H3c H5d . . 1_554 162.2(6) yes
C1c H3c C3c . . . 70.5(8) yes
C1c H3c C4c . . . 106.1(4) yes
C1c H3c H4c . . . 131.2(4) yes
C1c H3c H5d . . 1_554 157.9(5) yes
C3c H3c C4c . . . 35.7(8) yes
C3c H3c H4c . . . 60.8(8) yes
C3c H3c H5d . . 1_554 128.9(9) yes
C4c H3c H4c . . . 25.1(3) yes
C4c H3c H5d . . 1_554 93.9(4) yes
H4c H3c H5d . . 1_554 69.1(3) yes
H5a H4c C3c 1_554 . . 138.5(6) yes
H5a H4c C4c 1_554 . . 127.6(10) yes
H5a H4c C5c 1_554 . . 104.4(5) yes
H5a H4c H3c 1_554 . . 132.6(4) yes
H5a H4c H5c 1_554 . . 86.5(4) yes
H5a H4c H5d 1_554 . 1_554 98.8(3) yes
C3c H4c C4c . . . 34.7(9) yes
C3c H4c C5c . . . 69.9(5) yes
C3c H4c H3c . . . 25.1(3) yes
C3c H4c H5c . . . 94.4(4) yes
C3c H4c H5d . . 1_554 86.1(4) yes
C4c H4c C5c . . . 35.2(9) yes
C4c H4c H3c . . . 59.8(9) yes
C4c H4c H5c . . . 59.7(9) yes
C4c H4c H5d . . 1_554 120.4(10) yes
C5c H4c H3c . . . 95.0(4) yes
C5c H4c H5c . . . 24.5(4) yes
C5c H4c H5d . . 1_554 154.7(5) yes
H3c H4c H5c . . . 119.5(3) yes
H3c H4c H5d . . 1_554 61.3(3) yes
H5c H4c H5d . . 1_554 171.4(5) yes
H4a H5c C6c 1_554 . . 118.6(5) yes
H4a H5c C4c 1_554 . . 101.6(5) yes
H4a H5c C5c 1_554 . . 114.7(10) yes
H4a H5c H6c 1_554 . . 113.5(4) yes
H4a H5c H4c 1_554 . . 89.6(3) yes
C6c H5c C4c . . . 71.3(5) yes
C6c H5c C5c . . . 35.5(7) yes
C6c H5c H6c . . . 24.8(4) yes
C6c H5c H4c . . . 95.8(5) yes
C4c H5c C5c . . . 35.8(7) yes
C4c H5c H6c . . . 96.1(4) yes
C4c H5c H4c . . . 24.5(3) yes
C5c H5c H6c . . . 60.3(7) yes
C5c H5c H4c . . . 60.3(7) yes
H6c H5c H4c . . . 120.6(4) yes
O11e C8d O82d . . . 68.3(5) yes
O11e C8d O81d . . . 82.2(5) yes
O11e C8d C2d . . . 121.6(5) yes
O11e C8d C7d . . . 130.6(7) yes
O11e C8d C6d . . . 127.8(4) yes
O11e C8d H6d . . . 118.3(3) yes
O11e C8d H3e . . . 48.2(2) yes
O82d C8d O81d . . . 118.8(7) yes
O82d C8d C2d . . . 96.2(6) yes
O82d C8d C7d . . . 123.6(7) yes
O82d C8d C6d . . . 153.5(7) yes
O82d C8d H6d . . . 173.4(7) yes
O82d C8d H3e . . . 115.3(6) yes
O81d C8d C2d . . . 143.9(6) yes
O81d C8d C7d . . . 116.5(7) yes
O81d C8d C6d . . . 86.3(5) yes
O81d C8d H6d . . . 64.1(4) yes
O81d C8d H3e . . . 68.5(5) yes
C2d C8d C7d . . . 27.6(5) yes
C2d C8d C6d . . . 57.9(4) yes
C2d C8d H6d . . . 80.2(4) yes
C2d C8d H3e . . . 105.7(4) yes
C7d C8d C6d . . . 30.3(5) yes
C7d C8d H6d . . . 52.6(5) yes
C7d C8d H3e . . . 94.2(5) yes
C6d C8d H6d . . . 22.3(3) yes
C6d C8d H3e . . . 80.3(3) yes
H6d C8d H3e . . . 71.2(3) yes
O82d C2d O12d . . . 82.3(3) yes
O82d C2d O11d . . . 63.8(3) yes
O82d C2d C8d . . . 25.1(2) yes
O82d C2d C7d . . . 54.7(5) yes
O82d C2d C1d . . . 68.3(6) yes
O82d C2d C6d . . . 84.5(4) yes
O82d C2d C3d . . . 173.3(9) yes
O82d C2d C4d . . . 144.5(6) yes
O82d C2d C5d . . . 114.1(5) yes
O82d C2d H3d . . . 161.3(6) yes
O12d C2d O11d . . . 56.8(4) yes
O12d C2d C8d . . . 106.0(4) yes
O12d C2d C7d . . . 132.0(7) yes
O12d C2d C1d . . . 29.9(6) yes
O12d C2d C6d . . . 153.0(7) yes
O12d C2d C3d . . . 103.5(7) yes
O12d C2d C4d . . . 128.7(6) yes
O12d C2d C5d . . . 150.9(6) yes
O12d C2d H3d . . . 80.7(4) yes
O11d C2d C8d . . . 84.2(4) yes
O11d C2d C7d . . . 110.5(8) yes
O11d C2d C1d . . . 27.0(6) yes
O11d C2d C6d . . . 134.9(6) yes
O11d C2d C3d . . . 122.1(10) yes
O11d C2d C4d . . . 143.9(7) yes
O11d C2d C5d . . . 151.5(6) yes
O11d C2d H3d . . . 100.1(6) yes
C8d C2d C7d . . . 29.7(5) yes
C8d C2d C1d . . . 93.1(7) yes
C8d C2d C6d . . . 59.5(4) yes
C8d C2d C3d . . . 148.4(8) yes
C8d C2d C4d . . . 119.6(6) yes
C8d C2d C5d . . . 89.2(5) yes
C8d C2d H3d . . . 173.3(5) yes
C7d C2d C1d . . . 122.8(10) yes
C7d C2d C6d . . . 29.8(5) yes
C7d C2d C3d . . . 118.7(10) yes
C7d C2d C4d . . . 90.0(7) yes
C7d C2d C5d . . . 59.5(6) yes
C7d C2d H3d . . . 144.0(8) yes
C1d C2d C6d . . . 152.5(8) yes
C1d C2d C3d . . . 118.3(11) yes
C1d C2d C4d . . . 147.1(9) yes
C1d C2d C5d . . . 176.8(10) yes
C1d C2d H3d . . . 93.0(8) yes
C6d C2d C3d . . . 88.9(8) yes
C6d C2d C4d . . . 60.1(5) yes
C6d C2d C5d . . . 29.7(4) yes
C6d C2d H3d . . . 114.2(5) yes
C3d C2d C4d . . . 28.8(7) yes
C3d C2d C5d . . . 59.3(7) yes
C3d C2d H3d . . . 25.3(6) yes
C4d C2d C5d . . . 30.4(5) yes
C4d C2d H3d . . . 54.2(5) yes
C5d C2d H3d . . . 84.6(5) yes
O82d C7d O81d . . . 54.8(3) yes
O82d C7d C8d . . . 25.6(4) yes
O82d C7d C2d . . . 97.4(6) yes
O82d C7d C1d . . . 68.1(4) yes
O82d C7d C6d . . . 142.3(9) yes
O82d C7d C3d . . . 127.5(5) yes
O82d C7d C4d . . . 156.8(5) yes
O82d C7d C5d . . . 172.1(7) yes
O82d C7d H6d . . . 118.1(5) yes
O81d C7d C8d . . . 29.5(4) yes
O81d C7d C2d . . . 152.1(7) yes
O81d C7d C1d . . . 122.9(5) yes
O81d C7d C6d . . . 87.5(7) yes
O81d C7d C3d . . . 177.4(7) yes
O81d C7d C4d . . . 148.2(5) yes
O81d C7d C5d . . . 117.8(6) yes
O81d C7d H6d . . . 63.3(4) yes
C8d C7d C2d . . . 122.7(8) yes
C8d C7d C1d . . . 93.4(6) yes
C8d C7d C6d . . . 116.9(9) yes
C8d C7d C3d . . . 152.9(7) yes
C8d C7d C4d . . . 177.5(6) yes
C8d C7d C5d . . . 147.3(8) yes
C8d C7d H6d . . . 92.7(6) yes
C2d C7d C1d . . . 29.4(5) yes
C2d C7d C6d . . . 120.3(9) yes
C2d C7d C3d . . . 30.2(5) yes
C2d C7d C4d . . . 59.6(6) yes
C2d C7d C5d . . . 90 yes
C2d C7d H6d . . . 144.5(8) yes
C1d C7d C6d . . . 149.6(9) yes
C1d C7d C3d . . . 59.5(5) yes
C1d C7d C4d . . . 88.9(5) yes
C1d C7d C5d . . . 119.3(6) yes
C1d C7d H6d . . . 173.5(6) yes
C6d C7d C3d . . . 90.1(7) yes
C6d C7d C4d . . . 60.7(7) yes
C6d C7d C5d . . . 30.3(7) yes
C6d C7d H6d . . . 24.2(6) yes
C3d C7d C4d . . . 29.4(4) yes
C3d C7d C5d . . . 59.8(5) yes
C3d C7d H6d . . . 114.3(5) yes
C4d C7d C5d . . . 30.4(5) yes
C4d C7d H6d . . . 84.9(5) yes
C5d C7d H6d . . . 54.5(5) yes
O82d C1d O12d . . . 114.6(8) yes
O82d C1d O11d . . . 80.8(7) yes
O82d C1d C2d . . . 82.2(7) yes
O82d C1d C7d . . . 54.5(4) yes
O82d C1d C3d . . . 111.7(6) yes
O82d C1d H3d . . . 134.5(5) yes
O12d C1d O11d . . . 123.3(11) yes
O12d C1d C2d . . . 116.1(12) yes
O12d C1d C7d . . . 126.1(11) yes
O12d C1d C3d . . . 101.7(8) yes
O12d C1d H3d . . . 88.4(7) yes
O11d C1d C2d . . . 120.1(9) yes
O11d C1d C7d . . . 107.7(7) yes
O11d C1d C3d . . . 123.5(8) yes
O11d C1d H3d . . . 120.1(9) yes
C2d C1d C7d . . . 27.8(6) yes
C2d C1d C3d . . . 29.6(6) yes
C2d C1d H3d . . . 52.3(6) yes
C7d C1d C3d . . . 57.4(5) yes
C7d C1d H3d . . . 80.1(4) yes
C3d C1d H3d . . . 22.8(4) yes
O81d C6d C8d . . . 29.0(3) yes
O81d C6d C2d . . . 91.5(4) yes
O81d C6d C7d . . . 61.6(6) yes
O81d C6d C3d . . . 121.0(5) yes
O81d C6d C4d . . . 150.4(5) yes
O81d C6d C5d . . . 177.4(10) yes
O81d C6d H6d . . . 59.1(7) yes
O81d C6d H5d . . . 154.5(7) yes
C8d C6d C2d . . . 62.6(4) yes
C8d C6d C7d . . . 32.7(5) yes
C8d C6d C3d . . . 92.1(5) yes
C8d C6d C4d . . . 121.5(6) yes
C8d C6d C5d . . . 151.3(10) yes
C8d C6d H6d . . . 88.0(8) yes
C8d C6d H5d . . . 176.2(6) yes
C2d C6d C7d . . . 29.9(6) yes
C2d C6d C3d . . . 29.6(4) yes
C2d C6d C4d . . . 58.9(5) yes
C2d C6d C5d . . . 88.7(9) yes
C2d C6d H6d . . . 150.6(9) yes
C2d C6d H5d . . . 113.8(6) yes
C7d C6d C3d . . . 59.4(7) yes
C7d C6d C4d . . . 88.8(8) yes
C7d C6d C5d . . . 118.6(11) yes
C7d C6d H6d . . . 120.7(11) yes
C7d C6d H5d . . . 143.6(9) yes
C3d C6d C4d . . . 29.4(4) yes
C3d C6d C5d . . . 59.2(8) yes
C3d C6d H6d . . . 178.4(11) yes
C3d C6d H5d . . . 84.3(5) yes
C4d C6d C5d . . . 29.8(7) yes
C4d C6d H6d . . . 150.5(9) yes
C4d C6d H5d . . . 54.9(5) yes
C5d C6d H6d . . . 120.7(11) yes
C5d C6d H5d . . . 25.1(6) yes
H6d C6d H5d . . . 95.6(8) yes
O12d C3d C2d . . . 50.1(5) yes
O12d C3d C7d . . . 79.3(4) yes
O12d C3d C1d . . . 25.4(3) yes
O12d C3d C6d . . . 108.0(5) yes
O12d C3d C4d . . . 157.6(12) yes
O12d C3d C5d . . . 134.9(6) yes
O12d C3d H3d . . . 73.0(7) yes
O12d C3d H4d . . . 155.4(6) yes
C2d C3d C7d . . . 31.1(6) yes
C2d C3d C1d . . . 32.1(6) yes
C2d C3d C6d . . . 61.5(7) yes
C2d C3d C4d . . . 122.2(13) yes
C2d C3d C5d . . . 91.2(9) yes
C2d C3d H3d . . . 118.9(12) yes
C2d C3d H4d . . . 147.0(10) yes
C7d C3d C1d . . . 63.2(5) yes
C7d C3d C6d . . . 30.4(3) yes
C7d C3d C4d . . . 91.1(9) yes
C7d C3d C5d . . . 60.1(5) yes
C7d C3d H3d . . . 149.9(10) yes
C7d C3d H4d . . . 115.9(6) yes
C1d C3d C6d . . . 93.6(5) yes
C1d C3d C4d . . . 154.3(11) yes
C1d C3d C5d . . . 123.3(7) yes
C1d C3d H3d . . . 86.8(9) yes
C1d C3d H4d . . . 179.0(7) yes
C6d C3d C4d . . . 60.7(8) yes
C6d C3d C5d . . . 29.7(4) yes
C6d C3d H3d . . . 178.2(12) yes
C6d C3d H4d . . . 85.5(5) yes
C4d C3d C5d . . . 31.0(8) yes
C4d C3d H3d . . . 118.9(13) yes
C4d C3d H4d . . . 24.8(7) yes
C5d C3d H3d . . . 149.9(10) yes
C5d C3d H4d . . . 55.8(5) yes
H3d C3d H4d . . . 94.1(9) yes
C2d C4d C7d . . . 30.5(4) yes
C2d C4d C6d . . . 60.9(5) yes
C2d C4d C3d . . . 29.0(7) yes
C2d C4d C5d . . . 90.0(8) yes
C2d C4d H3d . . . 54.4(4) yes
C2d C4d H4d . . . 149.5(12) yes
C2d C4d H5d . . . 114.7(7) yes
C7d C4d C6d . . . 30.5(4) yes
C7d C4d C3d . . . 59.5(7) yes
C7d C4d C5d . . . 59.5(6) yes
C7d C4d H3d . . . 84.9(5) yes
C7d C4d H4d . . . 180 yes
C7d C4d H5d . . . 84.2(6) yes
C6d C4d C3d . . . 89.9(9) yes
C6d C4d C5d . . . 29.1(6) yes
C6d C4d H3d . . . 115.3(6) yes
C6d C4d H4d . . . 149.6(11) yes
C6d C4d H5d . . . 53.8(5) yes
C3d C4d C5d . . . 119.0(11) yes
C3d C4d H3d . . . 25.4(7) yes
C3d C4d H4d . . . 120.5(15) yes
C3d C4d H5d . . . 143.7(11) yes
C5d C4d H3d . . . 144.4(9) yes
C5d C4d H4d . . . 120.5(12) yes
C5d C4d H5d . . . 24.7(5) yes
H3d C4d H4d . . . 95.1(11) yes
H3d C4d H5d . . . 169.1(8) yes
H4d C4d H5d . . . 95.8(9) yes
C2d C5d C7d . . . 30.5(4) yes
C2d C5d C6d . . . 61.6(7) yes
C2d C5d C3d . . . 29.6(4) yes
C2d C5d C4d . . . 59.6(6) yes
C2d C5d H6d . . . 86.2(5) yes
C2d C5d H4d . . . 83.9(5) yes
C2d C5d H5d . . . 178.0(12) yes
C7d C5d C6d . . . 31.1(6) yes
C7d C5d C3d . . . 60.1(5) yes
C7d C5d C4d . . . 90.0(7) yes
C7d C5d H6d . . . 55.7(4) yes
C7d C5d H4d . . . 114.3(7) yes
C7d C5d H5d . . . 150.5(13) yes
C6d C5d C3d . . . 91.1(8) yes
C6d C5d C4d . . . 121.1(10) yes
C6d C5d H6d . . . 24.6(6) yes
C6d C5d H4d . . . 145.4(10) yes
C6d C5d H5d . . . 119.4(14) yes
C3d C5d C4d . . . 30.0(6) yes
C3d C5d H6d . . . 115.7(6) yes
C3d C5d H4d . . . 54.3(5) yes
C3d C5d H5d . . . 149.4(12) yes
C4d C5d H6d . . . 145.7(9) yes
C4d C5d H4d . . . 24.3(5) yes
C4d C5d H5d . . . 119.4(12) yes
H6d C5d H4d . . . 169.8(7) yes
H6d C5d H5d . . . 94.9(11) yes
H4d C5d H5d . . . 95.1(10) yes
O81d H6d C8d . . . 30.1(3) yes
O81d H6d C7d . . . 64.6(4) yes
O81d H6d C6d . . . 99.7(7) yes
O81d H6d C5d . . . 134.3(5) yes
O81d H6d H5d . . . 158.9(4) yes
O81d H6d H5f . . 1_656 102.0(4) yes
C8d H6d C7d . . . 34.7(3) yes
C8d H6d C6d . . . 69.7(7) yes
C8d H6d C5d . . . 104.4(5) yes
C8d H6d H5d . . . 129.3(4) yes
C8d H6d H5f . . 1_656 122.7(4) yes
C7d H6d C6d . . . 35.1(7) yes
C7d H6d C5d . . . 69.8(5) yes
C7d H6d H5d . . . 94.6(4) yes
C7d H6d H5f . . 1_656 134.5(5) yes
C6d H6d C5d . . . 34.7(7) yes
C6d H6d H5d . . . 59.5(7) yes
C6d H6d H5f . . 1_656 127.5(10) yes
C5d H6d H5d . . . 24.8(4) yes
C5d H6d H5f . . 1_656 107.5(6) yes
H5d H6d H5f . . 1_656 89.6(4) yes
O12d H3d C2d . . . 54.5(3) yes
O12d H3d C1d . . . 27.2(3) yes
O12d H3d C3d . . . 87.5(7) yes
O12d H3d C4d . . . 120.6(5) yes
O12d H3d H4d . . . 142.3(5) yes
O12d H3d C3e . . 1_455 81.2(3) yes
O12d H3d C4e . . 1_455 107.4(4) yes
O12d H3d H3e . . 1_455 72.9(3) yes
O12d H3d H4e . . 1_455 122.6(4) yes
C2d H3d C1d . . . 34.7(4) yes
C2d H3d C3d . . . 35.8(8) yes
C2d H3d C4d . . . 71.4(5) yes
C2d H3d H4d . . . 96.5(5) yes
C2d H3d C3e . . 1_455 116.7(6) yes
C2d H3d C4e . . 1_455 129.4(6) yes
C2d H3d H3e . . 1_455 120.5(5) yes
C2d H3d H4e . . 1_455 147.7(6) yes
C1d H3d C3d . . . 70.5(8) yes
C1d H3d C4d . . . 106.1(6) yes
C1d H3d H4d . . . 131.2(5) yes
C1d H3d C3e . . 1_455 85.4(5) yes
C1d H3d C4e . . 1_455 106.1(5) yes
C1d H3d H3e . . 1_455 85.9(4) yes
C1d H3d H4e . . 1_455 125.8(5) yes
C3d H3d C4d . . . 35.7(8) yes
C3d H3d H4d . . . 60.8(8) yes
C3d H3d C3e . . 1_455 145.0(11) yes
C3d H3d C4e . . 1_455 139.1(11) yes
C3d H3d H3e . . 1_455 155.7(9) yes
C3d H3d H4e . . 1_455 142.1(9) yes
C4d H3d H4d . . . 25.1(4) yes
C4d H3d C3e . . 1_455 151.7(6) yes
C4d H3d C4e . . 1_455 126.3(5) yes
C4d H3d H3e . . 1_455 166.5(5) yes
C4d H3d H4e . . 1_455 116.0(5) yes
H4d H3d C3e . . 1_455 136.5(4) yes
H4d H3d C4e . . 1_455 110.0(4) yes
H4d H3d H3e . . 1_455 142.5(4) yes
H4d H3d H4e . . 1_455 94.9(4) yes
C3e H3d C4e 1_455 . 1_455 26.8(3) yes
C3e H3d H3e 1_455 . 1_455 19.9(3) yes
C3e H3d H4e 1_455 . 1_455 42.3(3) yes
C4e H3d H3e 1_455 . 1_455 41.9(3) yes
C4e H3d H4e 1_455 . 1_455 20.0(3) yes
H3e H3d H4e 1_455 . 1_455 50.6(3) yes
C3d H4d C4d . . . 34.7(9) yes
C3d H4d C5d . . . 69.9(5) yes
C3d H4d H3d . . . 25.1(4) yes
C3d H4d H5d . . . 94.4(5) yes
C4d H4d C5d . . . 35.2(9) yes
C4d H4d H3d . . . 59.8(9) yes
C4d H4d H5d . . . 59.7(9) yes
C5d H4d H3d . . . 95.0(5) yes
C5d H4d H5d . . . 24.5(4) yes
H3d H4d H5d . . . 119.5(4) yes
O11f H5d H3c 1_556 . 1_556 64.8(3) yes
O11f H5d H4c 1_556 . 1_556 114.2(3) yes
O11f H5d C6d 1_556 . . 147.7(6) yes
O11f H5d C4d 1_556 . . 113.2(5) yes
O11f H5d C5d 1_556 . . 139.8(10) yes
O11f H5d H6d 1_556 . . 136.1(5) yes
O11f H5d H4d 1_556 . . 92.8(4) yes
O11f H5d H6f 1_556 . 1_656 62.8(3) yes
H3c H5d H4c 1_556 . 1_556 49.5(3) yes
H3c H5d C6d 1_556 . . 146.3(6) yes
H3c H5d C4d 1_556 . . 109.1(5) yes
H3c H5d C5d 1_556 . . 135.6(11) yes
H3c H5d H6d 1_556 . . 136.0(4) yes
H3c H5d H4d 1_556 . . 88.6(4) yes
H3c H5d H6f 1_556 . 1_656 81.7(3) yes
H4c H5d C6d 1_556 . . 96.9(5) yes
H4c H5d C4d 1_556 . . 93.6(6) yes
H4c H5d C5d 1_556 . . 96.5(10) yes
H4c H5d H6d 1_556 . . 94.8(4) yes
H4c H5d H4d 1_556 . . 90.2(4) yes
H4c H5d H6f 1_556 . 1_656 100.1(3) yes
C6d H5d C4d . . . 71.3(5) yes
C6d H5d C5d . . . 35.5(9) yes
C6d H5d H6d . . . 24.8(4) yes
C6d H5d H4d . . . 95.8(5) yes
C6d H5d H6f . . 1_656 104.7(5) yes
C4d H5d C5d . . . 35.8(9) yes
C4d H5d H6d . . . 96.1(5) yes
C4d H5d H4d . . . 24.5(4) yes
C4d H5d H6f . . 1_656 166.2(6) yes
C5d H5d H6d . . . 60.3(9) yes
C5d H5d H4d . . . 60.3(9) yes
C5d H5d H6f . . 1_656 138.7(11) yes
H6d H5d H4d . . . 120.6(4) yes
H6d H5d H6f . . 1_656 80.8(4) yes
H4d H5d H6f . . 1_656 155.6(5) yes
O82e C8e O12e . . . 84.6(5) yes
O82e C8e O81e . . . 122.9(9) yes
O82e C8e C2e . . . 109.3(7) yes
O82e C8e C7e . . . 117.0(9) yes
O82e C8e C6e . . . 117.6(7) yes
O82e C8e H6e . . . 112.7(6) yes
O12e C8e O81e . . . 108.1(5) yes
O12e C8e C2e . . . 53.9(3) yes
O12e C8e C7e . . . 81.4(5) yes
O12e C8e C6e . . . 111.8(5) yes
O12e C8e H6e . . . 134.0(4) yes
O81e C8e C2e . . . 123.3(8) yes
O81e C8e C7e . . . 119.9(9) yes
O81e C8e C6e . . . 108.6(6) yes
O81e C8e H6e . . . 97.5(5) yes
C2e C8e C7e . . . 27.6(4) yes
C2e C8e C6e . . . 57.9(4) yes
C2e C8e H6e . . . 80.2(4) yes
C7e C8e C6e . . . 30.3(5) yes
C7e C8e H6e . . . 52.6(4) yes
C6e C8e H6e . . . 22.3(4) yes
O11e C2e O12e . . . 56.8(3) yes
O11e C2e C8e . . . 120.9(5) yes
O11e C2e C7e . . . 150.3(8) yes
O11e C2e C1e . . . 28.0(6) yes
O11e C2e C6e . . . 174.8(7) yes
O11e C2e C3e . . . 90.4(7) yes
O11e C2e C4e . . . 119.2(7) yes
O11e C2e C5e . . . 149.4(6) yes
O11e C2e H3e . . . 65.1(4) yes
O12e C2e C8e . . . 64.2(4) yes
O12e C2e C7e . . . 93.9(7) yes
O12e C2e C1e . . . 28.9(6) yes
O12e C2e C6e . . . 123.7(6) yes
O12e C2e C3e . . . 147.2(8) yes
O12e C2e C4e . . . 175.8(7) yes
O12e C2e C5e . . . 153.4(7) yes
O12e C2e H3e . . . 121.9(5) yes
C8e C2e C7e . . . 29.7(5) yes
C8e C2e C1e . . . 93.1(8) yes
C8e C2e C6e . . . 59.5(4) yes
C8e C2e C3e . . . 148.4(7) yes
C8e C2e C4e . . . 119.6(5) yes
C8e C2e C5e . . . 89.2(5) yes
C8e C2e H3e . . . 173.3(5) yes
C7e C2e C1e . . . 122.8(11) yes
C7e C2e C6e . . . 29.8(5) yes
C7e C2e C3e . . . 118.7(8) yes
C7e C2e C4e . . . 90.0(6) yes
C7e C2e C5e . . . 59.5(6) yes
C7e C2e H3e . . . 144.0(7) yes
C1e C2e C6e . . . 152.5(10) yes
C1e C2e C3e . . . 118.3(11) yes
C1e C2e C4e . . . 147.1(10) yes
C1e C2e C5e . . . 176.8(9) yes
C1e C2e H3e . . . 93.0(8) yes
C6e C2e C3e . . . 88.9(7) yes
C6e C2e C4e . . . 60.1(5) yes
C6e C2e C5e . . . 29.7(4) yes
C6e C2e H3e . . . 114.2(5) yes
C3e C2e C4e . . . 28.8(6) yes
C3e C2e C5e . . . 59.3(6) yes
C3e C2e H3e . . . 25.3(5) yes
C4e C2e C5e . . . 30.4(5) yes
C4e C2e H3e . . . 54.2(5) yes
C5e C2e H3e . . . 84.6(5) yes
O82e C7e O12e . . . 64.6(3) yes
O82e C7e O81e . . . 55.5(4) yes
O82e C7e C8e . . . 28.5(5) yes
O82e C7e C2e . . . 113.9(7) yes
O82e C7e C1e . . . 87.7(4) yes
O82e C7e C6e . . . 117.7(9) yes
O82e C7e C3e . . . 137.3(6) yes
O82e C7e C4e . . . 150.9(6) yes
O82e C7e C5e . . . 141.4(7) yes
O82e C7e H6e . . . 96.7(6) yes
O12e C7e O81e . . . 76.3(3) yes
O12e C7e C8e . . . 66.6(4) yes
O12e C7e C2e . . . 56.1(5) yes
O12e C7e C1e . . . 26.8(4) yes
O12e C7e C6e . . . 176.2(9) yes
O12e C7e C3e . . . 86.3(4) yes
O12e C7e C4e . . . 115.7(5) yes
O12e C7e C5e . . . 146.1(6) yes
O12e C7e H6e . . . 159.3(6) yes
O81e C7e C8e . . . 27.1(5) yes
O81e C7e C2e . . . 125.7(7) yes
O81e C7e C1e . . . 100.6(5) yes
O81e C7e C6e . . . 107.5(8) yes
O81e C7e C3e . . . 149.0(7) yes
O81e C7e C4e . . . 153.1(6) yes
O81e C7e C5e . . . 133.3(5) yes
O81e C7e H6e . . . 85.9(5) yes
C8e C7e C2e . . . 122.7(7) yes
C8e C7e C1e . . . 93.4(5) yes
C8e C7e C6e . . . 116.9(10) yes
C8e C7e C3e . . . 152.9(6) yes
C8e C7e C4e . . . 177.5(7) yes
C8e C7e C5e . . . 147.3(7) yes
C8e C7e H6e . . . 92.7(6) yes
C2e C7e C1e . . . 29.4(5) yes
C2e C7e C6e . . . 120.3(10) yes
C2e C7e C3e . . . 30.2(5) yes
C2e C7e C4e . . . 59.6(6) yes
C2e C7e C5e . . . 90 yes
C2e C7e H6e . . . 144.5(8) yes
C1e C7e C6e . . . 149.6(9) yes
C1e C7e C3e . . . 59.5(5) yes
C1e C7e C4e . . . 88.9(5) yes
C1e C7e C5e . . . 119.3(7) yes
C1e C7e H6e . . . 173.5(7) yes
C6e C7e C3e . . . 90.1(8) yes
C6e C7e C4e . . . 60.7(7) yes
C6e C7e C5e . . . 30.3(7) yes
C6e C7e H6e . . . 24.2(6) yes
C3e C7e C4e . . . 29.4(4) yes
C3e C7e C5e . . . 59.8(5) yes
C3e C7e H6e . . . 114.3(5) yes
C4e C7e C5e . . . 30.4(4) yes
C4e C7e H6e . . . 84.9(4) yes
C5e C7e H6e . . . 54.5(5) yes
O11e C1e O12e . . . 123.6(8) yes
O11e C1e O82a . . . 83.1(7) yes
O11e C1e C2e . . . 119.4(11) yes
O11e C1e C7e . . . 146.9(9) yes
O11e C1e C3e . . . 89.9(8) yes
O11e C1e H3e . . . 67.2(6) yes
O12e C1e O82a . . . 90.8(8) yes
O12e C1e C2e . . . 116.8(10) yes
O12e C1e C7e . . . 89.0(7) yes
O12e C1e C3e . . . 146.4(8) yes
O12e C1e H3e . . . 169.1(7) yes
O82a C1e C2e . . . 92.6(8) yes
O82a C1e C7e . . . 91.8(5) yes
O82a C1e C3e . . . 90.6(5) yes
O82a C1e H3e . . . 89.5(5) yes
C2e C1e C7e . . . 27.8(6) yes
C2e C1e C3e . . . 29.6(7) yes
C2e C1e H3e . . . 52.3(7) yes
C7e C1e C3e . . . 57.4(4) yes
C7e C1e H3e . . . 80.1(4) yes
C3e C1e H3e . . . 22.8(4) yes
C8e C6e C2e . . . 62.6(4) yes
C8e C6e C7e . . . 32.7(6) yes
C8e C6e C3e . . . 92.1(4) yes
C8e C6e C4e . . . 121.5(5) yes
C8e C6e C5e . . . 151.3(9) yes
C8e C6e H6e . . . 88.0(8) yes
C8e C6e H5e . . . 176.2(7) yes
C2e C6e C7e . . . 29.9(6) yes
C2e C6e C3e . . . 29.6(4) yes
C2e C6e C4e . . . 58.9(5) yes
C2e C6e C5e . . . 88.7(8) yes
C2e C6e H6e . . . 150.6(9) yes
C2e C6e H5e . . . 113.8(7) yes
C7e C6e C3e . . . 59.4(7) yes
C7e C6e C4e . . . 88.8(8) yes
C7e C6e C5e . . . 118.6(11) yes
C7e C6e H6e . . . 120.7(12) yes
C7e C6e H5e . . . 143.6(10) yes
C3e C6e C4e . . . 29.4(4) yes
C3e C6e C5e . . . 59.2(7) yes
C3e C6e H6e . . . 178.4(12) yes
C3e C6e H5e . . . 84.3(5) yes
C4e C6e C5e . . . 29.8(6) yes
C4e C6e H6e . . . 150.5(9) yes
C4e C6e H5e . . . 54.9(4) yes
C5e C6e H6e . . . 120.7(10) yes
C5e C6e H5e . . . 25.1(6) yes
H6e C6e H5e . . . 95.6(7) yes
O11e C3e H3d . . 1_655 105.2(5) yes
O11e C3e C2e . . . 59.9(5) yes
O11e C3e C7e . . . 90.8(5) yes
O11e C3e C1e . . . 27.7(4) yes
O11e C3e C6e . . . 121.2(5) yes
O11e C3e C4e . . . 176.6(11) yes
O11e C3e C5e . . . 150.8(7) yes
O11e C3e H3e . . . 59.1(7) yes
O11e C3e H4e . . . 153.1(7) yes
H3d C3e C2e 1_655 . . 124.7(10) yes
H3d C3e C7e 1_655 . . 123.1(6) yes
H3d C3e C1e 1_655 . . 117.2(6) yes
H3d C3e C6e 1_655 . . 111.2(5) yes
H3d C3e C4e 1_655 . . 76.0(9) yes
H3d C3e C5e 1_655 . . 94.1(6) yes
H3d C3e H3e 1_655 . . 70.2(10) yes
H3d C3e H4e 1_655 . . 63.5(5) yes
C2e C3e C7e . . . 31.1(5) yes
C2e C3e C1e . . . 32.1(5) yes
C2e C3e C6e . . . 61.5(7) yes
C2e C3e C4e . . . 122.2(12) yes
C2e C3e C5e . . . 91.2(8) yes
C2e C3e H3e . . . 118.9(10) yes
C2e C3e H4e . . . 147.0(9) yes
C7e C3e C1e . . . 63.2(5) yes
C7e C3e C6e . . . 30.4(3) yes
C7e C3e C4e . . . 91.1(9) yes
C7e C3e C5e . . . 60.1(5) yes
C7e C3e H3e . . . 149.9(9) yes
C7e C3e H4e . . . 115.9(6) yes
C1e C3e C6e . . . 93.6(6) yes
C1e C3e C4e . . . 154.3(11) yes
C1e C3e C5e . . . 123.3(7) yes
C1e C3e H3e . . . 86.8(8) yes
C1e C3e H4e . . . 179.0(8) yes
C6e C3e C4e . . . 60.7(8) yes
C6e C3e C5e . . . 29.7(4) yes
C6e C3e H3e . . . 178.2(13) yes
C6e C3e H4e . . . 85.5(5) yes
C4e C3e C5e . . . 31.0(8) yes
C4e C3e H3e . . . 118.9(13) yes
C4e C3e H4e . . . 24.8(7) yes
C5e C3e H3e . . . 149.9(11) yes
C5e C3e H4e . . . 55.8(4) yes
H3e C3e H4e . . . 94.1(10) yes
H3d C4e C2e 1_655 . . 93.4(6) yes
H3d C4e C7e 1_655 . . 110.8(5) yes
H3d C4e C6e 1_655 . . 123.5(7) yes
H3d C4e C3e 1_655 . . 77.2(9) yes
H3d C4e C5e 1_655 . . 125.6(11) yes
H3d C4e H3e 1_655 . . 64.8(5) yes
H3d C4e H4e 1_655 . . 69.2(10) yes
H3d C4e H5e 1_655 . . 119.5(7) yes
C2e C4e C7e . . . 30.5(4) yes
C2e C4e C6e . . . 60.9(5) yes
C2e C4e C3e . . . 29.0(7) yes
C2e C4e C5e . . . 90.0(8) yes
C2e C4e H3e . . . 54.4(4) yes
C2e C4e H4e . . . 149.5(11) yes
C2e C4e H5e . . . 114.7(7) yes
C7e C4e C6e . . . 30.5(3) yes
C7e C4e C3e . . . 59.5(8) yes
C7e C4e C5e . . . 59.5(6) yes
C7e C4e H3e . . . 84.9(5) yes
C7e C4e H4e . . . 180 yes
C7e C4e H5e . . . 84.2(6) yes
C6e C4e C3e . . . 89.9(9) yes
C6e C4e C5e . . . 29.1(5) yes
C6e C4e H3e . . . 115.3(6) yes
C6e C4e H4e . . . 149.6(10) yes
C6e C4e H5e . . . 53.8(5) yes
C3e C4e C5e . . . 119.0(12) yes
C3e C4e H3e . . . 25.4(7) yes
C3e C4e H4e . . . 120.5(14) yes
C3e C4e H5e . . . 143.7(11) yes
C5e C4e H3e . . . 144.4(9) yes
C5e C4e H4e . . . 120.5(10) yes
C5e C4e H5e . . . 24.7(5) yes
H3e C4e H4e . . . 95.1(10) yes
H3e C4e H5e . . . 169.1(8) yes
H4e C4e H5e . . . 95.8(8) yes
C2e C5e C7e . . . 30.5(4) yes
C2e C5e C6e . . . 61.6(6) yes
C2e C5e C3e . . . 29.6(4) yes
C2e C5e C4e . . . 59.6(6) yes
C2e C5e H6e . . . 86.2(5) yes
C2e C5e H4e . . . 83.9(5) yes
C2e C5e H5e . . . 178.0(14) yes
C7e C5e C6e . . . 31.1(6) yes
C7e C5e C3e . . . 60.1(5) yes
C7e C5e C4e . . . 90.0(7) yes
C7e C5e H6e . . . 55.7(4) yes
C7e C5e H4e . . . 114.3(6) yes
C7e C5e H5e . . . 150.5(13) yes
C6e C5e C3e . . . 91.1(7) yes
C6e C5e C4e . . . 121.1(9) yes
C6e C5e H6e . . . 24.6(5) yes
C6e C5e H4e . . . 145.4(8) yes
C6e C5e H5e . . . 119.4(14) yes
C3e C5e C4e . . . 30.0(6) yes
C3e C5e H6e . . . 115.7(6) yes
C3e C5e H4e . . . 54.3(5) yes
C3e C5e H5e . . . 149.4(13) yes
C4e C5e H6e . . . 145.7(8) yes
C4e C5e H4e . . . 24.3(5) yes
C4e C5e H5e . . . 119.4(13) yes
H6e C5e H4e . . . 169.8(6) yes
H6e C5e H5e . . . 94.9(11) yes
H4e C5e H5e . . . 95.1(10) yes
C8e H6e C7e . . . 34.7(4) yes
C8e H6e C6e . . . 69.7(7) yes
C8e H6e C5e . . . 104.4(4) yes
C8e H6e H5e . . . 129.3(4) yes
C7e H6e C6e . . . 35.1(7) yes
C7e H6e C5e . . . 69.8(5) yes
C7e H6e H5e . . . 94.6(5) yes
C6e H6e C5e . . . 34.7(7) yes
C6e H6e H5e . . . 59.5(7) yes
C5e H6e H5e . . . 24.8(3) yes
O11e H3e O81d . . . 74.0(3) yes
O11e H3e C8d . . . 67.5(3) yes
O11e H3e H3d . . 1_655 122.1(4) yes
O11e H3e C2e . . . 64.2(4) yes
O11e H3e C1e . . . 29.5(3) yes
O11e H3e C3e . . . 99.9(9) yes
O11e H3e C4e . . . 135.5(6) yes
O11e H3e H4e . . . 160.5(5) yes
O81d H3e C8d . . . 27.1(3) yes
O81d H3e H3d . . 1_655 83.2(4) yes
O81d H3e C2e . . . 135.8(4) yes
O81d H3e C1e . . . 102.3(4) yes
O81d H3e C3e . . . 166.1(11) yes
O81d H3e C4e . . . 149.3(6) yes
O81d H3e H4e . . . 125.4(5) yes
C8d H3e H3d . . 1_655 108.9(4) yes
C8d H3e C2e . . . 130.1(4) yes
C8d H3e C1e . . . 96.5(3) yes
C8d H3e C3e . . . 160.9(11) yes
C8d H3e C4e . . . 152.9(6) yes
C8d H3e H4e . . . 130.3(4) yes
H3d H3e C2e 1_655 . . 106.7(5) yes
H3d H3e C1e 1_655 . . 118.5(5) yes
H3d H3e C3e 1_655 . . 89.9(10) yes
H3d H3e C4e 1_655 . . 73.3(5) yes
H3d H3e H4e 1_655 . . 64.0(3) yes
C2e H3e C1e . . . 34.7(4) yes
C2e H3e C3e . . . 35.8(7) yes
C2e H3e C4e . . . 71.4(5) yes
C2e H3e H4e . . . 96.5(4) yes
C1e H3e C3e . . . 70.5(8) yes
C1e H3e C4e . . . 106.1(6) yes
C1e H3e H4e . . . 131.2(5) yes
C3e H3e C4e . . . 35.7(8) yes
C3e H3e H4e . . . 60.8(7) yes
C4e H3e H4e . . . 25.1(4) yes
H5b H4e H3d 1_666 . 1_655 86.5(3) yes
H5b H4e C3e 1_666 . . 138.0(6) yes
H5b H4e C4e 1_666 . . 111.5(9) yes
H5b H4e C5e 1_666 . . 81.5(4) yes
H5b H4e H3e 1_666 . . 149.3(5) yes
H5b H4e H5e 1_666 . . 60.7(3) yes
H3d H4e C3e 1_655 . . 74.1(5) yes
H3d H4e C4e 1_655 . . 90.8(11) yes
H3d H4e C5e 1_655 . . 107.4(6) yes
H3d H4e H3e 1_655 . . 65.3(3) yes
H3d H4e H5e 1_655 . . 115.5(4) yes
C3e H4e C4e . . . 34.7(8) yes
C3e H4e C5e . . . 69.9(5) yes
C3e H4e H3e . . . 25.1(4) yes
C3e H4e H5e . . . 94.4(5) yes
C4e H4e C5e . . . 35.2(8) yes
C4e H4e H3e . . . 59.8(8) yes
C4e H4e H5e . . . 59.7(8) yes
C5e H4e H3e . . . 95.0(5) yes
C5e H4e H5e . . . 24.5(3) yes
H3e H4e H5e . . . 119.5(5) yes
C4b H5e H4b 1_666 . 1_666 17.2(4) yes
C4b H5e H5b 1_666 . 1_666 44.9(4) yes
C4b H5e C6e 1_666 . . 146.9(6) yes
C4b H5e C4e 1_666 . . 132.7(6) yes
C4b H5e C5e 1_666 . . 158.9(12) yes
C4b H5e H6e 1_666 . . 125.7(5) yes
C4b H5e H4e 1_666 . . 110.4(5) yes
H4b H5e H5b 1_666 . 1_666 59.2(4) yes
H4b H5e C6e 1_666 . . 130.4(6) yes
H4b H5e C4e 1_666 . . 146.3(7) yes
H4b H5e C5e 1_666 . . 155.6(11) yes
H4b H5e H6e 1_666 . . 108.6(5) yes
H4b H5e H4e 1_666 . . 126.4(5) yes
H5b H5e C6e 1_666 . . 143.0(6) yes
H5b H5e C4e 1_666 . . 88.0(5) yes
H5b H5e C5e 1_666 . . 118.2(11) yes
H5b H5e H6e 1_666 . . 149.6(5) yes
H5b H5e H4e 1_666 . . 67.6(3) yes
C6e H5e C4e . . . 71.3(5) yes
C6e H5e C5e . . . 35.5(10) yes
C6e H5e H6e . . . 24.8(4) yes
C6e H5e H4e . . . 95.8(4) yes
C4e H5e C5e . . . 35.8(10) yes
C4e H5e H6e . . . 96.1(5) yes
C4e H5e H4e . . . 24.5(4) yes
C5e H5e H6e . . . 60.3(10) yes
C5e H5e H4e . . . 60.3(10) yes
H6e H5e H4e . . . 120.6(3) yes
O12f C8f O81f . . . 70.4(5) yes
O12f C8f O82f . . . 123.0(7) yes
O12f C8f C2f . . . 52.7(3) yes
O12f C8f C7f . . . 79.2(5) yes
O12f C8f C6f . . . 108.6(4) yes
O12f C8f H6f . . . 130.0(3) yes
O81f C8f O82f . . . 125.3(7) yes
O81f C8f C2f . . . 95.2(6) yes
O81f C8f C7f . . . 115.0(7) yes
O81f C8f C6f . . . 132.1(7) yes
O81f C8f H6f . . . 137.4(7) yes
O82f C8f C2f . . . 137.0(7) yes
O82f C8f C7f . . . 119.5(7) yes
O82f C8f C6f . . . 96.3(5) yes
O82f C8f H6f . . . 78.7(5) yes
C2f C8f C7f . . . 27.6(5) yes
C2f C8f C6f . . . 57.9(4) yes
C2f C8f H6f . . . 80.2(3) yes
C7f C8f C6f . . . 30.3(5) yes
C7f C8f H6f . . . 52.6(5) yes
C6f C8f H6f . . . 22.3(3) yes
O12f C2f O11f . . . 55.2(3) yes
O12f C2f O81f . . . 60.3(3) yes
O12f C2f C8f . . . 71.1(3) yes
O12f C2f C7f . . . 99.4(6) yes
O12f C2f C1f . . . 29.8(6) yes
O12f C2f C6f . . . 127.7(5) yes
O12f C2f C3f . . . 139.1(10) yes
O12f C2f C4f . . . 160.9(7) yes
O12f C2f C5f . . . 153.4(6) yes
O12f C2f H3f . . . 115.6(6) yes
O11f C2f O81f . . . 92.7(3) yes
O11f C2f C8f . . . 116.2(4) yes
O11f C2f C7f . . . 144.5(7) yes
O11f C2f C1f . . . 25.9(5) yes
O11f C2f C6f . . . 166.3(7) yes
O11f C2f C3f . . . 94.1(8) yes
O11f C2f C4f . . . 122.3(6) yes
O11f C2f C5f . . . 151.0(5) yes
O11f C2f H3f . . . 69.3(4) yes
O81f C2f C8f . . . 26.1(2) yes
O81f C2f C7f . . . 51.8(5) yes
O81f C2f C1f . . . 73.3(6) yes
O81f C2f C6f . . . 79.8(4) yes
O81f C2f C3f . . . 157.7(10) yes
O81f C2f C4f . . . 136.3(6) yes
O81f C2f C5f . . . 108.2(5) yes
O81f C2f H3f . . . 156.1(6) yes
C8f C2f C7f . . . 29.7(4) yes
C8f C2f C1f . . . 93.1(7) yes
C8f C2f C6f . . . 59.5(4) yes
C8f C2f C3f . . . 148.4(8) yes
C8f C2f C4f . . . 119.6(6) yes
C8f C2f C5f . . . 89.2(5) yes
C8f C2f H3f . . . 173.3(6) yes
C7f C2f C1f . . . 122.8(9) yes
C7f C2f C6f . . . 29.8(4) yes
C7f C2f C3f . . . 118.7(9) yes
C7f C2f C4f . . . 90.0(6) yes
C7f C2f C5f . . . 59.5(5) yes
C7f C2f H3f . . . 144.0(7) yes
C1f C2f C6f . . . 152.5(8) yes
C1f C2f C3f . . . 118.3(11) yes
C1f C2f C4f . . . 147.1(9) yes
C1f C2f C5f . . . 176.8(9) yes
C1f C2f H3f . . . 93.0(8) yes
C6f C2f C3f . . . 88.9(7) yes
C6f C2f C4f . . . 60.1(5) yes
C6f C2f C5f . . . 29.7(4) yes
C6f C2f H3f . . . 114.2(5) yes
C3f C2f C4f . . . 28.8(7) yes
C3f C2f C5f . . . 59.3(7) yes
C3f C2f H3f . . . 25.3(6) yes
C4f C2f C5f . . . 30.4(4) yes
C4f C2f H3f . . . 54.2(4) yes
C5f C2f H3f . . . 84.6(4) yes
O81f C7f O82f . . . 56.2(3) yes
O81f C7f C8f . . . 30.0(4) yes
O81f C7f C2f . . . 100.5(6) yes
O81f C7f C1f . . . 72.9(4) yes
O81f C7f C6f . . . 133.6(9) yes
O81f C7f C3f . . . 127.5(5) yes
O81f C7f C4f . . . 150.8(6) yes
O81f C7f C5f . . . 155.4(7) yes
O81f C7f H6f . . . 111.9(5) yes
O82f C7f C8f . . . 26.3(4) yes
O82f C7f C2f . . . 139.2(7) yes
O82f C7f C1f . . . 112.4(4) yes
O82f C7f C6f . . . 97.1(7) yes
O82f C7f C3f . . . 162.1(7) yes
O82f C7f C4f . . . 152.6(5) yes
O82f C7f C5f . . . 125.6(6) yes
O82f C7f H6f . . . 74.1(4) yes
C8f C7f C2f . . . 122.7(7) yes
C8f C7f C1f . . . 93.4(5) yes
C8f C7f C6f . . . 116.9(9) yes
C8f C7f C3f . . . 152.9(7) yes
C8f C7f C4f . . . 177.5(8) yes
C8f C7f C5f . . . 147.3(8) yes
C8f C7f H6f . . . 92.7(6) yes
C2f C7f C1f . . . 29.4(5) yes
C2f C7f C6f . . . 120.3(8) yes
C2f C7f C3f . . . 30.2(5) yes
C2f C7f C4f . . . 59.6(5) yes
C2f C7f C5f . . . 90 yes
C2f C7f H6f . . . 144.5(6) yes
C1f C7f C6f . . . 149.6(8) yes
C1f C7f C3f . . . 59.5(4) yes
C1f C7f C4f . . . 88.9(5) yes
C1f C7f C5f . . . 119.3(6) yes
C1f C7f H6f . . . 173.5(6) yes
C6f C7f C3f . . . 90.1(7) yes
C6f C7f C4f . . . 60.7(6) yes
C6f C7f C5f . . . 30.3(6) yes
C6f C7f H6f . . . 24.2(5) yes
C3f C7f C4f . . . 29.4(4) yes
C3f C7f C5f . . . 59.8(5) yes
C3f C7f H6f . . . 114.3(5) yes
C4f C7f C5f . . . 30.4(4) yes
C4f C7f H6f . . . 84.9(4) yes
C5f C7f H6f . . . 54.5(4) yes
O12f C1f O11f . . . 117.4(9) yes
O12f C1f O81f . . . 69.8(6) yes
O12f C1f C2f . . . 118.0(10) yes
O12f C1f C7f . . . 96.4(7) yes
O12f C1f C3f . . . 138.6(8) yes
O12f C1f H3f . . . 146.1(9) yes
O11f C1f O81f . . . 135.6(9) yes
O11f C1f C2f . . . 122.8(10) yes
O11f C1f C7f . . . 146.0(9) yes
O11f C1f C3f . . . 95.1(7) yes
O11f C1f H3f . . . 73.8(6) yes
O81f C1f C2f . . . 77.7(7) yes
O81f C1f C7f . . . 51.2(3) yes
O81f C1f C3f . . . 105.4(6) yes
O81f C1f H3f . . . 126.6(5) yes
C2f C1f C7f . . . 27.8(5) yes
C2f C1f C3f . . . 29.6(6) yes
C2f C1f H3f . . . 52.3(6) yes
C7f C1f C3f . . . 57.4(4) yes
C7f C1f H3f . . . 80.1(4) yes
C3f C1f H3f . . . 22.8(4) yes
O82f C6f C8f . . . 24.3(3) yes
O82f C6f C2f . . . 82.6(4) yes
O82f C6f C7f . . . 53.8(5) yes
O82f C6f C3f . . . 111.4(4) yes
O82f C6f C4f . . . 139.4(6) yes
O82f C6f C5f . . . 162.8(10) yes
O82f C6f H6f . . . 69.1(6) yes
O82f C6f H5f . . . 157.6(6) yes
C8f C6f C2f . . . 62.6(4) yes
C8f C6f C7f . . . 32.7(5) yes
C8f C6f C3f . . . 92.1(4) yes
C8f C6f C4f . . . 121.5(6) yes
C8f C6f C5f . . . 151.3(9) yes
C8f C6f H6f . . . 88.0(7) yes
C8f C6f H5f . . . 176.2(7) yes
C2f C6f C7f . . . 29.9(5) yes
C2f C6f C3f . . . 29.6(3) yes
C2f C6f C4f . . . 58.9(4) yes
C2f C6f C5f . . . 88.7(8) yes
C2f C6f H6f . . . 150.6(8) yes
C2f C6f H5f . . . 113.8(6) yes
C7f C6f C3f . . . 59.4(6) yes
C7f C6f C4f . . . 88.8(7) yes
C7f C6f C5f . . . 118.6(11) yes
C7f C6f H6f . . . 120.7(9) yes
C7f C6f H5f . . . 143.6(9) yes
C3f C6f C4f . . . 29.4(4) yes
C3f C6f C5f . . . 59.2(7) yes
C3f C6f H6f . . . 178.4(12) yes
C3f C6f H5f . . . 84.3(5) yes
C4f C6f C5f . . . 29.8(7) yes
C4f C6f H6f . . . 150.5(8) yes
C4f C6f H5f . . . 54.9(4) yes
C5f C6f H6f . . . 120.7(10) yes
C5f C6f H5f . . . 25.1(6) yes
H6f C6f H5f . . . 95.6(7) yes
O11f C3f C2f . . . 57.1(6) yes
O11f C3f C7f . . . 87.5(4) yes
O11f C3f C1f . . . 25.9(3) yes
O11f C3f C6f . . . 117.4(4) yes
O11f C3f C4f . . . 170.4(11) yes
O11f C3f C5f . . . 146.3(6) yes
O11f C3f H3f . . . 62.7(6) yes
O11f C3f H4f . . . 154.8(7) yes
C2f C3f C7f . . . 31.1(6) yes
C2f C3f C1f . . . 32.1(6) yes
C2f C3f C6f . . . 61.5(7) yes
C2f C3f C4f . . . 122.2(12) yes
C2f C3f C5f . . . 91.2(8) yes
C2f C3f H3f . . . 118.9(10) yes
C2f C3f H4f . . . 147.0(10) yes
C7f C3f C1f . . . 63.2(4) yes
C7f C3f C6f . . . 30.4(3) yes
C7f C3f C4f . . . 91.1(9) yes
C7f C3f C5f . . . 60.1(5) yes
C7f C3f H3f . . . 149.9(8) yes
C7f C3f H4f . . . 115.9(6) yes
C1f C3f C6f . . . 93.6(5) yes
C1f C3f C4f . . . 154.3(10) yes
C1f C3f C5f . . . 123.3(6) yes
C1f C3f H3f . . . 86.8(8) yes
C1f C3f H4f . . . 179.0(8) yes
C6f C3f C4f . . . 60.7(8) yes
C6f C3f C5f . . . 29.7(3) yes
C6f C3f H3f . . . 178.2(13) yes
C6f C3f H4f . . . 85.5(5) yes
C4f C3f C5f . . . 31.0(7) yes
C4f C3f H3f . . . 118.9(11) yes
C4f C3f H4f . . . 24.8(6) yes
C5f C3f H3f . . . 149.9(9) yes
C5f C3f H4f . . . 55.8(4) yes
H3f C3f H4f . . . 94.1(8) yes
C2f C4f C7f . . . 30.5(4) yes
C2f C4f C6f . . . 60.9(4) yes
C2f C4f C3f . . . 29.0(7) yes
C2f C4f C5f . . . 90.0(7) yes
C2f C4f H3f . . . 54.4(4) yes
C2f C4f H4f . . . 149.5(12) yes
C2f C4f H5f . . . 114.7(6) yes
C7f C4f C6f . . . 30.5(3) yes
C7f C4f C3f . . . 59.5(7) yes
C7f C4f C5f . . . 59.5(6) yes
C7f C4f H3f . . . 84.9(4) yes
C7f C4f H4f . . . 180 yes
C7f C4f H5f . . . 84.2(5) yes
C6f C4f C3f . . . 89.9(8) yes
C6f C4f C5f . . . 29.1(5) yes
C6f C4f H3f . . . 115.3(5) yes
C6f C4f H4f . . . 149.6(11) yes
C6f C4f H5f . . . 53.8(4) yes
C3f C4f C5f . . . 119.0(10) yes
C3f C4f H3f . . . 25.4(6) yes
C3f C4f H4f . . . 120.5(14) yes
C3f C4f H5f . . . 143.7(10) yes
C5f C4f H3f . . . 144.4(8) yes
C5f C4f H4f . . . 120.5(11) yes
C5f C4f H5f . . . 24.7(5) yes
H3f C4f H4f . . . 95.1(10) yes
H3f C4f H5f . . . 169.1(6) yes
H4f C4f H5f . . . 95.8(9) yes
C2f C5f C7f . . . 30.5(4) yes
C2f C5f C6f . . . 61.6(7) yes
C2f C5f C3f . . . 29.6(4) yes
C2f C5f C4f . . . 59.6(6) yes
C2f C5f H6f . . . 86.2(4) yes
C2f C5f H4f . . . 83.9(5) yes
C2f C5f H5f . . . 178.0(12) yes
C7f C5f C6f . . . 31.1(6) yes
C7f C5f C3f . . . 60.1(4) yes
C7f C5f C4f . . . 90.0(7) yes
C7f C5f H6f . . . 55.7(4) yes
C7f C5f H4f . . . 114.3(6) yes
C7f C5f H5f . . . 150.5(12) yes
C6f C5f C3f . . . 91.1(7) yes
C6f C5f C4f . . . 121.1(10) yes
C6f C5f H6f . . . 24.6(6) yes
C6f C5f H4f . . . 145.4(9) yes
C6f C5f H5f . . . 119.4(13) yes
C3f C5f C4f . . . 30.0(5) yes
C3f C5f H6f . . . 115.7(5) yes
C3f C5f H4f . . . 54.3(4) yes
C3f C5f H5f . . . 149.4(11) yes
C4f C5f H6f . . . 145.7(8) yes
C4f C5f H4f . . . 24.3(5) yes
C4f C5f H5f . . . 119.4(11) yes
H6f C5f H4f . . . 169.8(6) yes
H6f C5f H5f . . . 94.9(10) yes
H4f C5f H5f . . . 95.1(8) yes
O11f H6f O82f 1_455 . . 72.1(3) yes
O11f H6f H5d 1_455 . 1_454 67.5(3) yes
O11f H6f C8f 1_455 . . 97.8(3) yes
O11f H6f C7f 1_455 . . 124.1(5) yes
O11f H6f C6f 1_455 . . 141.9(10) yes
O11f H6f C5f 1_455 . . 136.8(5) yes
O11f H6f H5f 1_455 . . 120.9(3) yes
O82f H6f H5d . . 1_454 115.8(4) yes
O82f H6f C8f . . . 25.7(3) yes
O82f H6f C7f . . . 56.8(3) yes
O82f H6f C6f . . . 90.4(7) yes
O82f H6f C5f . . . 123.6(5) yes
O82f H6f H5f . . . 145.9(5) yes
H5d H6f C8f 1_454 . . 128.4(4) yes
H5d H6f C7f 1_454 . . 153.6(5) yes
H5d H6f C6f 1_454 . . 148.3(9) yes
H5d H6f C5f 1_454 . . 120.1(5) yes
H5d H6f H5f 1_454 . . 98.0(4) yes
C8f H6f C7f . . . 34.7(3) yes
C8f H6f C6f . . . 69.7(6) yes
C8f H6f C5f . . . 104.4(5) yes
C8f H6f H5f . . . 129.3(4) yes
C7f H6f C6f . . . 35.1(6) yes
C7f H6f C5f . . . 69.8(5) yes
C7f H6f H5f . . . 94.6(4) yes
C6f H6f C5f . . . 34.7(6) yes
C6f H6f H5f . . . 59.5(6) yes
C5f H6f H5f . . . 24.8(4) yes
O11f H3f C3b . . . 92.2(4) yes
O11f H3f H3b . . . 81.0(3) yes
O11f H3f C2f . . . 61.7(3) yes
O11f H3f C1f . . . 28.0(3) yes
O11f H3f C3f . . . 96.8(7) yes
O11f H3f C4f . . . 131.6(5) yes
O11f H3f H4f . . . 155.5(5) yes
C3b H3f H3b . . . 19.6(4) yes
C3b H3f C2f . . . 134.2(6) yes
C3b H3f C1f . . . 108.7(5) yes
C3b H3f C3f . . . 146.4(11) yes
C3b H3f C4f . . . 131.0(5) yes
C3b H3f H4f . . . 111.8(4) yes
H3b H3f C2f . . . 136.4(5) yes
H3b H3f C1f . . . 103.7(4) yes
H3b H3f C3f . . . 163.7(12) yes
H3b H3f C4f . . . 146.6(5) yes
H3b H3f H4f . . . 123.3(4) yes
C2f H3f C1f . . . 34.7(4) yes
C2f H3f C3f . . . 35.8(6) yes
C2f H3f C4f . . . 71.4(5) yes
C2f H3f H4f . . . 96.5(4) yes
C1f H3f C3f . . . 70.5(7) yes
C1f H3f C4f . . . 106.1(5) yes
C1f H3f H4f . . . 131.2(5) yes
C3f H3f C4f . . . 35.7(7) yes
C3f H3f H4f . . . 60.8(7) yes
C4f H3f H4f . . . 25.1(4) yes
H3a H4f C3f 1_444 . . 146.8(6) yes
H3a H4f C4f 1_444 . . 112.7(10) yes
H3a H4f C5f 1_444 . . 77.9(4) yes
H3a H4f H3f 1_444 . . 168.7(5) yes
H3a H4f H5f 1_444 . . 53.8(3) yes
C3f H4f C4f . . . 34.7(9) yes
C3f H4f C5f . . . 69.9(5) yes
C3f H4f H3f . . . 25.1(4) yes
C3f H4f H5f . . . 94.4(5) yes
C4f H4f C5f . . . 35.2(9) yes
C4f H4f H3f . . . 59.8(8) yes
C4f H4f H5f . . . 59.7(9) yes
C5f H4f H3f . . . 95.0(4) yes
C5f H4f H5f . . . 24.5(3) yes
H3f H4f H5f . . . 119.5(4) yes
H3a H5f H4a 1_444 . 1_444 52.3(3) yes
H3a H5f H6d 1_444 . 1_454 87.2(3) yes
H3a H5f C6f 1_444 . . 164.5(6) yes
H3a H5f C4f 1_444 . . 98.1(5) yes
H3a H5f C5f 1_444 . . 133.0(9) yes
H3a H5f H6f 1_444 . . 160.9(5) yes
H3a H5f H4f 1_444 . . 74.1(3) yes
H4a H5f H6d 1_444 . 1_454 130.5(3) yes
H4a H5f C6f 1_444 . . 137.2(6) yes
H4a H5f C4f 1_444 . . 92.2(5) yes
H4a H5f C5f 1_444 . . 118.5(10) yes
H4a H5f H6f 1_444 . . 139.7(5) yes
H4a H5f H4f 1_444 . . 74.1(3) yes
H6d H5f C6f 1_454 . . 89.5(5) yes
H6d H5f C4f 1_454 . . 124.2(6) yes
H6d H5f C5f 1_454 . . 109.8(10) yes
H6d H5f H6f 1_454 . . 74.3(4) yes
H6d H5f H4f 1_454 . . 125.9(4) yes
C6f H5f C4f . . . 71.3(5) yes
C6f H5f C5f . . . 35.5(8) yes
C6f H5f H6f . . . 24.8(4) yes
C6f H5f H4f . . . 95.8(5) yes
C4f H5f C5f . . . 35.8(8) yes
C4f H5f H6f . . . 96.1(4) yes
C4f H5f H4f . . . 24.5(3) yes
C5f H5f H6f . . . 60.3(8) yes
C5f H5f H4f . . . 60.3(8) yes
H6f H5f H4f . . . 120.6(4) yes

loop_
_geom_bond_atom_site_label_1
_geom_bond_atom_site_label_2
_geom_bond_site_symmetry_1
_geom_bond_site_symmetry_2
_geom_bond_distance
_geom_bond_publ_flag
Ce1 O12f . . 2.695(7) yes
Ce1 O11b . . 2.612(6) yes
Ce1 O11c . . 2.600(8) yes
Ce1 O81a . . 2.573(7) yes
Ce1 O82e . . 2.469(6) yes
Ce1 O12e . . 2.551(8) yes
Ce1 O11f . . 2.560(7) yes
Ce1 O12b . . 2.581(7) yes
Ce1 O82f . 1_655 2.377(9) yes
Ce2 O12f . 1_655 2.558(6) yes
Ce2 O11c . 1_655 2.577(7) yes
Ce2 O81a . 1_655 2.454(9) yes
Ce2 O11a . 1_655 2.486(5) yes
Ce2 O81e . . 2.438(8) yes
Ce2 O2w . . 2.502(8) yes
Ce2 O82b . 1_665 2.398(8) yes
Ce2 O81f . 1_655 2.447(6) yes
Ce3 O11e . . 2.655(7) yes
Ce3 O81b . . 2.450(7) yes
Ce3 O11b . . 2.452(7) yes
Ce3 O82d . . 2.490(8) yes
Ce3 O82c . 1_445 2.451(6) yes
Ce3 O1w . . 2.557(8) yes
Ce3 O82a . . 2.451(7) yes
Ce3 O11d . . 2.389(7) yes
Ce4 O12c . 1_545 2.520(7) yes
Ce4 O11e . . 2.529(8) yes
Ce4 O81b . . 2.577(7) yes
Ce4 O81c . 1_545 2.437(8) yes
Ce4 O82d . . 2.787(7) yes
Ce4 O11a . 1_545 2.692(7) yes
Ce4 O12a . 1_545 2.558(9) yes
Ce4 O81d . . 2.526(7) yes
Ce4 O12d . 1_655 2.370(6) yes
O12c O11c . . 2.228(8) yes
O12c O81c . . 2.735(11) yes
O12c O12a . . 2.925(10) yes
O12c O2w . . 2.965(11) yes
O12c C8c . . 2.644(11) yes
O12c C2c . . 2.345(13) yes
O12c C7c . . 2.834(13) yes
O12c C1c . . 1.250(11) yes
O12f O11c . . 2.882(9) yes
O12f O81a . . 2.811(8) yes
O12f O11f . . 2.234(10) yes
O12f O1w . . 2.835(11) yes
O12f O81f . . 2.755(11) yes
O12f C8f . . 2.902(11) yes
O12f C2f . . 2.440(11) yes
O12f C1f . . 1.375(13) yes
O11e O81b . . 2.781(7) yes
O11e O12e . . 2.242(11) yes
O11e O82d . . 2.764(10) yes
O11e O82a . . 2.927(12) yes
O11e C8d . . 2.970(12) yes
O11e C2e . . 2.378(11) yes
O11e C1e . . 1.280(15) yes
O11e C3e . . 2.750(11) yes
O11e H3e . . 2.395(9) yes
O81b O11b . . 2.803(11) yes
O81b O81c . 1_545 2.899(10) yes
O81b O82d . . 2.915(10) yes
O81b O82c . 1_445 2.902(10) yes
O81b O82b . . 2.194(9) yes
O81b C8b . . 1.205(8) yes
O81b C2b . . 2.960(14) yes
O81b C7b . . 2.405(10) yes
O81b C1b . . 2.802(16) yes
O11b O12b . . 2.187(10) yes
O11b O1w . . 2.958(10) yes
O11b C2b . . 2.439(11) yes
O11b C1b . . 1.312(15) yes
O11c O81a . . 2.779(11) yes
O11c O82b . 1_565 2.905(11) yes
O11c C2c . . 2.403(14) yes
O11c C1c . . 1.305(12) yes
O11c C3c . . 2.768(15) yes
O11c H3c . . 2.405(11) yes
O81a O82e . . 2.815(11) yes
O81a O11a . . 2.770(10) yes
O81a O81e . 1_455 2.944(11) yes
O81a O82a . . 2.180(12) yes
O81a C8a . . 1.226(11) yes
O81a C2a . . 2.865(10) yes
O81a C7a . . 2.359(11) yes
O81a C1a . . 2.681(9) yes
O82e O12e . . 2.782(10) yes
O82e O81e . . 2.211(11) yes
O82e O2w . . 2.873(11) yes
O82e C8e . . 1.262(12) yes
O82e C7e . . 2.359(14) yes
O12e O12b . . 2.898(9) yes
O12e O1w . 1_655 2.953(10) yes
O12e C8e . . 2.601(9) yes
O12e C2e . . 2.332(12) yes
O12e C7e . . 2.802(9) yes
O12e C1e . . 1.264(16) yes
O81c O82c . . 2.201(11) yes
O81c O1w . 1_665 2.987(10) yes
O81c C8c . . 1.214(11) yes
O81c C7c . . 2.383(10) yes
O82d O81d . . 2.227(10) yes
O82d O11d . . 2.856(11) yes
O82d C8d . . 1.263(9) yes
O82d C2d . . 2.963(13) yes
O82d C7d . . 2.437(11) yes
O82d C1d . . 2.780(14) yes
O11a O12a . . 2.249(9) yes
O11a C2a . . 2.409(14) yes
O11a C1a . . 1.320(14) yes
O82c O2w . . 2.925(13) yes
O82c C8b . 1_665 2.923(12) yes
O82c C8c . . 1.272(11) yes
O82c C7c . . 2.315(10) yes
O12a O12d . 1_665 2.894(10) yes
O12a C2a . . 2.350(13) yes
O12a C1a . . 1.272(13) yes
O12a C3a . . 2.891(15) yes
O12a H3a . . 2.704(10) yes
O11f O12b . . 2.957(12) yes
O11f H5d . 1_554 2.941(12) yes
O11f C2f . . 2.382(12) yes
O11f C1f . . 1.238(14) yes
O11f C3f . . 2.829(12) yes
O11f H6f . 1_655 2.831(11) yes
O11f H3f . . 2.531(8) yes
O12b C2b . . 2.347(12) yes
O12b C1b . . 1.266(15) yes
O12b C3b . . 2.877(11) yes
O12b H3b . . 2.662(9) yes
O81d O12d . 1_655 2.996(11) yes
O81d C8d . . 1.324(11) yes
O81d C7d . . 2.404(13) yes
O81d C6d . . 2.729(13) yes
O81d H6d . . 2.377(10) yes
O81d H3e . . 2.710(11) yes
O81e O2w . . 2.992(13) yes
O81e C8a . 1_655 2.882(11) yes
O81e C8e . . 1.256(12) yes
O81e C7e . . 2.388(14) yes
O2w O82b . 1_665 2.994(11) yes
O82a C8a . . 1.273(11) yes
O82a C7a . . 2.361(10) yes
O82a C6a . . 2.724(10) yes
O82a H6a . . 2.404(10) yes
O82a C1e . . 2.790(16) yes
O82b O81f . 1_545 2.993(8) yes
O82b C8b . . 1.329(12) yes
O82b C7b . . 2.370(15) yes
O82b C6b . . 2.695(13) yes
O82b H6b . . 2.359(9) yes
O82b C1c . 1_545 2.774(15) yes
O81f O82f . . 2.211(11) yes
O81f H6b . 1_565 2.512(12) yes
O81f C8f . . 1.309(9) yes
O81f C2f . . 2.968(12) yes
O81f C7f . . 2.372(10) yes
O81f C1f . . 2.910(15) yes
O12d O11d . . 2.238(11) yes
O12d C2d . . 2.360(11) yes
O12d C1d . . 1.309(12) yes
O12d C3d . . 2.990(11) yes
O12d H3d . . 2.861(9) yes
O11d H6a . . 2.770(8) yes
O11d C2d . . 2.348(15) yes
O11d C1d . . 1.235(17) yes
O82f C8f . . 1.180(12) yes
O82f C7f . . 2.322(13) yes
O82f C6f . . 2.856(12) yes
O82f H6f . . 2.668(9) yes
C8a C2a . . 2.548(9) yes
C8a C7a . . 1.500(9) yes
C8a C6a . . 2.474(11) yes
C8a H6a . . 2.635(10) yes
C2a C7a . . 1.402(12) yes
C2a C1a . . 1.472(16) yes
C2a C6a . . 2.431(15) yes
C2a C3a . . 1.365(12) yes
C2a C4a . . 2.383(14) yes
C2a C5a . . 2.764(16) yes
C2a H3a . . 2.045(9) yes
C7a C1a . . 2.523(14) yes
C7a C6a . . 1.401(15) yes
C7a C3a . . 2.381(11) yes
C7a C4a . . 2.764(11) yes
C7a C5a . . 2.382(13) yes
C7a H6a . . 2.096(12) yes
C1a C3a . . 2.436(16) yes
C1a H3a . . 2.581(12) yes
C6a C3a . . 2.766(14) yes
C6a C4a . . 2.412(12) yes
C6a C5a . . 1.369(11) yes
C6a H6a . . 1.000(12) yes
C6a H5a . . 2.054(11) yes
C3a C4a . . 1.357(17) yes
C3a C5a . . 2.376(17) yes
C3a H3a . . 1.000(11) yes
C3a H4a . . 2.054(13) yes
C4a C5a . . 1.400(16) yes
C4a H3a . . 2.038(15) yes
C4a H4a . . 1.000(10) yes
C4a H5a . . 2.083(15) yes
C4a H4b . 1_566 2.877(16) yes
C5a H6a . . 2.067(10) yes
C5a H4a . . 2.094(11) yes
C5a H5a . . 1.000(14) yes
H6a H5a . . 2.371(8) yes
H3a H4a . . 2.349(11) yes
H3a H4f . 1_666 2.924(10) yes
H3a H5f . 1_666 2.454(8) yes
H4a H5a . . 2.400(9) yes
H4a C4b . 1_566 2.805(17) yes
H4a H4b . 1_566 2.416(12) yes
H4a H5c . 1_556 2.913(12) yes
H4a H5f . 1_666 2.825(10) yes
H5a H4c . 1_556 2.678(11) yes
C8b C2b . . 2.548(16) yes
C8b C7b . . 1.500(13) yes
C8b C6b . . 2.474(11) yes
C8b H6b . . 2.635(9) yes
C2b C7b . . 1.402(17) yes
C2b C1b . . 1.472(13) yes
C2b C6b . . 2.431(16) yes
C2b C3b . . 1.365(16) yes
C2b C4b . . 2.383(13) yes
C2b C5b . . 2.764(13) yes
C2b H3b . . 2.045(16) yes
C7b C1b . . 2.523(15) yes
C7b C6b . . 1.401(12) yes
C7b C3b . . 2.381(18) yes
C7b C4b . . 2.764(15) yes
C7b C5b . . 2.382(12) yes
C7b H6b . . 2.096(12) yes
C1b C3b . . 2.436(14) yes
C1b H3b . . 2.581(14) yes
C6b C3b . . 2.766(19) yes
C6b C4b . . 2.412(19) yes
C6b C5b . . 1.369(15) yes
C6b H6b . . 1.000(16) yes
C6b H5b . . 2.054(11) yes
C3b C4b . . 1.357(14) yes
C3b C5b . . 2.376(18) yes
C3b H3b . . 1.000(17) yes
C3b H4b . . 2.054(11) yes
C3b H3f . . 2.740(18) yes
C4b C5b . . 1.40(2) yes
C4b H3b . . 2.038(15) yes
C4b H4b . . 1.000(14) yes
C4b H5b . . 2.083(16) yes
C4b H5e . 1_444 2.786(12) yes
C5b H6b . . 2.067(16) yes
C5b H4b . . 2.094(17) yes
C5b H5b . . 1.000(12) yes
H6b H5b . . 2.371(12) yes
H3b H4b . . 2.349(9) yes
H3b H3f . . 2.186(13) yes
H4b H5b . . 2.400(13) yes
H4b H5e . 1_444 2.092(9) yes
H5b H4e . 1_444 2.825(10) yes
H5b H5e . 1_444 2.664(13) yes
C8c C2c . . 2.548(9) yes
C8c C7c . . 1.500(9) yes
C8c C6c . . 2.474(12) yes
C8c H6c . . 2.635(12) yes
C2c C7c . . 1.402(13) yes
C2c C1c . . 1.472(18) yes
C2c C6c . . 2.431(16) yes
C2c C3c . . 1.365(12) yes
C2c C4c . . 2.383(15) yes
C2c C5c . . 2.764(17) yes
C2c H3c . . 2.045(9) yes
C7c C1c . . 2.523(16) yes
C7c C6c . . 1.401(16) yes
C7c C3c . . 2.381(11) yes
C7c C4c . . 2.764(12) yes
C7c C5c . . 2.382(14) yes
C7c H6c . . 2.096(14) yes
C1c C3c . . 2.436(17) yes
C1c H3c . . 2.581(12) yes
C6c C3c . . 2.766(15) yes
C6c C4c . . 2.412(13) yes
C6c C5c . . 1.369(12) yes
C6c H6c . . 1.000(12) yes
C6c H5c . . 2.054(12) yes
C3c C4c . . 1.357(18) yes
C3c C5c . . 2.376(18) yes
C3c H3c . . 1.000(13) yes
C3c H4c . . 2.054(14) yes
C4c C5c . . 1.400(17) yes
C4c H3c . . 2.038(16) yes
C4c H4c . . 1.000(11) yes
C4c H5c . . 2.083(16) yes
C5c H6c . . 2.067(11) yes
C5c H4c . . 2.094(12) yes
C5c H5c . . 1.000(15) yes
H6c H5c . . 2.371(8) yes
H3c H4c . . 2.349(12) yes
H3c H5d . 1_554 2.709(9) yes
H4c H5c . . 2.400(10) yes
H4c H5d . 1_554 2.884(11) yes
C8d C2d . . 2.548(14) yes
C8d C7d . . 1.500(12) yes
C8d C6d . . 2.474(12) yes
C8d H6d . . 2.635(10) yes
C8d H3e . . 2.898(11) yes
C2d C7d . . 1.402(16) yes
C2d C1d . . 1.472(16) yes
C2d C6d . . 2.431(16) yes
C2d C3d . . 1.365(16) yes
C2d C4d . . 2.383(15) yes
C2d C5d . . 2.764(15) yes
C2d H3d . . 2.045(14) yes
C7d C1d . . 2.523(16) yes
C7d C6d . . 1.401(14) yes
C7d C3d . . 2.381(17) yes
C7d C4d . . 2.764(16) yes
C7d C5d . . 2.382(14) yes
C7d H6d . . 2.096(13) yes
C1d C3d . . 2.436(16) yes
C1d H3d . . 2.581(14) yes
C6d C3d . . 2.766(18) yes
C6d C4d . . 2.412(19) yes
C6d C5d . . 1.369(16) yes
C6d H6d . . 1.000(15) yes
C6d H5d . . 2.054(12) yes
C3d C4d . . 1.357(16) yes
C3d C5d . . 2.376(19) yes
C3d H3d . . 1.000(16) yes
C3d H4d . . 2.054(13) yes
C4d C5d . . 1.40(2) yes
C4d H3d . . 2.038(16) yes
C4d H4d . . 1.000(15) yes
C4d H5d . . 2.083(16) yes
C5d H6d . . 2.067(16) yes
C5d H4d . . 2.094(17) yes
C5d H5d . . 1.000(13) yes
H6d H5d . . 2.371(11) yes
H6d H5f . 1_656 2.752(14) yes
H3d H4d . . 2.349(10) yes
H3d C3e . 1_455 2.935(18) yes
H3d C4e . 1_455 2.921(19) yes
H3d H3e . 1_455 2.761(12) yes
H3d H4e . 1_455 2.732(13) yes
H4d H5d . . 2.400(12) yes
H5d H6f . 1_656 2.424(12) yes
C8e C2e . . 2.548(16) yes
C8e C7e . . 1.500(14) yes
C8e C6e . . 2.474(12) yes
C8e H6e . . 2.635(9) yes
C2e C7e . . 1.402(16) yes
C2e C1e . . 1.472(12) yes
C2e C6e . . 2.431(14) yes
C2e C3e . . 1.365(18) yes
C2e C4e . . 2.383(14) yes
C2e C5e . . 2.764(13) yes
C2e H3e . . 2.045(16) yes
C7e C1e . . 2.523(13) yes
C7e C6e . . 1.401(12) yes
C7e C3e . . 2.381(19) yes
C7e C4e . . 2.764(17) yes
C7e C5e . . 2.382(13) yes
C7e H6e . . 2.096(11) yes
C1e C3e . . 2.436(15) yes
C1e H3e . . 2.581(16) yes
C6e C3e . . 2.766(18) yes
C6e C4e . . 2.41(2) yes
C6e C5e . . 1.369(17) yes
C6e H6e . . 1.000(15) yes
C6e H5e . . 2.054(13) yes
C3e C4e . . 1.357(13) yes
C3e C5e . . 2.376(16) yes
C3e H3e . . 1.000(16) yes
C3e H4e . . 2.054(13) yes
C4e C5e . . 1.40(2) yes
C4e H3e . . 2.038(13) yes
C4e H4e . . 1.000(16) yes
C4e H5e . . 2.083(14) yes
C5e H6e . . 2.067(17) yes
C5e H4e . . 2.094(17) yes
C5e H5e . . 1.000(11) yes
H6e H5e . . 2.371(12) yes
H3e H4e . . 2.349(9) yes
H4e H5e . . 2.400(12) yes
C8f C2f . . 2.548(13) yes
C8f C7f . . 1.500(11) yes
C8f C6f . . 2.474(10) yes
C8f H6f . . 2.635(9) yes
C2f C7f . . 1.402(16) yes
C2f C1f . . 1.472(14) yes
C2f C6f . . 2.431(16) yes
C2f C3f . . 1.365(14) yes
C2f C4f . . 2.383(13) yes
C2f C5f . . 2.764(14) yes
C2f H3f . . 2.045(13) yes
C7f C1f . . 2.523(15) yes
C7f C6f . . 1.401(13) yes
C7f C3f . . 2.381(16) yes
C7f C4f . . 2.764(14) yes
C7f C5f . . 2.382(12) yes
C7f H6f . . 2.096(12) yes
C1f C3f . . 2.436(13) yes
C1f H3f . . 2.581(12) yes
C6f C3f . . 2.766(18) yes
C6f C4f . . 2.412(17) yes
C6f C5f . . 1.369(14) yes
C6f H6f . . 1.000(15) yes
C6f H5f . . 2.054(10) yes
C3f C4f . . 1.357(15) yes
C3f C5f . . 2.376(18) yes
C3f H3f . . 1.000(16) yes
C3f H4f . . 2.054(11) yes
C4f C5f . . 1.40(2) yes
C4f H3f . . 2.038(15) yes
C4f H4f . . 1.000(13) yes
C4f H5f . . 2.083(16) yes
C5f H6f . . 2.067(14) yes
C5f H4f . . 2.094(15) yes
C5f H5f . . 1.000(12) yes
H6f H5f . . 2.371(9) yes
H3f H4f . . 2.349(9) yes
H4f H5f . . 2.400(11) yes
